data_1550163
loop_
_publ_author_name
'Lu, Xing'
'Shen, Wangqiang'
'Bao, Lipiao'
'Hu, Shuaifeng'
'Yang, Le'
'Jin, Peng'
'Xie, Yun-Peng'
'Akasaka, Takeshi'

_publ_section_title
;
 Crystallographic Characterization of Lu2C2n (2n = 76-90): Cluster
 Selection by Cage Size
;
_journal_name_full 'Chemical Science'
_journal_paper_doi 10.1039/C8SC03886D
_journal_year 2019
_chemical_formula_moiety 'Lu2 C86, C36 H44 N4 Ni, 2(C6 H6) '
_chemical_formula_sum 'C134 H56 Lu2 N4 Ni'
_chemical_formula_weight 2130.47
_chemical_name_common 'Lu2@Cs(15)-C86 Ni(OEP)'
_chemical_name_systematic 'Lu2@Cs(15)-C86 Ni(OEP)'
_space_group_crystal_system monoclinic
_space_group_IT_number 12
_space_group_name_Hall '-C 2y'
_space_group_name_H-M_alt 'C 1 2/m 1'
_symmetry_space_group_name_Hall '-C 2y'
_symmetry_space_group_name_H-M 'C 1 2/m 1'
_atom_sites_solution_hydrogens geom
_audit_creation_method SHELXL-2014/7
_audit_update_record
;
2017-10-26 deposited with the CCDC.
2018-10-29 downloaded from the CCDC.
;
_cell_angle_alpha 90
_cell_angle_beta 90.220(5)
_cell_angle_gamma 90
_cell_formula_units_Z 4
_cell_length_a 24.149(5)
_cell_length_b 18.020(5)
_cell_length_c 18.486(5)
_cell_measurement_reflns_used 9777
_cell_measurement_temperature 173(2)
_cell_measurement_theta_max 25.485
_cell_measurement_theta_min 2.978
_cell_volume 8044(4)
_computing_cell_refinement 'SAINT (Bruker, 2014)'
_computing_data_collection 'Apex2 (Bruker, 2014)'
_computing_data_reduction 'SAINT (Bruker, 2014)'
_computing_structure_refinement 'SHELXL-2014/7 (Sheldrick, 2014)'
_computing_structure_solution 'SHELXTL XT-2014/4 (Sheldrick, 2014)'
_diffrn_ambient_temperature 173(2)
_diffrn_detector_area_resol_mean 8.3
_diffrn_measured_fraction_theta_full 0.998
_diffrn_measured_fraction_theta_max 0.992
_diffrn_measurement_device_type 'Bruker D8 Quest'
_diffrn_measurement_method \w
_diffrn_radiation_type MoK\a
_diffrn_radiation_wavelength 0.71069
_diffrn_reflns_av_R_equivalents 0.0258
_diffrn_reflns_av_unetI/netI 0.0208
_diffrn_reflns_Laue_measured_fraction_full 0.998
_diffrn_reflns_Laue_measured_fraction_max 0.992
_diffrn_reflns_limit_h_max 29
_diffrn_reflns_limit_h_min -29
_diffrn_reflns_limit_k_max 20
_diffrn_reflns_limit_k_min -21
_diffrn_reflns_limit_l_max 22
_diffrn_reflns_limit_l_min -22
_diffrn_reflns_number 38173
_diffrn_reflns_point_group_measured_fraction_full 0.998
_diffrn_reflns_point_group_measured_fraction_max 0.992
_diffrn_reflns_theta_full 25.240
_diffrn_reflns_theta_max 25.479
_diffrn_reflns_theta_min 2.979
_diffrn_source 'fine-focus sealed tube'
_exptl_absorpt_coefficient_mu 2.736
_exptl_absorpt_correction_T_max 0.7452
_exptl_absorpt_correction_T_min 0.6470
_exptl_absorpt_correction_type multi-scan
_exptl_absorpt_process_details SADABS
_exptl_crystal_colour Black
_exptl_crystal_density_diffrn 1.759
_exptl_crystal_description Block
_exptl_crystal_F_000 4232
_exptl_crystal_size_max 0.180
_exptl_crystal_size_mid 0.120
_exptl_crystal_size_min 0.100
_refine_diff_density_max 1.093
_refine_diff_density_min -0.983
_refine_diff_density_rms 0.104
_refine_ls_extinction_method none
_refine_ls_goodness_of_fit_ref 1.022
_refine_ls_hydrogen_treatment constr
_refine_ls_matrix_type full
_refine_ls_number_parameters 866
_refine_ls_number_reflns 7675
_refine_ls_number_restraints 883
_refine_ls_restrained_S_all 1.090
_refine_ls_R_factor_all 0.0907
_refine_ls_R_factor_gt 0.0787
_refine_ls_shift/su_max 0.000
_refine_ls_shift/su_mean 0.000
_refine_ls_structure_factor_coef Fsqd
_refine_ls_weighting_details 'w=1/[\s^2^(Fo^2^)+(0.1417P)^2^+43.7460P] where P=(Fo^2^+2Fc^2^)/3'
_refine_ls_weighting_scheme calc
_refine_ls_wR_factor_gt 0.2200
_refine_ls_wR_factor_ref 0.2352
_reflns_Friedel_coverage 0.000
_reflns_number_gt 6457
_reflns_number_total 7675
_reflns_threshold_expression 'I > 2\s(I)'
_cod_data_source_file c8sc03886d2.cif
_cod_data_source_block Lu2@Cs15-C86
_cod_depositor_comments
;
The following automatic conversions were performed:

'_exptl_absorpt_correction_type' value 'Multi-scan' changed to
'multi-scan' according to
/home/data/users/saulius/crontab/automatic-downloads/rss-feeds/RSC/lib/dictionaries/cif_core.dic
dictionary named 'cif_core.dic' version 2.4.2 from 2011-04-26.

Automatic conversion script
Id: cif_fix_values 4973 2017-02-22 13:04:09Z antanas 
;
_cod_database_code 1550163
_shelx_shelxl_version_number 2014/7
_shelx_space_group_comment
;
The symmetry employed for this shelxl refinement is uniquely defined
by the following loop, which should always be used as a source of
symmetry information in preference to the above space-group names.
They are only intended as comments.
;
_shelx_estimated_absorpt_t_min 0.681
_shelx_estimated_absorpt_t_max 0.761

loop_
_space_group_symop_operation_xyz
'x, y, z'
'-x, y, -z'
'x+1/2, y+1/2, z'
'-x+1/2, y+1/2, -z'
'-x, -y, -z'
'x, -y, z'
'-x+1/2, -y+1/2, -z'
'x+1/2, -y+1/2, z'

loop_
_atom_site_label
_atom_site_type_symbol
_atom_site_fract_x
_atom_site_fract_y
_atom_site_fract_z
_atom_site_U_iso_or_equiv
_atom_site_adp_type
_atom_site_occupancy
_atom_site_site_symmetry_order
_atom_site_calc_flag
_atom_site_refinement_flags_posn
_atom_site_refinement_flags_adp
_atom_site_refinement_flags_occupancy
_atom_site_disorder_assembly
_atom_site_disorder_group
Lu1 Lu 0.16622(6) 0.5000 0.17050(9) 0.0714(6) Uani 0.2083 2 d S TU P A 1
Lu2 Lu 0.26754(11) 0.54897(16) 0.28439(12) 0.0692(8) Uani 0.1479 1 d . U P A 1
Lu3 Lu 0.33186(13) 0.5000 0.1713(3) 0.1204(18) Uani 0.1445 2 d S TU P A 1
Lu4 Lu 0.31880(7) 0.44539(11) 0.19414(9) 0.0449(4) Uani 0.1344 1 d . U P A 1
Lu5 Lu 0.2376(5) 0.4597(5) 0.0973(3) 0.173(4) Uani 0.1129 1 d . U P A 1
Lu6 Lu 0.2802(5) 0.4191(5) 0.2486(6) 0.232(5) Uani 0.1051 1 d . U P A 1
Lu7 Lu 0.20860(18) 0.4209(3) 0.1366(3) 0.0633(9) Uani 0.0865 1 d . U P A 1
Lu8 Lu 0.1916(3) 0.4245(4) 0.1817(5) 0.109(2) Uani 0.071 1 d . U P A 1
Lu9 Lu 0.2465(2) 0.5269(4) 0.0827(3) 0.0520(11) Uani 0.0689 1 d . U P A 1
Lu10 Lu 0.2420(4) 0.4796(5) 0.2955(3) 0.100(4) Uani 0.0529 1 d . U P A 1
Lu11 Lu 0.1902(4) 0.5373(8) 0.1291(7) 0.117(4) Uani 0.044 1 d . U P A 1
C1 C 0.30831(17) 0.27257(19) 0.2295(2) 0.109(5) Uani 0.5 1 d G U P A -1
C2 C 0.31516(17) 0.3100(2) 0.2999(2) 0.115(5) Uani 0.5 1 d G U P A -1
C3 C 0.27230(18) 0.3202(2) 0.3382(2) 0.113(6) Uani 0.5 1 d G U P A -1
C4 C 0.22428(18) 0.2904(2) 0.3055(2) 0.130(6) Uani 0.5 1 d G U P A -1
C5 C 0.25261(18) 0.25871(17) 0.2421(2) 0.131(6) Uani 0.5 1 d G U P A -1
C6 C 0.22638(18) 0.25739(18) 0.1964(3) 0.123(6) Uani 0.5 1 d G U P A -1
C7 C 0.24210(18) 0.2702(2) 0.1203(2) 0.115(6) Uani 0.5 1 d G U P A -1
C8 C 0.31435(17) 0.2931(2) 0.0995(2) 0.131(6) Uani 0.5 1 d G U P A -1
C9 C 0.34496(16) 0.2913(2) 0.1682(3) 0.129(7) Uani 0.5 1 d G U P A -1
C10 C 0.38686(12) 0.3509(2) 0.1667(2) 0.117(6) Uani 0.5 1 d G U P A -1
C11 C 0.39237(11) 0.3892(2) 0.2403(2) 0.116(6) Uani 0.5 1 d G U P A -1
C12 C 0.35435(14) 0.3702(2) 0.3004(2) 0.110(6) Uani 0.5 1 d G U P A -1
C13 C 0.34396(14) 0.4352(2) 0.34947(16) 0.110(5) Uani 0.5 1 d G U P A -1
C14 C 0.29871(17) 0.4443(3) 0.39589(12) 0.134(7) Uani 0.5 1 d G U P A -1
C15 C 0.26040(18) 0.3761(2) 0.38551(15) 0.122(6) Uani 0.5 1 d G U P A -1
C16 C 0.21216(18) 0.4109(3) 0.40113(14) 0.101(5) Uani 0.5 1 d G U P A -1
C17 C 0.16730(16) 0.3840(2) 0.35935(18) 0.113(5) Uani 0.5 1 d G U P A -1
C18 C 0.17515(17) 0.3234(2) 0.3151(2) 0.123(6) Uani 0.5 1 d G U P A -1
C19 C 0.14276(15) 0.3183(2) 0.2418(2) 0.117(6) Uani 0.5 1 d G U P A -1
C20 C 0.16901(16) 0.2833(2) 0.1789(2) 0.095(5) Uani 0.5 1 d G U P A -1
C21 C 0.16062(15) 0.3164(2) 0.1100(2) 0.091(4) Uani 0.5 1 d G U P A -1
C22 C 0.21397(17) 0.3103(2) 0.0607(2) 0.097(5) Uani 0.5 1 d G U P A -1
C23 C 0.23069(17) 0.3624(3) 0.02058(16) 0.112(5) Uani 0.5 1 d G U P A -1
C24 C 0.29608(17) 0.3933(3) 0.00696(15) 0.152(7) Uani 0.5 1 d G U P A -1
C25 C 0.33887(16) 0.3495(3) 0.0510(2) 0.137(6) Uani 0.5 1 d G U P A -1
C26 C 0.38763(13) 0.3780(3) 0.0919(2) 0.163(8) Uani 0.5 1 d G U P A -1
C27 C 0.40488(12) 0.4552(3) 0.0770(2) 0.139(7) Uani 0.5 1 d G U P A -1
C28 C 0.42020(9) 0.4798(3) 0.1396(2) 0.106(6) Uani 0.5 1 d G U P A -1
C29 C 0.41364(8) 0.4595(3) 0.2102(2) 0.109(5) Uani 0.5 1 d G U P A -1
C30 C 0.40238(9) 0.5203(3) 0.2633(2) 0.121(6) Uani 0.5 1 d G U P A -1
C31 C 0.35185(14) 0.5763(2) 0.33529(18) 0.122(6) Uani 0.5 1 d G U P A -1
C32 C 0.37001(12) 0.5014(2) 0.32428(18) 0.090(4) Uani 0.5 1 d G U P A -1
C33 C 0.30661(17) 0.5885(2) 0.37872(15) 0.114(5) Uani 0.5 1 d G U P A -1
C34 C 0.27905(18) 0.5180(3) 0.40946(11) 0.092(5) Uani 0.5 1 d G U P A -1
C35 C 0.22596(18) 0.5396(3) 0.41475(11) 0.115(6) Uani 0.5 1 d G U P A -1
C36 C 0.18376(18) 0.4724(3) 0.40607(13) 0.102(5) Uani 0.5 1 d G U P A -1
C37 C 0.13610(15) 0.4837(3) 0.37047(18) 0.105(5) Uani 0.5 1 d G U P A -1
C38 C 0.12403(14) 0.4124(3) 0.3310(2) 0.125(6) Uani 0.5 1 d G U P A -1
C39 C 0.09416(11) 0.4427(3) 0.2835(2) 0.111(6) Uani 0.5 1 d G U P A -1
C40 C 0.10304(11) 0.3773(3) 0.2311(2) 0.101(5) Uani 0.5 1 d G U P A -1
C41 C 0.09605(10) 0.4084(3) 0.1577(2) 0.097(5) Uani 0.5 1 d G U P A -1
C42 C 0.12870(13) 0.3801(3) 0.0992(2) 0.092(5) Uani 0.5 1 d G U P A -1
C43 C 0.14572(14) 0.4379(3) 0.04496(18) 0.109(5) Uani 0.5 1 d G U P A -1
C44 C 0.22427(18) 0.4903(3) -0.02232(10) 0.124(5) Uani 0.5 1 d G U P A -1
C45 C 0.19457(17) 0.4264(3) 0.00568(14) 0.120(6) Uani 0.5 1 d G U P A -1
C46 C 0.28178(19) 0.5210(3) -0.02919(11) 0.128(6) Uani 0.5 1 d G U P A -1
C47 C 0.32104(18) 0.4662(3) -0.01609(13) 0.134(7) Uani 0.5 1 d G U P A -1
C48 C 0.37270(15) 0.4932(3) 0.02019(18) 0.152(6) Uani 0.5 1 d G U P A -1
C49 C 0.36235(16) 0.5596(3) 0.02450(18) 0.134(7) Uani 0.5 1 d G U P A -1
C50 C 0.39020(13) 0.5860(3) 0.0766(2) 0.116(6) Uani 0.5 1 d G U P A -1
C51 C 0.41245(10) 0.5670(3) 0.1308(2) 0.112(6) Uani 0.5 1 d G U P A -1
C52 C 0.41162(9) 0.5777(3) 0.2051(2) 0.127(6) Uani 0.5 1 d G U P A -1
C53 C 0.38445(12) 0.6370(2) 0.2266(2) 0.136(6) Uani 0.5 1 d G U P A -1
C54 C 0.35864(14) 0.6453(2) 0.2880(2) 0.095(5) Uani 0.5 1 d G U P A -1
C55 C 0.32600(16) 0.6953(2) 0.2680(2) 0.125(6) Uani 0.5 1 d G U P A -1
C56 C 0.26252(18) 0.71018(19) 0.3005(2) 0.132(6) Uani 0.5 1 d G U P A -1
C57 C 0.25931(18) 0.6596(2) 0.35855(19) 0.134(7) Uani 0.5 1 d G U P A -1
C58 C 0.20894(18) 0.6276(2) 0.37790(17) 0.120(6) Uani 0.5 1 d G U P A -1
C59 C 0.15666(16) 0.6406(2) 0.3433(2) 0.098(5) Uani 0.5 1 d G U P A -1
C60 C 0.11989(14) 0.5616(3) 0.3408(2) 0.103(5) Uani 0.5 1 d G U P A -1
C61 C 0.09134(10) 0.5741(3) 0.2636(2) 0.099(5) Uani 0.5 1 d G U P A -1
C62 C 0.07944(8) 0.4883(3) 0.2402(2) 0.102(4) Uani 0.5 1 d G U P A -1
C63 C 0.08060(8) 0.4751(3) 0.1701(2) 0.100(5) Uani 0.5 1 d G U P A -1
C64 C 0.09404(10) 0.5326(3) 0.1156(2) 0.112(5) Uani 0.5 1 d G U P A -1
C65 C 0.12553(13) 0.5105(3) 0.05366(19) 0.106(4) Uani 0.5 1 d G U P A -1
C66 C 0.15281(16) 0.5737(3) 0.02310(18) 0.152(7) Uani 0.5 1 d G U P A -1
C67 C 0.20405(18) 0.5637(3) -0.01206(13) 0.155(7) Uani 0.5 1 d G U P A -1
C68 C 0.24272(19) 0.6218(3) -0.00385(16) 0.141(6) Uani 0.5 1 d G U P A -1
C69 C 0.29417(19) 0.6291(3) 0.00096(17) 0.141(6) Uani 0.5 1 d G U P A -1
C70 C 0.31503(18) 0.5789(3) -0.00988(15) 0.126(6) Uani 0.5 1 d G U P A -1
C71 C 0.31318(18) 0.6737(3) 0.0535(2) 0.135(6) Uani 0.5 1 d G U P A -1
C72 C 0.36266(15) 0.6502(3) 0.0908(2) 0.141(7) Uani 0.5 1 d G U P A -1
C73 C 0.36584(15) 0.6777(2) 0.1570(2) 0.119(6) Uani 0.5 1 d G U P A -1
C74 C 0.31817(17) 0.72050(19) 0.1940(3) 0.122(6) Uani 0.5 1 d G U P A -1
C75 C 0.27022(18) 0.73915(18) 0.1640(3) 0.106(5) Uani 0.5 1 d G U P A -1
C76 C 0.20517(18) 0.73662(19) 0.1864(3) 0.131(6) Uani 0.5 1 d G U P A -1
C77 C 0.21108(18) 0.72577(19) 0.2632(2) 0.105(5) Uani 0.5 1 d G U P A -1
C78 C 0.16115(17) 0.6931(2) 0.2871(2) 0.110(6) Uani 0.5 1 d G U P A -1
C79 C 0.12739(14) 0.6761(2) 0.2259(3) 0.116(6) Uani 0.5 1 d G U P A -1
C80 C 0.10361(12) 0.6268(3) 0.2073(3) 0.118(6) Uani 0.5 1 d G U P A -1
C81 C 0.10436(12) 0.6096(3) 0.1371(2) 0.117(6) Uani 0.5 1 d G U P A -1
C82 C 0.14752(16) 0.6365(3) 0.0677(2) 0.154(7) Uani 0.5 1 d G U P A -1
C83 C 0.18691(17) 0.6867(2) 0.0878(2) 0.168(8) Uani 0.5 1 d G U P A -1
C84 C 0.23676(18) 0.6779(3) 0.0487(2) 0.149(6) Uani 0.5 1 d G U P A -1
C85 C 0.27110(19) 0.7138(2) 0.0898(2) 0.113(6) Uani 0.5 1 d G U P A -1
C86 C 0.15552(16) 0.7018(2) 0.1619(3) 0.144(7) Uani 0.5 1 d G U P A -1
Ni1A Ni 0.46792(2) 0.5000 0.41606(3) 0.0203(2) Uani 1 2 d S T P B 2
N1A N 0.51798(17) 0.5000 0.3324(2) 0.0243(9) Uani 1 2 d S T P B 2
N2A N 0.46649(11) 0.39139(17) 0.41482(15) 0.0226(6) Uani 1 1 d . . . B 2
N3A N 0.41630(17) 0.5000 0.4977(2) 0.0237(9) Uani 1 2 d S T P B 2
C1A C 0.5632(2) 0.3782(3) 0.1286(3) 0.0523(12) Uani 1 1 d . . . B 2
H1AA H 0.5494 0.4177 0.0988 0.078 Uiso 1 1 calc R U . B 2
H1AB H 0.5328 0.3537 0.1519 0.078 Uiso 1 1 calc R U . B 2
H1AC H 0.5828 0.3432 0.0991 0.078 Uiso 1 1 calc R U . B 2
C2A C 0.60243(18) 0.4099(3) 0.1860(2) 0.0396(10) Uani 1 1 d . . . B 2
H2AA H 0.6184 0.3693 0.2135 0.048 Uiso 1 1 calc R U . B 2
H2AB H 0.6325 0.4357 0.1620 0.048 Uiso 1 1 calc R U . B 2
C3A C 0.57427(15) 0.4624(2) 0.2370(2) 0.0304(8) Uani 1 1 d . . . B 2
C4A C 0.53916(14) 0.4397(2) 0.29650(19) 0.0260(7) Uani 1 1 d . . . B 2
C5A C 0.52815(15) 0.3668(2) 0.3127(2) 0.0281(8) Uani 1 1 d . . . B 2
H5A H 0.5451 0.3302 0.2850 0.034 Uiso 1 1 calc R U . B 2
C6A C 0.49350(14) 0.3446(2) 0.36756(19) 0.0246(7) Uani 1 1 d . . . B 2
C7A C 0.48070(15) 0.2679(2) 0.3827(2) 0.0284(8) Uani 1 1 d . . . B 2
C8A C 0.50120(17) 0.2033(2) 0.3396(2) 0.0358(9) Uani 1 1 d . . . B 2
H8AA H 0.4996 0.1589 0.3693 0.043 Uiso 1 1 calc R U . B 2
H8AB H 0.5396 0.2117 0.3270 0.043 Uiso 1 1 calc R U . B 2
C9A C 0.4679(2) 0.1905(3) 0.2709(3) 0.0539(13) Uani 1 1 d . . . B 2
H9AA H 0.4725 0.2321 0.2390 0.081 Uiso 1 1 calc R U . B 2
H9AB H 0.4294 0.1851 0.2828 0.081 Uiso 1 1 calc R U . B 2
H9AC H 0.4807 0.1462 0.2474 0.081 Uiso 1 1 calc R U . B 2
C10A C 0.44621(15) 0.2680(2) 0.4408(2) 0.0275(8) Uani 1 1 d . . . B 2
C11A C 0.42010(16) 0.2031(2) 0.4779(2) 0.0342(9) Uani 1 1 d . . . B 2
H11A H 0.4192 0.2123 0.5296 0.041 Uiso 1 1 calc R U . B 2
H11B H 0.4426 0.1593 0.4698 0.041 Uiso 1 1 calc R U . B 2
C12A C 0.3611(2) 0.1883(3) 0.4507(3) 0.0564(13) Uani 1 1 d . . . B 2
H12A H 0.3618 0.1791 0.3996 0.085 Uiso 1 1 calc R U . B 2
H12B H 0.3383 0.2308 0.4604 0.085 Uiso 1 1 calc R U . B 2
H12C H 0.3462 0.1458 0.4752 0.085 Uiso 1 1 calc R U . B 2
C13A C 0.43785(14) 0.3449(2) 0.45959(19) 0.0246(7) Uani 1 1 d . . . B 2
C14A C 0.40410(14) 0.3669(2) 0.51553(19) 0.0260(7) Uani 1 1 d . . . B 2
H14A H 0.3876 0.3303 0.5436 0.031 Uiso 1 1 calc R U . B 2
C15A C 0.39336(14) 0.4399(2) 0.53227(19) 0.0240(7) Uani 1 1 d . . . B 2
C16A C 0.35593(14) 0.4623(2) 0.58871(19) 0.0263(7) Uani 1 1 d . . . B 2
C17A C 0.32251(16) 0.4106(2) 0.6345(2) 0.0319(8) Uani 1 1 d . . . B 2
H17A H 0.3134 0.4353 0.6795 0.038 Uiso 1 1 calc R U . B 2
H17B H 0.3449 0.3675 0.6462 0.038 Uiso 1 1 calc R U . B 2
C18A C 0.26936(19) 0.3849(3) 0.5982(3) 0.0502(12) Uani 1 1 d . . . B 2
H18A H 0.2465 0.4271 0.5875 0.075 Uiso 1 1 calc R U . B 2
H18B H 0.2499 0.3520 0.6301 0.075 Uiso 1 1 calc R U . B 2
H18C H 0.2781 0.3593 0.5542 0.075 Uiso 1 1 calc R U . B 2
C1B C 0.3805(8) 0.0000 0.1774(9) 0.190(12) Uani 1 2 d DS T P C 3
H1BA H 0.4177 0.0000 0.1644 0.229 Uiso 1 2 calc R U P C 3
C2B C 0.3472(6) 0.0692(6) 0.1891(8) 0.161(6) Uani 1 1 d D . . C 3
H2B H 0.3642 0.1153 0.1850 0.193 Uiso 1 1 calc R U . C 3
C3B C 0.2944(5) 0.0653(5) 0.2050(5) 0.103(3) Uani 1 1 d . . . C 3
H3B H 0.2735 0.1077 0.2140 0.124 Uiso 1 1 calc R U . C 3
C4B C 0.2728(7) 0.0000 0.2074(6) 0.113(5) Uani 1 2 d S T P C 3
H4B H 0.2345 0.0000 0.2118 0.136 Uiso 1 2 calc R U P C 3
C1C C 0.4816(4) 0.2391(7) 0.0285(7) 0.136(4) Uani 1 1 d . . . D 4
H1C H 0.4711 0.2853 0.0462 0.163 Uiso 1 1 calc R U . D 4
C2C C 0.4610(3) 0.1848(6) 0.0584(4) 0.090(2) Uani 1 1 d . . . D 4
H2C H 0.4351 0.1888 0.0953 0.108 Uiso 1 1 calc R U . D 4
C3C C 0.4800(4) 0.1162(7) 0.0321(7) 0.149(5) Uani 1 1 d . . . D 4
H3C H 0.4685 0.0720 0.0530 0.179 Uiso 1 1 calc R U . D 4

loop_
_atom_site_aniso_label
_atom_site_aniso_U_11
_atom_site_aniso_U_22
_atom_site_aniso_U_33
_atom_site_aniso_U_23
_atom_site_aniso_U_13
_atom_site_aniso_U_12
Lu1 0.0248(7) 0.145(2) 0.0439(8) 0.000 -0.0096(6) 0.000
Lu2 0.0685(14) 0.0891(19) 0.0498(11) -0.0457(12) -0.0312(10) 0.0309(13)
Lu3 0.0316(15) 0.216(6) 0.113(3) 0.000 -0.0153(16) 0.000
Lu4 0.0310(8) 0.0659(11) 0.0378(8) -0.0099(7) -0.0099(6) 0.0329(7)
Lu5 0.275(8) 0.202(7) 0.043(3) -0.055(4) -0.031(4) -0.018(6)
Lu6 0.293(10) 0.163(7) 0.238(9) 0.051(6) -0.150(8) 0.036(7)
Lu7 0.059(2) 0.066(2) 0.065(2) -0.0389(19) -0.0163(17) -0.0103(18)
Lu8 0.080(4) 0.123(5) 0.124(5) 0.026(5) -0.047(4) -0.068(3)
Lu9 0.060(2) 0.073(3) 0.0233(19) 0.0075(15) -0.0071(14) -0.0161(16)
Lu10 0.116(5) 0.138(9) 0.046(3) 0.035(3) 0.014(3) 0.076(6)
Lu11 0.066(5) 0.155(7) 0.129(8) 0.100(6) -0.067(5) -0.057(5)
C1 0.130(12) 0.043(7) 0.153(13) -0.007(8) -0.052(10) 0.036(8)
C2 0.136(12) 0.070(9) 0.141(12) 0.043(9) -0.041(10) 0.028(9)
C3 0.176(14) 0.067(9) 0.096(11) 0.040(9) 0.015(11) 0.038(10)
C4 0.154(14) 0.073(10) 0.165(13) 0.087(9) 0.031(12) 0.015(10)
C5 0.165(14) 0.044(7) 0.183(14) 0.025(10) -0.039(13) 0.021(10)
C6 0.152(13) 0.033(7) 0.185(14) 0.005(10) -0.048(12) 0.010(9)
C7 0.149(12) 0.044(7) 0.152(12) -0.046(9) -0.042(11) 0.009(8)
C8 0.134(12) 0.109(11) 0.149(12) -0.085(9) -0.040(10) 0.088(10)
C9 0.122(12) 0.106(12) 0.157(13) -0.034(10) -0.036(11) 0.097(10)
C10 0.092(9) 0.151(13) 0.107(10) -0.057(9) -0.044(8) 0.107(9)
C11 0.058(8) 0.135(12) 0.154(12) 0.023(11) -0.058(8) 0.046(8)
C12 0.124(11) 0.065(7) 0.141(11) 0.007(8) -0.115(9) 0.019(8)
C13 0.122(11) 0.088(9) 0.119(10) 0.043(8) -0.099(9) -0.045(9)
C14 0.174(14) 0.142(14) 0.087(10) 0.031(10) -0.078(10) 0.000(12)
C15 0.182(14) 0.110(11) 0.074(9) 0.064(9) -0.012(10) -0.001(11)
C16 0.157(13) 0.110(11) 0.036(6) 0.041(7) 0.023(8) 0.010(10)
C17 0.128(10) 0.131(11) 0.081(9) 0.054(8) 0.041(8) -0.010(10)
C18 0.136(12) 0.093(11) 0.139(12) 0.070(10) 0.032(11) -0.033(10)
C19 0.118(11) 0.093(10) 0.139(12) 0.067(9) -0.015(10) -0.061(9)
C20 0.069(8) 0.038(6) 0.177(13) 0.009(8) -0.047(9) -0.014(6)
C21 0.083(8) 0.088(9) 0.101(9) -0.010(8) -0.031(8) -0.057(7)
C22 0.123(11) 0.067(8) 0.103(10) -0.058(8) -0.016(9) -0.017(8)
C23 0.163(13) 0.103(11) 0.070(9) -0.033(9) -0.029(9) -0.003(11)
C24 0.182(14) 0.171(14) 0.102(11) -0.078(11) 0.019(11) 0.041(13)
C25 0.114(11) 0.183(14) 0.114(11) -0.119(10) -0.044(9) 0.068(11)
C26 0.117(13) 0.204(16) 0.169(14) -0.055(14) -0.007(12) 0.065(13)
C27 0.089(10) 0.196(16) 0.131(12) 0.006(12) 0.056(10) 0.052(11)
C28 0.043(5) 0.172(17) 0.102(8) 0.015(10) 0.015(6) 0.019(7)
C29 0.037(6) 0.170(14) 0.119(11) -0.014(10) -0.017(8) 0.012(7)
C30 0.077(8) 0.164(15) 0.121(10) 0.027(9) -0.060(7) -0.047(8)
C31 0.122(11) 0.159(12) 0.086(9) 0.027(10) -0.041(9) -0.087(11)
C32 0.073(6) 0.096(7) 0.102(7) 0.029(13) -0.072(6) -0.045(11)
C33 0.109(11) 0.166(13) 0.068(8) -0.057(9) -0.036(8) 0.010(10)
C34 0.097(8) 0.145(15) 0.033(4) 0.001(6) -0.021(5) -0.037(8)
C35 0.107(10) 0.198(14) 0.041(6) -0.038(8) 0.002(7) -0.003(10)
C36 0.116(9) 0.153(13) 0.038(5) 0.007(6) 0.035(6) 0.003(8)
C37 0.097(8) 0.138(13) 0.080(7) 0.009(8) 0.052(6) -0.023(9)
C38 0.101(11) 0.154(13) 0.121(12) 0.044(10) 0.054(10) -0.034(10)
C39 0.065(9) 0.150(13) 0.118(11) 0.039(10) 0.049(8) -0.024(9)
C40 0.070(9) 0.105(11) 0.130(11) 0.007(9) 0.042(8) -0.038(9)
C41 0.063(8) 0.109(11) 0.118(10) 0.022(10) -0.019(8) -0.026(8)
C42 0.074(8) 0.132(12) 0.068(8) -0.012(9) -0.018(7) -0.046(8)
C43 0.101(10) 0.142(12) 0.083(9) -0.005(9) -0.052(8) -0.014(10)
C44 0.163(11) 0.145(12) 0.063(6) 0.009(11) -0.043(8) -0.018(13)
C45 0.129(12) 0.167(13) 0.064(8) -0.024(10) -0.049(9) -0.015(12)
C46 0.163(12) 0.177(16) 0.045(6) 0.014(9) 0.000(8) -0.005(11)
C47 0.154(13) 0.188(16) 0.060(9) -0.027(9) 0.037(9) 0.039(11)
C48 0.140(11) 0.221(16) 0.095(9) 0.015(15) 0.071(8) 0.029(16)
C49 0.128(12) 0.176(15) 0.098(10) 0.061(10) 0.067(9) -0.001(11)
C50 0.076(10) 0.123(12) 0.148(13) 0.042(11) 0.065(9) -0.023(9)
C51 0.057(8) 0.179(15) 0.098(10) 0.027(11) 0.009(8) -0.043(9)
C52 0.067(10) 0.170(15) 0.143(12) -0.001(12) -0.011(10) -0.071(9)
C53 0.111(11) 0.139(12) 0.159(12) 0.001(11) -0.012(11) -0.065(10)
C54 0.100(11) 0.103(10) 0.082(9) -0.005(9) -0.020(9) -0.071(9)
C55 0.128(11) 0.098(11) 0.148(12) -0.028(10) -0.035(10) -0.053(9)
C56 0.150(13) 0.098(12) 0.147(13) -0.068(10) -0.042(12) 0.012(11)
C57 0.169(14) 0.141(14) 0.093(11) -0.062(11) -0.030(11) 0.020(12)
C58 0.124(11) 0.154(13) 0.081(10) -0.072(10) -0.008(9) 0.026(11)
C59 0.102(10) 0.091(10) 0.100(10) -0.031(9) 0.013(9) 0.043(9)
C60 0.084(10) 0.124(12) 0.103(10) 0.014(10) 0.048(9) 0.011(9)
C61 0.056(8) 0.108(10) 0.132(11) 0.026(10) 0.007(8) 0.028(8)
C62 0.051(5) 0.118(11) 0.138(10) 0.029(10) 0.008(6) -0.035(8)
C63 0.082(8) 0.106(11) 0.111(9) -0.001(8) -0.016(8) -0.018(7)
C64 0.119(11) 0.110(10) 0.106(10) 0.005(9) -0.031(9) 0.013(9)
C65 0.123(9) 0.112(11) 0.083(7) 0.016(10) -0.057(7) 0.002(11)
C66 0.169(15) 0.171(15) 0.115(12) 0.033(12) -0.063(12) 0.020(14)
C67 0.194(15) 0.178(15) 0.093(11) 0.038(12) -0.063(12) -0.003(14)
C68 0.190(14) 0.152(13) 0.081(9) 0.083(9) -0.028(11) -0.020(12)
C69 0.188(14) 0.129(12) 0.106(10) 0.099(9) 0.019(11) -0.006(11)
C70 0.168(13) 0.152(14) 0.059(8) 0.064(9) 0.039(9) 0.011(11)
C71 0.159(13) 0.104(11) 0.143(12) 0.084(10) 0.031(11) -0.004(10)
C72 0.122(12) 0.117(12) 0.184(14) 0.068(11) 0.048(12) -0.046(10)
C73 0.110(11) 0.081(10) 0.165(14) 0.028(10) 0.025(12) -0.054(10)
C74 0.116(12) 0.070(10) 0.181(14) -0.005(10) -0.004(12) -0.054(9)
C75 0.103(10) 0.028(6) 0.186(13) 0.031(8) -0.033(10) -0.023(7)
C76 0.125(12) 0.055(10) 0.212(14) 0.014(11) -0.040(12) 0.047(9)
C77 0.129(11) 0.041(7) 0.145(12) -0.034(8) -0.008(11) 0.037(8)
C78 0.110(10) 0.084(10) 0.138(12) -0.043(9) -0.018(10) 0.057(9)
C79 0.070(9) 0.105(12) 0.174(14) -0.027(11) -0.021(10) 0.055(9)
C80 0.088(11) 0.118(13) 0.147(13) -0.020(11) -0.026(10) 0.042(10)
C81 0.123(13) 0.109(11) 0.118(12) 0.015(11) -0.037(11) 0.048(11)
C82 0.180(15) 0.127(13) 0.155(14) 0.052(12) -0.091(12) 0.031(12)
C83 0.180(16) 0.132(14) 0.192(15) 0.079(13) -0.028(14) 0.041(13)
C84 0.175(13) 0.122(12) 0.148(12) 0.088(10) -0.002(11) 0.009(11)
C85 0.120(12) 0.064(9) 0.154(13) 0.077(9) 0.007(11) -0.006(8)
C86 0.143(13) 0.099(12) 0.191(15) 0.029(12) -0.030(13) 0.077(11)
Ni1A 0.0162(3) 0.0209(3) 0.0239(3) 0.000 -0.0001(2) 0.000
N1A 0.020(2) 0.024(2) 0.028(2) 0.000 -0.0015(16) 0.000
N2A 0.0182(14) 0.0237(15) 0.0260(14) -0.0006(11) -0.0011(11) 0.0002(11)
N3A 0.021(2) 0.025(2) 0.025(2) 0.000 -0.0041(16) 0.000
C1A 0.061(3) 0.055(3) 0.041(2) -0.013(2) 0.010(2) -0.001(2)
C2A 0.038(2) 0.042(2) 0.039(2) -0.0035(18) 0.0158(18) 0.0022(18)
C3A 0.0250(18) 0.037(2) 0.0289(18) -0.0013(16) 0.0038(14) 0.0006(16)
C4A 0.0217(17) 0.0328(19) 0.0234(17) 0.0000(14) 0.0014(13) 0.0013(14)
C5A 0.0243(17) 0.0304(19) 0.0295(18) -0.0054(15) 0.0010(14) 0.0044(15)
C6A 0.0200(16) 0.0260(18) 0.0279(18) -0.0003(14) -0.0024(13) 0.0022(13)
C7A 0.0242(17) 0.0265(19) 0.0344(19) -0.0023(15) -0.0034(14) 0.0033(14)
C8A 0.039(2) 0.0253(19) 0.044(2) -0.0052(17) 0.0019(17) 0.0039(16)
C9A 0.059(3) 0.046(3) 0.056(3) -0.022(2) -0.008(2) 0.009(2)
C10A 0.0239(17) 0.0238(18) 0.0348(19) 0.0011(15) -0.0047(14) -0.0007(14)
C11A 0.035(2) 0.0236(19) 0.044(2) 0.0022(16) 0.0010(17) -0.0025(16)
C12A 0.049(3) 0.062(3) 0.058(3) 0.007(2) -0.002(2) -0.030(2)
C13A 0.0187(16) 0.0240(17) 0.0312(18) -0.0004(14) -0.0033(13) -0.0013(13)
C14A 0.0222(17) 0.0267(18) 0.0291(18) 0.0046(14) -0.0013(14) -0.0021(14)
C15A 0.0183(16) 0.0286(18) 0.0251(17) 0.0021(14) -0.0044(13) -0.0029(13)
C16A 0.0189(16) 0.0318(18) 0.0281(18) -0.0002(15) 0.0004(13) 0.0001(14)
C17A 0.0296(19) 0.036(2) 0.0305(19) 0.0035(16) 0.0084(15) -0.0009(16)
C18A 0.036(2) 0.057(3) 0.058(3) 0.016(2) -0.001(2) -0.017(2)
C1B 0.101(12) 0.38(4) 0.093(11) 0.000 -0.023(9) 0.000
C2B 0.209(16) 0.108(9) 0.165(12) 0.017(8) -0.074(12) -0.076(10)
C3B 0.132(8) 0.076(5) 0.101(6) 0.002(4) 0.022(6) -0.001(5)
C4B 0.165(13) 0.104(10) 0.071(7) 0.000 0.041(8) 0.000
C1C 0.095(8) 0.132(9) 0.180(13) -0.050(9) -0.018(7) -0.001(6)
C2C 0.073(5) 0.132(8) 0.064(4) -0.001(5) 0.003(3) -0.024(5)
C3C 0.115(9) 0.145(10) 0.185(14) 0.080(9) -0.074(8) -0.042(7)

loop_
_atom_type_symbol
_atom_type_description
_atom_type_scat_dispersion_real
_atom_type_scat_dispersion_imag
_atom_type_scat_source
C C 0.0033 0.0016 'International Tables Vol C Tables 4.2.6.8 and 6.1.1.4'
H H 0.0000 0.0000 'International Tables Vol C Tables 4.2.6.8 and 6.1.1.4'
Lu Lu -0.4720 5.8584 'International Tables Vol C Tables 4.2.6.8 and 6.1.1.4'
N N 0.0061 0.0033 'International Tables Vol C Tables 4.2.6.8 and 6.1.1.4'
Ni Ni 0.3393 1.1124 'International Tables Vol C Tables 4.2.6.8 and 6.1.1.4'

loop_
_geom_angle_atom_site_label_1
_geom_angle_atom_site_label_2
_geom_angle_atom_site_label_3
_geom_angle
_geom_angle_site_symmetry_1
_geom_angle_site_symmetry_3
Lu11 Lu1 Lu11 69.9(18) . 6_565
Lu11 Lu1 Lu8 113.9(8) . .
Lu11 Lu1 Lu8 51.0(8) 6_565 .
Lu11 Lu1 Lu8 51.0(8) . 6_565
Lu11 Lu1 Lu8 113.9(8) 6_565 6_565
Lu8 Lu1 Lu8 129.2(3) . 6_565
Lu11 Lu1 Lu7 86.9(9) . .
Lu11 Lu1 Lu7 21.6(8) 6_565 .
Lu8 Lu1 Lu7 29.8(3) . .
Lu8 Lu1 Lu7 120.9(3) 6_565 .
Lu11 Lu1 Lu7 21.6(8) . 6_565
Lu11 Lu1 Lu7 86.9(9) 6_565 6_565
Lu8 Lu1 Lu7 120.9(3) . 6_565
Lu8 Lu1 Lu7 29.8(3) 6_565 6_565
Lu7 Lu1 Lu7 99.7(3) . 6_565
Lu11 Lu1 C64 86.3(4) . .
Lu11 Lu1 C64 104.8(4) 6_565 .
Lu8 Lu1 C64 131.0(2) . .
Lu8 Lu1 C64 98.7(2) 6_565 .
Lu7 Lu1 C64 120.53(19) . .
Lu7 Lu1 C64 94.58(17) 6_565 .
Lu11 Lu1 C63 127.2(4) . .
Lu11 Lu1 C63 111.2(5) 6_565 .
Lu8 Lu1 C63 101.9(2) . .
Lu8 Lu1 C63 126.1(3) 6_565 .
Lu7 Lu1 C63 112.00(18) . .
Lu7 Lu1 C63 134.33(18) 6_565 .
C64 Lu1 C63 41.2 . .
Lu11 Lu1 Lu5 21.2(7) . 6_565
Lu11 Lu1 Lu5 55.0(8) 6_565 6_565
Lu8 Lu1 Lu5 93.4(4) . 6_565
Lu8 Lu1 Lu5 59.5(4) 6_565 6_565
Lu7 Lu1 Lu5 68.4(3) . 6_565
Lu7 Lu1 Lu5 32.0(3) 6_565 6_565
C64 Lu1 Lu5 104.4(2) . 6_565
C63 Lu1 Lu5 142.7(2) . 6_565
Lu11 Lu1 Lu5 55.0(8) . .
Lu11 Lu1 Lu5 21.2(7) 6_565 .
Lu8 Lu1 Lu5 59.5(4) . .
Lu8 Lu1 Lu5 93.4(4) 6_565 .
Lu7 Lu1 Lu5 32.0(3) . .
Lu7 Lu1 Lu5 68.4(3) 6_565 .
C64 Lu1 Lu5 115.2(2) . .
C63 Lu1 Lu5 131.5(2) . .
Lu5 Lu1 Lu5 36.6(5) 6_565 .
Lu11 Lu1 C41 133.4(6) . .
Lu11 Lu1 C41 83.7(7) 6_565 .
Lu8 Lu1 C41 71.1(2) . .
Lu8 Lu1 C41 158.5(2) 6_565 .
Lu7 Lu1 C41 80.08(16) . .
Lu7 Lu1 C41 152.9(2) 6_565 .
C64 Lu1 C41 63.62(7) . .
C63 Lu1 C41 32.4 . .
Lu5 Lu1 C41 133.9(2) 6_565 .
Lu5 Lu1 C41 104.9(3) . .
Lu11 Lu1 C65 64.2(5) . .
Lu11 Lu1 C65 69.9(5) 6_565 .
Lu8 Lu1 C65 111.3(3) . .
Lu8 Lu1 C65 102.7(3) 6_565 .
Lu7 Lu1 C65 88.9(2) . .
Lu7 Lu1 C65 81.94(19) 6_565 .
C64 Lu1 C65 36.7 . .
C63 Lu1 C65 67.25(7) . .
Lu5 Lu1 C65 75.5(2) 6_565 .
Lu5 Lu1 C65 78.5(2) . .
C41 Lu1 C65 70.91(8) . .
Lu10 Lu2 Lu6 143.8(9) 6_565 6_565
Lu10 Lu2 Lu10 24.1(7) 6_565 .
Lu6 Lu2 Lu10 143.0(6) 6_565 .
Lu10 Lu2 Lu2 51.6(7) 6_565 6_565
Lu6 Lu2 Lu2 128.3(7) 6_565 6_565
Lu10 Lu2 Lu2 27.5(3) . 6_565
Lu10 Lu2 Lu4 132.3(5) 6_565 6_565
Lu6 Lu2 Lu4 37.1(8) 6_565 6_565
Lu10 Lu2 Lu4 114.9(3) . 6_565
Lu2 Lu2 Lu4 92.79(10) 6_565 6_565
Lu10 Lu2 C33 109.6(5) 6_565 .
Lu6 Lu2 C33 103.5(6) 6_565 .
Lu10 Lu2 C33 112.0(4) . .
Lu2 Lu2 C33 109.79(15) 6_565 .
Lu4 Lu2 C33 112.42(19) 6_565 .
Lu10 Lu2 C31 133.7(7) 6_565 .
Lu6 Lu2 C31 82.3(6) 6_565 .
Lu10 Lu2 C31 121.2(4) . .
Lu2 Lu2 C31 102.38(13) 6_565 .
Lu4 Lu2 C31 77.81(15) 6_565 .
C33 Lu2 C31 36.16(5) . .
Lu10 Lu2 C34 72.5(6) 6_565 .
Lu6 Lu2 C34 142.7(6) 6_565 .
Lu10 Lu2 C34 72.6(3) . .
Lu2 Lu2 C34 76.52(13) 6_565 .
Lu4 Lu2 C34 135.86(15) 6_565 .
C33 Lu2 C34 39.48(5) . .
C31 Lu2 C34 63.51(7) . .
Lu10 Lu2 C57 107.9(6) 6_565 .
Lu6 Lu2 C57 85.5(7) 6_565 .
Lu10 Lu2 C57 127.5(3) . .
Lu2 Lu2 C57 145.19(13) 6_565 .
Lu4 Lu2 C57 117.5(2) 6_565 .
C33 Lu2 C57 44.88(7) . .
C31 Lu2 C57 70.53(10) . .
C34 Lu2 C57 69.84(8) . .
Lu10 Lu2 Lu6 64.4(7) 6_565 .
Lu6 Lu2 Lu6 111.0(10) 6_565 .
Lu10 Lu2 Lu6 41.2(4) . .
Lu2 Lu2 Lu6 17.3(3) 6_565 .
Lu4 Lu2 Lu6 75.9(4) 6_565 .
C33 Lu2 Lu6 119.4(2) . .
C31 Lu2 Lu6 101.8(3) . .
C34 Lu2 Lu6 91.4(2) . .
C57 Lu2 Lu6 161.2(3) . .
Lu10 Lu2 C35 56.2(5) 6_565 .
Lu6 Lu2 C35 145.4(7) 6_565 .
Lu10 Lu2 C35 68.8(3) . .
Lu2 Lu2 C35 86.29(12) 6_565 .
Lu4 Lu2 C35 166.08(15) 6_565 .
C33 Lu2 C35 55.36(7) . .
C31 Lu2 C35 88.81(9) . .
C34 Lu2 C35 30.7 . .
C57 Lu2 C35 60.08(7) . .
Lu6 Lu2 C35 103.6(3) . .
Lu10 Lu2 C58 76.8(6) 6_565 .
Lu6 Lu2 C58 108.1(8) 6_565 .
Lu10 Lu2 C58 98.3(3) . .
Lu2 Lu2 C58 122.35(13) 6_565 .
Lu4 Lu2 C58 144.77(19) 6_565 .
C33 Lu2 C58 61.12(8) . .
C31 Lu2 C58 95.35(10) . .
C34 Lu2 C58 63.56(7) . .
C57 Lu2 C58 31.5 . .
Lu6 Lu2 C58 139.0(4) . .
C35 Lu2 C58 39.4 . .
Lu4 Lu3 Lu4 123.6(5) 6_565 .
Lu4 Lu3 C29 114.8(3) 6_565 .
Lu4 Lu3 C29 80.8(2) . .
Lu4 Lu3 C28 120.8(2) 6_565 .
Lu4 Lu3 C28 103.1(2) . .
C29 Lu3 C28 35.62(6) . .
Lu4 Lu3 Lu6 99.4(4) 6_565 .
Lu4 Lu3 Lu6 24.5(3) . .
C29 Lu3 Lu6 94.1(3) . .
C28 Lu3 Lu6 123.7(3) . .
Lu4 Lu3 Lu6 24.5(3) 6_565 6_565
Lu4 Lu3 Lu6 99.4(4) . 6_565
C29 Lu3 Lu6 118.1(3) . 6_565
C28 Lu3 Lu6 138.8(3) . 6_565
Lu6 Lu3 Lu6 75.0(6) . 6_565
Lu4 Lu3 C51 84.56(18) 6_565 .
Lu4 Lu3 C51 142.0(2) . .
C29 Lu3 C51 63.13(10) . .
C28 Lu3 C51 39.75(7) . .
Lu6 Lu3 C51 155.9(3) . .
Lu6 Lu3 C51 107.7(3) 6_565 .
Lu4 Lu3 C30 78.5(2) 6_565 .
Lu4 Lu3 C30 93.8(3) . .
C29 Lu3 C30 37.20(7) . .
C28 Lu3 C30 62.82(10) . .
Lu6 Lu3 C30 92.3(3) . .
Lu6 Lu3 C30 81.8(3) 6_565 .
C51 Lu3 C30 65.02(9) . .
Lu4 Lu3 C52 67.97(18) 6_565 .
Lu4 Lu3 C52 128.9(3) . .
C29 Lu3 C52 53.90(8) . .
C28 Lu3 C52 54.14(8) . .
Lu6 Lu3 C52 127.2(3) . .
Lu6 Lu3 C52 85.0(3) 6_565 .
C51 Lu3 C52 33.0 . .
C30 Lu3 C52 35.98(6) . .
Lu4 Lu3 C27 135.8(3) 6_565 .
Lu4 Lu3 C27 99.9(2) . .
C29 Lu3 C27 60.89(10) . .
C28 Lu3 C27 29.64(6) . .
Lu6 Lu3 C27 124.4(3) . .
Lu6 Lu3 C27 160.2(3) 6_565 .
C51 Lu3 C27 53.16(9) . .
C30 Lu3 C27 92.35(12) . .
C52 Lu3 C27 79.36(12) . .
Lu4 Lu3 Lu9 100.0(2) 6_565 6_565
Lu4 Lu3 Lu9 81.6(2) . 6_565
C29 Lu3 Lu9 145.2(2) . 6_565
C28 Lu3 Lu9 122.8(3) . 6_565
Lu6 Lu3 Lu9 81.5(3) . 6_565
Lu6 Lu3 Lu9 94.2(3) 6_565 6_565
C51 Lu3 Lu9 121.4(3) . 6_565
C30 Lu3 Lu9 173.4(3) . 6_565
C52 Lu3 Lu9 149.3(2) . 6_565
C27 Lu3 Lu9 93.2(2) . 6_565
Lu4 Lu3 Lu9 81.6(2) 6_565 .
Lu4 Lu3 Lu9 100.0(2) . .
C29 Lu3 Lu9 160.1(3) . .
C28 Lu3 Lu9 126.9(3) . .
Lu6 Lu3 Lu9 94.2(3) . .
Lu6 Lu3 Lu9 81.5(3) 6_565 .
C51 Lu3 Lu9 109.9(2) . .
C30 Lu3 Lu9 159.83(19) . .
C52 Lu3 Lu9 130.81(19) . .
C27 Lu3 Lu9 99.6(2) . .
Lu9 Lu3 Lu9 20.9(3) 6_565 .
Lu3 Lu4 Lu6 137.0(5) . .
Lu3 Lu4 Lu4 28.2(2) . 6_565
Lu6 Lu4 Lu4 109.0(4) . 6_565
Lu3 Lu4 Lu2 115.4(3) . 6_565
Lu6 Lu4 Lu2 22.7(4) . 6_565
Lu4 Lu4 Lu2 87.21(10) 6_565 6_565
Lu3 Lu4 C11 108.7(2) . .
Lu6 Lu4 C11 95.8(4) . .
Lu4 Lu4 C11 117.21(13) 6_565 .
Lu2 Lu4 C11 101.08(15) 6_565 .
Lu3 Lu4 C29 70.9(2) . .
Lu6 Lu4 C29 125.6(3) . .
Lu4 Lu4 C29 83.72(12) 6_565 .
Lu2 Lu4 C29 118.73(14) 6_565 .
C11 Lu4 C29 37.9 . .
Lu3 Lu4 C10 110.4(2) . .
Lu6 Lu4 C10 110.7(4) . .
Lu4 Lu4 C10 134.69(12) 6_565 .
Lu2 Lu4 C10 127.41(16) 6_565 .
C11 Lu4 C10 38.3 . .
C29 Lu4 C10 55.54(6) . .
Lu3 Lu4 C12 132.0(3) . .
Lu6 Lu4 C12 60.4(3) . .
Lu4 Lu4 C12 122.34(11) 6_565 .
Lu2 Lu4 C12 66.78(13) 6_565 .
C11 Lu4 C12 35.6 . .
C29 Lu4 C12 68.17(7) . .
C10 Lu4 C12 63.77(8) . .
Lu3 Lu4 Lu5 82.5(3) . .
Lu6 Lu4 Lu5 91.4(4) . .
Lu4 Lu4 Lu5 84.4(2) 6_565 .
Lu2 Lu4 Lu5 95.5(2) 6_565 .
C11 Lu4 Lu5 153.1(2) . .
C29 Lu4 Lu5 143.0(3) . .
C10 Lu4 Lu5 115.2(2) . .
C12 Lu4 Lu5 145.0(3) . .
Lu3 Lu4 Lu10 104.8(3) . .
Lu6 Lu4 Lu10 32.2(5) . .
Lu4 Lu4 Lu10 76.9(2) 6_565 .
Lu2 Lu4 Lu10 13.08(15) 6_565 .
C11 Lu4 Lu10 112.80(19) . .
C29 Lu4 Lu10 124.3(2) . .
C10 Lu4 Lu10 140.4(2) . .
C12 Lu4 Lu10 79.42(17) . .
Lu5 Lu4 Lu10 86.5(3) . .
Lu3 Lu4 C28 53.4(2) . .
Lu6 Lu4 C28 155.6(3) . .
Lu4 Lu4 C28 76.83(11) 6_565 .
Lu2 Lu4 C28 145.40(13) 6_565 .
C11 Lu4 C28 61.65(6) . .
C29 Lu4 C28 30.1 . .
C10 Lu4 C28 58.06(6) . .
C12 Lu4 C28 96.12(8) . .
Lu5 Lu4 C28 112.9(2) . .
Lu10 Lu4 C28 145.3(2) . .
Lu3 Lu4 C30 62.2(2) . .
Lu6 Lu4 C30 108.1(4) . .
Lu4 Lu4 C30 60.49(9) 6_565 .
Lu2 Lu4 C30 92.35(12) 6_565 .
C11 Lu4 C30 57.08(6) . .
C29 Lu4 C30 33.1 . .
C10 Lu4 C30 86.85(8) . .
C12 Lu4 C30 69.82(7) . .
Lu5 Lu4 C30 143.6(2) . .
Lu10 Lu4 C30 94.0(2) . .
C28 Lu4 C30 53.07(6) . .
Lu9 Lu5 Lu7 175(2) 6_565 .
Lu9 Lu5 Lu9 39.2(16) 6_565 .
Lu7 Lu5 Lu9 140.5(9) . .
Lu9 Lu5 Lu11 136(3) 6_565 6_565
Lu7 Lu5 Lu11 41.0(7) . 6_565
Lu9 Lu5 Lu11 102.1(12) . 6_565
Lu9 Lu5 Lu5 55.2(18) 6_565 6_565
Lu7 Lu5 Lu5 124.7(5) . 6_565
Lu9 Lu5 Lu5 16.0(5) . 6_565
Lu11 Lu5 Lu5 87.6(9) 6_565 6_565
Lu9 Lu5 Lu11 95(2) 6_565 .
Lu7 Lu5 Lu11 83.7(6) . .
Lu9 Lu5 Lu11 57.5(6) . .
Lu11 Lu5 Lu11 45.0(10) 6_565 .
Lu5 Lu5 Lu11 42.7(4) 6_565 .
Lu9 Lu5 Lu8 163(2) 6_565 .
Lu7 Lu5 Lu8 18.0(3) . .
Lu9 Lu5 Lu8 124.2(7) . .
Lu11 Lu5 Lu8 33.9(7) 6_565 .
Lu5 Lu5 Lu8 108.3(4) 6_565 .
Lu11 Lu5 Lu8 70.1(4) . .
Lu9 Lu5 C45 83.9(15) 6_565 .
Lu7 Lu5 C45 91.9(6) . .
Lu9 Lu5 C45 100.8(6) . .
Lu11 Lu5 C45 86.6(7) 6_565 .
Lu5 Lu5 C45 106.8(3) 6_565 .
Lu11 Lu5 C45 99.4(6) . .
Lu8 Lu5 C45 105.3(5) . .
Lu9 Lu5 C23 94.4(16) 6_565 .
Lu7 Lu5 C23 83.6(5) . .
Lu9 Lu5 C23 128.5(6) . .
Lu11 Lu5 C23 104.7(7) 6_565 .
Lu5 Lu5 C23 140.9(2) 6_565 .
Lu11 Lu5 C23 136.1(6) . .
Lu8 Lu5 C23 101.6(5) . .
C45 Lu5 C23 39.41(13) . .
Lu9 Lu5 C44 46.7(15) 6_565 .
Lu7 Lu5 C44 128.8(6) . .
Lu9 Lu5 C44 65.5(5) . .
Lu11 Lu5 C44 107.8(9) 6_565 .
Lu5 Lu5 C44 76.1(3) 6_565 .
Lu11 Lu5 C44 92.2(6) . .
Lu8 Lu5 C44 137.9(6) . .
C45 Lu5 C44 38.34(11) . .
C23 Lu5 C44 64.73(15) . .
Lu9 Lu5 Lu1 125(2) 6_565 .
Lu7 Lu5 Lu1 53.5(4) . .
Lu9 Lu5 Lu1 87.3(6) . .
Lu11 Lu5 Lu1 19.2(5) 6_565 .
Lu5 Lu5 Lu1 71.7(2) 6_565 .
Lu11 Lu5 Lu1 30.4(3) . .
Lu8 Lu5 Lu1 40.0(3) . .
C45 Lu5 Lu1 101.3(5) . .
C23 Lu5 Lu1 123.8(5) . .
C44 Lu5 Lu1 112.6(4) . .
Lu9 Lu5 Lu7 80.3(18) 6_565 6_565
Lu7 Lu5 Lu7 99.5(6) . 6_565
Lu9 Lu5 Lu7 41.1(4) . 6_565
Lu11 Lu5 Lu7 63.9(9) 6_565 6_565
Lu5 Lu5 Lu7 25.2(2) 6_565 6_565
Lu11 Lu5 Lu7 20.2(2) . 6_565
Lu8 Lu5 Lu7 83.4(4) . 6_565
C45 Lu5 Lu7 111.3(5) . 6_565
C23 Lu5 Lu7 150.7(5) . 6_565
C44 Lu5 Lu7 92.1(4) . 6_565
Lu1 Lu5 Lu7 46.8(2) . 6_565
Lu2 Lu6 Lu4 120.2(10) 6_565 .
Lu2 Lu6 Lu10 17.0(4) 6_565 .
Lu4 Lu6 Lu10 120.1(7) . .
Lu2 Lu6 C12 101.9(7) 6_565 .
Lu4 Lu6 C12 84.8(6) . .
Lu10 Lu6 C12 118.8(6) . .
Lu2 Lu6 Lu10 22.5(4) 6_565 6_565
Lu4 Lu6 Lu10 105.7(6) . 6_565
Lu10 Lu6 Lu10 14.5(4) . 6_565
C12 Lu6 Lu10 119.6(5) . 6_565
Lu2 Lu6 C2 110.5(8) 6_565 .
Lu4 Lu6 C2 108.8(7) . .
Lu10 Lu6 C2 122.5(7) . .
C12 Lu6 C2 36.74(13) . .
Lu10 Lu6 C2 133.0(6) 6_565 .
Lu2 Lu6 Lu3 102.7(8) 6_565 .
Lu4 Lu6 Lu3 18.5(2) . .
Lu10 Lu6 Lu3 101.6(6) . .
C12 Lu6 Lu3 94.5(5) . .
Lu10 Lu6 Lu3 87.2(4) 6_565 .
C2 Lu6 Lu3 124.4(6) . .
Lu2 Lu6 C13 65.7(6) 6_565 .
Lu4 Lu6 C13 94.9(5) . .
Lu10 Lu6 C13 82.7(6) . .
C12 Lu6 C13 37.40(14) . .
Lu10 Lu6 C13 82.2(5) 6_565 .
C2 Lu6 C13 64.06(19) . .
Lu3 Lu6 C13 93.1(4) . .
Lu2 Lu6 C3 86.7(8) 6_565 .
Lu4 Lu6 C3 139.4(7) . .
Lu10 Lu6 C3 94.6(7) . .
C12 Lu6 C3 58.67(19) . .
Lu10 Lu6 C3 107.5(6) 6_565 .
C2 Lu6 C3 30.71(11) . .
Lu3 Lu6 C3 153.0(5) . .
C13 Lu6 C3 67.5(2) . .
Lu2 Lu6 Lu2 34.4(5) 6_565 .
Lu4 Lu6 Lu2 87.5(5) . .
Lu10 Lu6 Lu2 33.7(4) . .
C12 Lu6 Lu2 111.4(4) . .
Lu10 Lu6 Lu2 19.7(2) 6_565 .
C2 Lu6 Lu2 137.6(5) . .
Lu3 Lu6 Lu2 69.2(3) . .
C13 Lu6 Lu2 76.0(3) . .
C3 Lu6 Lu2 120.2(5) . .
Lu2 Lu6 Lu8 92.7(8) 6_565 .
Lu4 Lu6 Lu8 101.4(5) . .
Lu10 Lu6 Lu8 75.9(5) . .
C12 Lu6 Lu8 158.7(5) . .
Lu10 Lu6 Lu8 78.7(4) 6_565 .
C2 Lu6 Lu8 123.2(5) . .
Lu3 Lu6 Lu8 97.5(3) . .
C13 Lu6 Lu8 157.6(7) . .
C3 Lu6 Lu8 107.4(5) . .
Lu2 Lu6 Lu8 89.4(4) . .
Lu2 Lu6 C15 56.5(6) 6_565 .
Lu4 Lu6 C15 149.4(5) . .
Lu10 Lu6 C15 66.4(5) . .
C12 Lu6 C15 67.9(2) . .
Lu10 Lu6 C15 78.1(5) 6_565 .
C2 Lu6 C15 56.1(2) . .
Lu3 Lu6 C15 146.1(5) . .
C13 Lu6 C15 55.0(2) . .
C3 Lu6 C15 30.37(15) . .
Lu2 Lu6 C15 89.9(4) . .
Lu8 Lu6 C15 109.0(6) . .
Lu11 Lu7 Lu8 81.9(11) 6_565 .
Lu11 Lu7 Lu5 73.1(11) 6_565 .
Lu8 Lu7 Lu5 137.9(7) . .
Lu11 Lu7 Lu9 72.5(12) 6_565 6_565
Lu8 Lu7 Lu9 138.4(6) . 6_565
Lu5 Lu7 Lu9 1.2(5) . 6_565
Lu11 Lu7 Lu1 29.2(9) 6_565 .
Lu8 Lu7 Lu1 53.3(6) . .
Lu5 Lu7 Lu1 94.5(6) . .
Lu9 Lu7 Lu1 94.2(3) 6_565 .
Lu11 Lu7 Lu11 19.2(7) 6_565 .
Lu8 Lu7 Lu11 84.2(7) . .
Lu5 Lu7 Lu11 61.6(5) . .
Lu9 Lu7 Lu11 61.3(5) 6_565 .
Lu1 Lu7 Lu11 33.1(4) . .
Lu11 Lu7 C42 78.1(7) 6_565 .
Lu8 Lu7 C42 85.1(4) . .
Lu5 Lu7 C42 120.7(5) . .
Lu9 Lu7 C42 119.6(3) 6_565 .
Lu1 Lu7 C42 83.0(2) . .
Lu11 Lu7 C42 97.3(3) . .
Lu11 Lu7 C21 114.6(7) 6_565 .
Lu8 Lu7 C21 91.5(5) . .
Lu5 Lu7 C21 129.5(4) . .
Lu9 Lu7 C21 128.8(3) 6_565 .
Lu1 Lu7 C21 115.3(2) . .
Lu11 Lu7 C21 133.8(3) . .
C42 Lu7 C21 36.58(7) . .
Lu11 Lu7 C43 55.8(6) 6_565 .
Lu8 Lu7 C43 111.0(6) . .
Lu5 Lu7 C43 82.2(5) . .
Lu9 Lu7 C43 81.0(3) 6_565 .
Lu1 Lu7 C43 77.5(2) . .
Lu11 Lu7 C43 71.6(3) . .
C42 Lu7 C43 39.26(8) . .
C21 Lu7 C43 67.24(10) . .
Lu11 Lu7 Lu9 55.6(11) 6_565 .
Lu8 Lu7 Lu9 119.9(6) . .
Lu5 Lu7 Lu9 20.0(5) . .
Lu9 Lu7 Lu9 19.9(3) 6_565 .
Lu1 Lu7 Lu9 74.7(2) . .
Lu11 Lu7 Lu9 42.0(4) . .
C42 Lu7 Lu9 119.2(3) . .
C21 Lu7 Lu9 141.8(3) . .
C43 Lu7 Lu9 80.5(3) . .
Lu11 Lu7 Lu5 47.9(10) 6_565 6_565
Lu8 Lu7 Lu5 110.0(6) . 6_565
Lu5 Lu7 Lu5 30.1(5) . 6_565
Lu9 Lu7 Lu5 30.1(3) 6_565 6_565
Lu1 Lu7 Lu5 64.8(3) . 6_565
Lu11 Lu7 Lu5 32.6(4) . 6_565
C42 Lu7 Lu5 118.1(4) . 6_565
C21 Lu7 Lu5 146.8(3) . 6_565
C43 Lu7 Lu5 81.3(3) . 6_565
Lu9 Lu7 Lu5 10.2(3) . 6_565
Lu11 Lu7 C22 129.1(7) 6_565 .
Lu8 Lu7 C22 126.5(7) . .
Lu5 Lu7 C22 95.3(4) . .
Lu9 Lu7 C22 95.0(3) 6_565 .
Lu1 Lu7 C22 147.9(2) . .
Lu11 Lu7 C22 140.4(5) . .
C42 Lu7 C22 65.81(10) . .
C21 Lu7 C22 39.13(7) . .
C43 Lu7 C22 73.76(11) . .
Lu9 Lu7 C22 113.5(3) . .
Lu5 Lu7 C22 123.1(3) 6_565 .
Lu7 Lu8 Lu11 47.3(5) . 6_565
Lu7 Lu8 Lu1 96.9(7) . .
Lu11 Lu8 Lu1 49.9(6) 6_565 .
Lu7 Lu8 Lu5 24.1(4) . .
Lu11 Lu8 Lu5 37.1(6) 6_565 .
Lu1 Lu8 Lu5 80.5(4) . .
Lu7 Lu8 Lu11 71.5(7) . .
Lu11 Lu8 Lu11 29.2(8) 6_565 .
Lu1 Lu8 Lu11 28.4(4) . .
Lu5 Lu8 Lu11 52.5(4) . .
Lu7 Lu8 C42 71.0(4) . .
Lu11 Lu8 C42 69.0(6) 6_565 .
Lu1 Lu8 C42 87.5(3) . .
Lu5 Lu8 C42 87.8(4) . .
Lu11 Lu8 C42 91.1(3) . .
Lu7 Lu8 C41 104.9(5) . .
Lu11 Lu8 C41 83.9(6) 6_565 .
Lu1 Lu8 C41 71.9(3) . .
Lu5 Lu8 C41 115.7(4) . .
Lu11 Lu8 C41 91.0(4) . .
C42 Lu8 C41 35.83(8) . .
Lu7 Lu8 Lu9 26.8(4) . 6_565
Lu11 Lu8 Lu9 35.9(6) 6_565 6_565
Lu1 Lu8 Lu9 78.1(3) . 6_565
Lu5 Lu8 Lu9 2.9(4) . 6_565
Lu11 Lu8 Lu9 49.9(5) . 6_565
C42 Lu8 Lu9 89.2(3) . 6_565
C41 Lu8 Lu9 116.0(3) . 6_565
Lu7 Lu8 Lu6 93.5(7) . .
Lu11 Lu8 Lu6 116.9(6) 6_565 .
Lu1 Lu8 Lu6 117.1(4) . .
Lu5 Lu8 Lu6 85.5(5) . .
Lu11 Lu8 Lu6 105.3(3) . .
C42 Lu8 Lu6 152.9(6) . .
C41 Lu8 Lu6 158.7(5) . .
Lu9 Lu8 Lu6 85.3(4) 6_565 .
Lu7 Lu8 C21 66.4(6) . .
Lu11 Lu8 C21 90.5(7) 6_565 .
Lu1 Lu8 C21 121.1(3) . .
Lu5 Lu8 C21 90.0(4) . .
Lu11 Lu8 C21 118.4(4) . .
C42 Lu8 C21 33.82(10) . .
C41 Lu8 C21 60.63(13) . .
Lu9 Lu8 C21 92.5(4) 6_565 .
Lu6 Lu8 C21 119.8(5) . .
Lu7 Lu8 C40 133.5(5) . .
Lu11 Lu8 C40 118.5(7) 6_565 .
Lu1 Lu8 C40 90.6(4) . .
Lu5 Lu8 C40 150.4(4) . .
Lu11 Lu8 C40 117.2(5) . .
C42 Lu8 C40 63.57(13) . .
C41 Lu8 C40 35.40(9) . .
Lu9 Lu8 C40 151.1(3) 6_565 .
Lu6 Lu8 C40 123.3(5) . .
C21 Lu8 C40 70.57(14) . .
Lu7 Lu8 C19 123.5(8) . .
Lu11 Lu8 C19 142.2(6) 6_565 .
Lu1 Lu8 C19 123.9(5) . .
Lu5 Lu8 C19 147.4(5) . .
Lu11 Lu8 C19 150.8(5) . .
C42 Lu8 C19 73.56(15) . .
C41 Lu8 C19 61.94(13) . .
Lu9 Lu8 C19 150.2(5) 6_565 .
Lu6 Lu8 C19 99.0(4) . .
C21 Lu8 C19 59.66(15) . .
C40 Lu8 C19 33.65(8) . .
Lu5 Lu9 Lu9 124.8(18) 6_565 6_565
Lu5 Lu9 Lu5 109(2) 6_565 .
Lu9 Lu9 Lu5 16.0(5) 6_565 .
Lu5 Lu9 Lu11 33(2) 6_565 .
Lu9 Lu9 Lu11 96.7(5) 6_565 .
Lu5 Lu9 Lu11 81.6(7) . .
Lu5 Lu9 Lu7 3.5(16) 6_565 6_565
Lu9 Lu9 Lu7 124.7(2) 6_565 6_565
Lu5 Lu9 Lu7 108.8(7) . 6_565
Lu11 Lu9 Lu7 31.4(5) . 6_565
Lu5 Lu9 Lu11 72.8(19) 6_565 6_565
Lu9 Lu9 Lu11 54.3(4) 6_565 6_565
Lu5 Lu9 Lu11 39.5(6) . 6_565
Lu11 Lu9 Lu11 42.4(7) . 6_565
Lu7 Lu9 Lu11 71.9(4) 6_565 6_565
Lu5 Lu9 C44 129.8(18) 6_565 .
Lu9 Lu9 C44 71.9(2) 6_565 .
Lu5 Lu9 C44 81.7(4) . .
Lu11 Lu9 C44 108.1(4) . .
Lu7 Lu9 C44 126.3(4) 6_565 .
Lu11 Lu9 C44 92.5(3) 6_565 .
Lu5 Lu9 C67 96.1(17) 6_565 .
Lu9 Lu9 C67 108.1(2) 6_565 .
Lu5 Lu9 C67 113.2(6) . .
Lu11 Lu9 C67 89.8(4) . .
Lu7 Lu9 C67 93.1(4) 6_565 .
Lu11 Lu9 C67 102.0(3) 6_565 .
C44 Lu9 C67 39.10(10) . .
Lu5 Lu9 C46 144.7(18) 6_565 .
Lu9 Lu9 C46 87.3(2) 6_565 .
Lu5 Lu9 C46 102.6(5) . .
Lu11 Lu9 C46 144.7(4) . .
Lu7 Lu9 C46 142.9(4) 6_565 .
Lu11 Lu9 C46 129.4(4) 6_565 .
C44 Lu9 C46 40.15(11) . .
C67 Lu9 C46 55.96(15) . .
Lu5 Lu9 C68 90.2(17) 6_565 .
Lu9 Lu9 C68 136.86(19) 6_565 .
Lu5 Lu9 C68 147.4(6) . .
Lu11 Lu9 C68 104.3(5) . .
Lu7 Lu9 C68 88.7(3) 6_565 .
Lu11 Lu9 C68 134.1(4) 6_565 .
C44 Lu9 C68 65.94(17) . .
C67 Lu9 C68 36.38(11) . .
C46 Lu9 C68 54.47(14) . .
Lu5 Lu9 Lu7 89.5(18) 6_565 .
Lu9 Lu9 Lu7 35.39(18) 6_565 .
Lu5 Lu9 Lu7 19.5(5) . .
Lu11 Lu9 Lu7 62.6(5) . .
Lu7 Lu9 Lu7 89.4(3) 6_565 .
Lu11 Lu9 Lu7 21.6(3) 6_565 .
C44 Lu9 Lu7 92.2(3) . .
C67 Lu9 Lu7 114.6(3) . .
C46 Lu9 Lu7 120.3(3) . .
C68 Lu9 Lu7 150.6(3) . .
Lu5 Lu9 Lu8 13.8(17) 6_565 6_565
Lu9 Lu9 Lu8 111.1(3) 6_565 6_565
Lu5 Lu9 Lu8 95.2(6) . 6_565
Lu11 Lu9 Lu8 25.5(5) . 6_565
Lu7 Lu9 Lu8 14.8(3) 6_565 6_565
Lu11 Lu9 Lu8 60.5(3) 6_565 6_565
C44 Lu9 Lu8 131.8(3) . 6_565
C67 Lu9 Lu8 104.2(3) . 6_565
C46 Lu9 Lu8 157.4(4) . 6_565
C68 Lu9 Lu8 103.4(4) . 6_565
Lu7 Lu9 Lu8 76.0(3) . 6_565
Lu10 Lu10 Lu2 128.4(7) 6_565 6_565
Lu10 Lu10 Lu2 27.5(3) 6_565 .
Lu2 Lu10 Lu2 100.9(8) 6_565 .
Lu10 Lu10 Lu6 130.7(5) 6_565 .
Lu2 Lu10 Lu6 19.2(5) 6_565 .
Lu2 Lu10 Lu6 105.1(6) . .
Lu10 Lu10 Lu6 34.8(4) 6_565 6_565
Lu2 Lu10 Lu6 96.0(8) 6_565 6_565
Lu2 Lu10 Lu6 14.6(3) . 6_565
Lu6 Lu10 Lu6 95.9(8) . 6_565
Lu10 Lu10 C34 73.1(2) 6_565 .
Lu2 Lu10 C34 97.0(7) 6_565 .
Lu2 Lu10 C34 73.1(4) . .
Lu6 Lu10 C34 116.2(5) . .
Lu6 Lu10 C34 87.2(4) 6_565 .
Lu10 Lu10 C14 105.5(3) 6_565 .
Lu2 Lu10 C14 66.6(5) 6_565 .
Lu2 Lu10 C14 95.7(5) . .
Lu6 Lu10 C14 85.1(4) . .
Lu6 Lu10 C14 106.6(5) 6_565 .
C34 Lu10 C14 34.93(11) . .
Lu10 Lu10 C16 120.7(2) 6_565 .
Lu2 Lu10 C16 96.1(6) 6_565 .
Lu2 Lu10 C16 134.6(5) . .
Lu6 Lu10 C16 104.5(6) . .
Lu6 Lu10 C16 149.2(5) 6_565 .
C34 Lu10 C16 63.20(15) . .
C14 Lu10 C16 53.80(13) . .
Lu10 Lu10 C35 64.2(2) 6_565 .
Lu2 Lu10 C35 127.4(7) 6_565 .
Lu2 Lu10 C35 79.3(4) . .
Lu6 Lu10 C35 146.2(5) . .
Lu6 Lu10 C35 93.2(4) 6_565 .
C34 Lu10 C35 31.91(10) . .
C14 Lu10 C35 61.18(17) . .
C16 Lu10 C35 57.33(14) . .
Lu10 Lu10 C36 93.0(2) 6_565 .
Lu2 Lu10 C36 126.4(6) 6_565 .
Lu2 Lu10 C36 114.5(4) . .
Lu6 Lu10 C36 134.9(6) . .
Lu6 Lu10 C36 126.9(5) 6_565 .
C34 Lu10 C36 60.11(15) . .
C14 Lu10 C36 70.87(16) . .
C16 Lu10 C36 30.82(8) . .
C35 Lu10 C36 37.27(10) . .
Lu10 Lu10 C15 137.3(2) 6_565 .
Lu2 Lu10 C15 65.0(5) 6_565 .
Lu2 Lu10 C15 132.2(5) . .
Lu6 Lu10 C15 76.4(5) . .
Lu6 Lu10 C15 142.0(5) 6_565 .
C34 Lu10 C15 64.56(16) . .
C14 Lu10 C15 36.50(10) . .
C16 Lu10 C15 31.58(9) . .
C35 Lu10 C15 76.43(17) . .
C36 Lu10 C15 61.39(15) . .
Lu10 Lu10 Lu8 112.3(2) 6_565 .
Lu2 Lu10 Lu8 84.8(7) 6_565 .
Lu2 Lu10 Lu8 114.9(4) . .
Lu6 Lu10 Lu8 65.9(5) . .
Lu6 Lu10 Lu8 100.9(3) 6_565 .
C34 Lu10 Lu8 171.4(4) . .
C14 Lu10 Lu8 141.8(4) . .
C16 Lu10 Lu8 108.3(4) . .
C35 Lu10 Lu8 143.3(4) . .
C36 Lu10 Lu8 112.1(4) . .
C15 Lu10 Lu8 109.1(4) . .
Lu7 Lu11 Lu1 129.3(17) 6_565 .
Lu7 Lu11 Lu8 50.8(10) 6_565 6_565
Lu1 Lu11 Lu8 79.1(11) . 6_565
Lu7 Lu11 Lu5 65.9(8) 6_565 6_565
Lu1 Lu11 Lu5 139.6(11) . 6_565
Lu8 Lu11 Lu5 109.0(10) 6_565 6_565
Lu7 Lu11 Lu11 148.3(7) 6_565 6_565
Lu1 Lu11 Lu11 55.1(9) . 6_565
Lu8 Lu11 Lu11 125.2(7) 6_565 6_565
Lu5 Lu11 Lu11 92.4(9) 6_565 6_565
Lu7 Lu11 Lu9 76.2(9) 6_565 .
Lu1 Lu11 Lu9 134.1(11) . .
Lu8 Lu11 Lu9 118.6(8) 6_565 .
Lu5 Lu11 Lu9 10.4(7) 6_565 .
Lu11 Lu11 Lu9 83.3(5) 6_565 .
Lu7 Lu11 Lu5 111.8(10) 6_565 .
Lu1 Lu11 Lu5 94.6(9) . .
Lu8 Lu11 Lu5 131.4(6) 6_565 .
Lu5 Lu11 Lu5 49.7(9) 6_565 .
Lu11 Lu11 Lu5 42.7(4) 6_565 .
Lu9 Lu11 Lu5 40.9(5) . .
Lu7 Lu11 Lu9 102.7(11) 6_565 6_565
Lu1 Lu11 Lu9 106.8(10) . 6_565
Lu8 Lu11 Lu9 132.3(6) 6_565 6_565
Lu5 Lu11 Lu9 38.4(7) 6_565 6_565
Lu11 Lu11 Lu9 54.3(4) 6_565 6_565
Lu9 Lu11 Lu9 29.1(5) . 6_565
Lu5 Lu11 Lu9 12.2(4) . 6_565
Lu7 Lu11 C65 131.2(7) 6_565 .
Lu1 Lu11 C65 86.3(5) . .
Lu8 Lu11 C65 132.7(10) 6_565 .
Lu5 Lu11 C65 111.1(10) 6_565 .
Lu11 Lu11 C65 77.0(4) 6_565 .
Lu9 Lu11 C65 103.9(8) . .
Lu5 Lu11 C65 94.1(8) . .
Lu9 Lu11 C65 94.9(7) 6_565 .
Lu7 Lu11 Lu7 135.8(8) 6_565 .
Lu1 Lu11 Lu7 60.0(6) . .
Lu8 Lu11 Lu7 120.3(7) 6_565 .
Lu5 Lu11 Lu7 83.5(10) 6_565 .
Lu11 Lu11 Lu7 12.50(19) 6_565 .
Lu9 Lu11 Lu7 75.4(7) . .
Lu5 Lu11 Lu7 34.7(4) . .
Lu9 Lu11 Lu7 46.9(4) 6_565 .
C65 Lu11 Lu7 88.4(6) . .
Lu7 Lu11 C66 95.1(7) 6_565 .
Lu1 Lu11 C66 122.5(5) . .
Lu8 Lu11 C66 123.5(10) 6_565 .
Lu5 Lu11 C66 86.9(7) 6_565 .
Lu11 Lu11 C66 106.9(4) 6_565 .
Lu9 Lu11 C66 84.7(6) . .
Lu5 Lu11 C66 100.7(8) . .
Lu9 Lu11 C66 93.8(6) 6_565 .
C65 Lu11 C66 37.93(14) . .
Lu7 Lu11 C66 115.0(7) . .
Lu7 Lu11 Lu8 133.8(6) 6_565 .
Lu1 Lu11 Lu8 37.6(5) . .
Lu8 Lu11 Lu8 99.7(9) 6_565 .
Lu5 Lu11 Lu8 102.8(9) 6_565 .
Lu11 Lu11 Lu8 25.6(4) 6_565 .
Lu9 Lu11 Lu8 96.5(7) . .
Lu5 Lu11 Lu8 57.5(5) . .
Lu9 Lu11 Lu8 69.6(5) 6_565 .
C65 Lu11 Lu8 95.0(5) . .
Lu7 Lu11 Lu8 24.3(2) . .
C66 Lu11 Lu8 130.0(6) . .
C5 C1 C2 92.3 . .
C5 C1 C9 138.8 . .
C2 C1 C9 120.4 . .
C5 C1 Lu6 84.9(3) . .
C2 C1 Lu6 58.3(2) . .
C9 C1 Lu6 91.6(3) . .
C3 C2 C12 115.1 . .
C3 C2 C1 118.0 . .
C12 C2 C1 115.0 . .
C3 C2 Lu6 79.0(4) . .
C12 C2 Lu6 66.8(3) . .
C1 C2 Lu6 89.3(3) . .
C2 C3 C15 129.7 . .
C2 C3 C4 112.1 . .
C15 C3 C4 112.3 . .
C2 C3 Lu6 70.3(3) . .
C15 C3 Lu6 85.0(3) . .
C4 C3 Lu6 93.1(2) . .
C18 C4 C3 120.1 . .
C18 C4 C5 133.7 . .
C3 C4 C5 96.0 . .
C18 C4 Lu6 96.2(3) . .
C3 C4 Lu6 57.68(17) . .
C5 C4 Lu6 78.6(3) . .
C6 C5 C1 116.7 . .
C6 C5 C4 111.5 . .
C1 C5 C4 121.1 . .
C6 C5 Lu6 100.84(16) . .
C1 C5 Lu6 67.3(3) . .
C4 C5 Lu6 72.2(3) . .
C5 C6 C7 127.2 . .
C5 C6 C20 135.9 . .
C7 C6 C20 89.2 . .
C6 C7 C22 131.8 . .
C6 C7 C8 118.9 . .
C22 C7 C8 99.6 . .
C6 C7 Lu7 88.49(12) . .
C22 C7 Lu7 58.91(10) . .
C8 C7 Lu7 94.46(10) . .
C9 C8 C25 109.8 . .
C9 C8 C7 106.8 . .
C25 C8 C7 131.7 . .
C8 C9 C10 108.1 . .
C8 C9 C1 111.6 . .
C10 C9 C1 126.3 . .
C8 C9 Lu4 90.71(6) . .
C10 C9 Lu4 56.92(6) . .
C1 C9 Lu4 87.72(7) . .
C26 C10 C9 105.8 . .
C26 C10 C11 133.2 . .
C9 C10 C11 111.7 . .
C26 C10 Lu4 88.49(8) . .
C9 C10 Lu4 92.39(9) . .
C11 C10 Lu4 63.45(7) . .
C29 C11 C12 134.2 . .
C29 C11 C10 94.7 . .
C12 C11 C10 120.6 . .
C29 C11 Lu4 75.09(10) . .
C12 C11 Lu4 84.06(9) . .
C10 C11 Lu4 78.29(8) . .
C29 C11 Lu6 101.3(2) . .
C12 C11 Lu6 52.8(2) . .
C10 C11 Lu6 93.2(3) . .
Lu4 C11 Lu6 31.5(2) . .
C29 C11 Lu3 52.74(8) . .
C12 C11 Lu3 100.60(10) . .
C10 C11 Lu3 82.72(11) . .
Lu4 C11 Lu3 22.35(8) . .
Lu6 C11 Lu3 51.2(2) . .
C2 C12 C11 125.3 . .
C2 C12 C13 118.7 . .
C11 C12 C13 112.1 . .
C2 C12 Lu6 76.5(3) . .
C11 C12 Lu6 94.9(4) . .
C13 C12 Lu6 79.3(3) . .
C2 C12 Lu4 100.21(8) . .
C11 C12 Lu4 60.29(6) . .
C13 C12 Lu4 89.65(8) . .
Lu6 C12 Lu4 34.9(4) . .
C14 C13 C32 116.6 . .
C14 C13 C12 126.4 . .
C32 C13 C12 112.3 . .
C14 C13 Lu6 89.5(4) . .
C32 C13 Lu6 97.4(3) . .
C12 C13 Lu6 63.3(3) . .
C14 C13 Lu10 59.53(13) . .
C32 C13 Lu10 91.9(2) . .
C12 C13 Lu10 99.11(19) . .
Lu6 C13 Lu10 36.8(3) . .
C14 C13 Lu4 115.6 . .
C32 C13 Lu4 73.65(8) . .
C12 C13 Lu4 59.59(7) . .
Lu6 C13 Lu4 29.6(3) . .
Lu10 C13 Lu4 56.64(13) . .
C13 C14 C34 118.4 . .
C13 C14 C15 107.3 . .
C34 C14 C15 123.9 . .
C13 C14 Lu10 90.08(18) . .
C34 C14 Lu10 72.5(2) . .
C15 C14 Lu10 77.0(3) . .
C13 C14 Lu6 60.5(3) . .
C34 C14 Lu6 105.6(2) . .
C15 C14 Lu6 69.9(2) . .
Lu10 C14 Lu6 36.6(3) . .
C13 C14 Lu2 80.87(7) . .
C34 C14 Lu2 55.57(6) . .
C15 C14 Lu2 105.97(8) . .
Lu10 C14 Lu2 29.0(2) . .
Lu6 C14 Lu2 51.05(19) . .
C16 C15 C3 131.3 . .
C16 C15 C14 97.0 . .
C3 C15 C14 122.5 . .
C16 C15 Lu10 69.62(18) . .
C3 C15 Lu10 99.13(19) . .
C14 C15 Lu10 66.5(2) . .
C16 C15 Lu6 102.9(3) . .
C3 C15 Lu6 64.6(2) . .
C14 C15 Lu6 77.3(2) . .
Lu10 C15 Lu6 37.2(3) . .
C36 C16 C15 149.2 . .
C36 C16 C17 85.8 . .
C15 C16 C17 112.6 . .
C36 C16 Lu10 77.3(2) . .
C15 C16 Lu10 78.79(19) . .
C17 C16 Lu10 88.0(2) . .
C38 C17 C18 100.9 . .
C38 C17 C16 135.5 . .
C18 C17 C16 119.2 . .
C38 C17 C36 91.2 . .
C18 C17 C36 158.1 . .
C16 C17 C36 44.7 . .
C38 C17 C37 50.2 . .
C18 C17 C37 147.4 . .
C16 C17 C37 85.6 . .
C36 C17 C37 41.0 . .
C38 C17 Lu10 96.36(16) . .
C18 C17 Lu10 98.57(18) . .
C16 C17 Lu10 61.28(16) . .
C36 C17 Lu10 61.59(18) . .
C37 C17 Lu10 74.06(17) . .
C4 C18 C17 123.7 . .
C4 C18 C19 107.4 . .
C17 C18 C19 119.4 . .
C40 C19 C20 119.7 . .
C40 C19 C18 113.9 . .
C20 C19 C18 119.7 . .
C40 C19 Lu8 72.0(2) . .
C20 C19 Lu8 76.8(3) . .
C18 C19 Lu8 96.00(16) . .
C21 C20 C19 118.0 . .
C21 C20 C6 117.0 . .
C19 C20 C6 111.4 . .
C21 C20 Lu8 68.70(18) . .
C19 C20 Lu8 69.8(2) . .
C6 C20 Lu8 96.14(17) . .
C21 C20 Lu7 54.53(10) . .
C19 C20 Lu7 89.37(11) . .
C6 C20 Lu7 91.14(11) . .
Lu8 C20 Lu7 19.7(2) . .
C42 C21 C20 123.3 . .
C42 C21 C22 115.1 . .
C20 C21 C22 111.9 . .
C42 C21 Lu7 68.25(15) . .
C20 C21 Lu7 94.74(16) . .
C22 C21 Lu7 76.47(14) . .
C42 C21 Lu8 66.07(19) . .
C20 C21 Lu8 78.92(18) . .
C22 C21 Lu8 96.8(2) . .
Lu7 C21 Lu8 22.17(17) . .
C23 C22 C7 130.8 . .
C23 C22 C21 123.3 . .
C7 C22 C21 88.7 . .
C23 C22 Lu7 75.51(16) . .
C7 C22 Lu7 89.78(15) . .
C21 C22 Lu7 64.40(13) . .
C23 C22 Lu5 50.99(15) . .
C7 C22 Lu5 101.24(16) . .
C21 C22 Lu5 87.7(2) . .
Lu7 C22 Lu5 25.6(2) . .
C22 C23 C45 120.1 . .
C22 C23 C24 129.2 . .
C45 C23 C24 105.4 . .
C22 C23 Lu5 103.3(2) . .
C45 C23 Lu5 63.4(3) . .
C24 C23 Lu5 76.8(3) . .
C22 C23 Lu7 74.59(15) . .
C45 C23 Lu7 72.27(15) . .
C24 C23 Lu7 101.22(11) . .
Lu5 C23 Lu7 29.9(3) . .
C47 C24 C25 109.2 . .
C47 C24 C23 134.6 . .
C25 C24 C23 112.3 . .
C47 C24 Lu5 89.9(2) . .
C25 C24 Lu5 105.8(2) . .
C23 C24 Lu5 61.9(2) . .
C8 C25 C26 104.3 . .
C8 C25 C24 113.9 . .
C26 C25 C24 128.5 . .
C10 C26 C27 119.7 . .
C10 C26 C25 110.5 . .
C27 C26 C25 117.0 . .
C10 C26 Lu4 59.90(7) . .
C27 C26 Lu4 83.50(8) . .
C25 C26 Lu4 91.25(6) . .
C10 C26 Lu3 76.90(10) . .
C27 C26 Lu3 61.63(8) . .
C25 C26 Lu3 98.46(8) . .
Lu4 C26 Lu3 22.06(7) . .
C28 C27 C48 128.8 . .
C28 C27 C26 103.7 . .
C48 C27 C26 115.0 . .
C28 C27 Lu3 59.16(10) . .
C48 C27 Lu3 88.64(10) . .
C26 C27 Lu3 88.55(8) . .
C27 C28 C29 136.9 . .
C27 C28 C51 102.4 . .
C29 C28 C51 110.4 . .
C27 C28 Lu3 91.20(13) . .
C29 C28 Lu3 71.32(14) . .
C51 C28 Lu3 75.82(10) . .
C27 C28 Lu4 89.92(7) . .
C29 C28 Lu4 58.48(6) . .
C51 C28 Lu4 99.04(8) . .
Lu3 C28 Lu4 23.53(6) . .
C28 C29 C11 129.2 . .
C28 C29 C30 116.9 . .
C11 C29 C30 108.5 . .
C28 C29 Lu3 73.06(14) . .
C11 C29 Lu3 95.36(10) . .
C30 C29 Lu3 78.94(13) . .
C28 C29 Lu4 91.41(8) . .
C11 C29 Lu4 67.04(9) . .
C30 C29 Lu4 89.00(8) . .
Lu3 C29 Lu4 28.33(7) . .
C32 C30 C29 116.6 . .
C32 C30 C52 144.7 . .
C29 C30 C52 90.3 . .
C32 C30 Lu3 97.64(12) . .
C29 C30 Lu3 63.86(10) . .
C52 C30 Lu3 73.07(10) . .
C32 C30 Lu4 81.06(7) . .
C29 C30 Lu4 57.91(6) . .
C52 C30 Lu4 96.58(8) . .
Lu3 C30 Lu4 23.98(7) . .
C33 C31 C32 118.5 . .
C33 C31 C54 106.9 . .
C32 C31 C54 130.6 . .
C33 C31 Lu2 64.41(8) . .
C32 C31 Lu2 90.65(10) . .
C54 C31 Lu2 92.10(12) . .
C30 C32 C13 135.0 . .
C30 C32 C31 93.2 . .
C13 C32 C31 127.2 . .
C30 C32 Lu2 102.29(9) . .
C13 C32 Lu2 87.16(10) . .
C31 C32 Lu2 57.51(9) . .
C30 C32 Lu4 69.92(7) . .
C13 C32 Lu4 77.99(8) . .
C31 C32 Lu4 108.50(7) . .
Lu2 C32 Lu4 59.80(6) . .
C30 C32 Lu3 54.17(8) . .
C13 C32 Lu3 99.69(7) . .
C31 C32 Lu3 92.81(7) . .
Lu2 C32 Lu3 57.71(8) . .
Lu4 C32 Lu3 21.93(5) . .
C30 C32 Lu6 98.6(3) . .
C13 C32 Lu6 54.21(19) . .
C31 C32 Lu6 108.3(2) . .
Lu2 C32 Lu6 50.8(2) . .
Lu4 C32 Lu6 28.7(3) . .
Lu3 C32 Lu6 47.5(2) . .
C31 C33 C34 115.3 . .
C31 C33 C57 120.7 . .
C34 C33 C57 113.4 . .
C31 C33 Lu2 79.44(10) . .
C34 C33 Lu2 80.44(13) . .
C57 C33 Lu2 77.39(11) . .
C31 C33 Lu10 90.49(15) . .
C34 C33 Lu10 54.15(13) . .
C57 C33 Lu10 91.86(16) . .
Lu2 C33 Lu10 26.41(17) . .
C35 C34 C14 126.7 . .
C35 C34 C33 101.7 . .
C14 C34 C33 123.7 . .
C35 C34 Lu10 78.1(2) . .
C14 C34 Lu10 72.6(2) . .
C33 C34 Lu10 94.3(2) . .
C35 C34 Lu2 84.02(9) . .
C14 C34 Lu2 94.83(9) . .
C33 C34 Lu2 60.07(11) . .
Lu10 C34 Lu2 34.3(2) . .
C34 C35 C36 112.6 . .
C34 C35 C58 116.8 . .
C36 C35 C58 119.6 . .
C34 C35 Lu10 70.0(2) . .
C36 C35 Lu10 71.5(2) . .
C58 C35 Lu10 94.87(18) . .
C34 C35 Lu2 65.32(7) . .
C36 C35 Lu2 101.79(9) . .
C58 C35 Lu2 71.22(9) . .
Lu10 C35 Lu2 31.9(2) . .
C16 C36 C37 123.0 . .
C16 C36 C35 108.4 . .
C37 C36 C35 118.9 . .
C16 C36 C17 49.5 . .
C37 C36 C17 73.7 . .
C35 C36 C17 146.8 . .
C16 C36 Lu10 71.85(19) . .
C37 C36 Lu10 94.36(19) . .
C35 C36 Lu10 71.3(2) . .
C17 C36 Lu10 77.5(2) . .
C36 C37 C38 105.8 . .
C36 C37 C60 121.6 . .
C38 C37 C60 123.5 . .
C36 C37 C17 65.3 . .
C38 C37 C17 40.6 . .
C60 C37 C17 152.4 . .
C36 C37 C39 139.2 . .
C38 C37 C39 38.1 . .
C60 C37 C39 85.7 . .
C17 C37 C39 77.0 . .
C36 C37 Lu10 58.38(14) . .
C38 C37 Lu10 85.2(2) . .
C60 C37 Lu10 94.30(16) . .
C17 C37 Lu10 65.70(19) . .
C39 C37 Lu10 92.89(17) . .
C39 C38 C17 158.0 . .
C39 C38 C37 94.4 . .
C17 C38 C37 89.2 . .
C39 C38 C40 49.9 . .
C17 C38 C40 117.0 . .
C37 C38 C40 139.4 . .
C62 C39 C38 158.4 . .
C62 C39 C40 98.5 . .
C38 C39 C40 91.5 . .
C62 C39 C37 115.0 . .
C38 C39 C37 47.5 . .
C40 C39 C37 134.7 . .
C62 C39 Lu1 57.01(6) . .
C38 C39 Lu1 108.19(5) . .
C40 C39 Lu1 74.68(8) . .
C37 C39 Lu1 98.11(6) . .
C19 C40 C41 118.6 . .
C19 C40 C39 124.8 . .
C41 C40 C39 105.7 . .
C19 C40 C38 86.6 . .
C41 C40 C38 138.6 . .
C39 C40 C38 38.7 . .
C19 C40 Lu8 74.3(2) . .
C41 C40 Lu8 68.10(17) . .
C39 C40 Lu8 95.2(2) . .
C38 C40 Lu8 90.89(19) . .
C19 C40 Lu1 105.21(6) . .
C41 C40 Lu1 54.32(6) . .
C39 C40 Lu1 74.64(7) . .
C38 C40 Lu1 89.09(6) . .
Lu8 C40 Lu1 31.1(2) . .
C63 C41 C42 129.1 . .
C63 C41 C40 103.0 . .
C42 C41 C40 119.8 . .
C63 C41 Lu8 97.8(2) . .
C42 C41 Lu8 69.3(3) . .
C40 C41 Lu8 76.50(19) . .
C63 C41 Lu1 62.48(8) . .
C42 C41 Lu1 85.88(8) . .
C40 C41 Lu1 95.37(8) . .
Lu8 C41 Lu1 37.0(2) . .
C63 C41 Lu7 103.70(12) . .
C42 C41 Lu7 51.50(9) . .
C40 C41 Lu7 92.96(13) . .
Lu8 C41 Lu7 19.1(2) . .
Lu1 C41 Lu7 41.78(9) . .
C21 C42 C41 119.3 . .
C21 C42 C43 120.8 . .
C41 C42 C43 114.1 . .
C21 C42 Lu7 75.16(17) . .
C41 C42 Lu7 97.44(14) . .
C43 C42 Lu7 74.56(18) . .
C21 C42 Lu8 80.1(2) . .
C41 C42 Lu8 74.9(3) . .
C43 C42 Lu8 91.13(18) . .
Lu7 C42 Lu8 23.9(2) . .
C21 C42 Lu1 113.97(6) . .
C41 C42 Lu1 61.94(6) . .
C43 C42 Lu1 71.18(7) . .
Lu7 C42 Lu1 43.54(13) . .
Lu8 C42 Lu1 34.1(2) . .
C45 C43 C65 119.3 . .
C45 C43 C42 118.4 . .
C65 C43 C42 118.2 . .
C45 C43 Lu7 78.87(14) . .
C65 C43 Lu7 105.61(13) . .
C42 C43 Lu7 66.19(15) . .
C45 C43 Lu5 57.71(19) . .
C65 C43 Lu5 96.9(2) . .
C42 C43 Lu5 95.6(2) . .
Lu7 C43 Lu5 29.8(2) . .
C45 C43 Lu11 93.7(3) . .
C65 C43 Lu11 55.5(2) . .
C42 C43 Lu11 101.0(2) . .
Lu7 C43 Lu11 51.6(3) . .
Lu5 C43 Lu11 44.1(3) . .
C45 C43 Lu1 111.39(6) . .
C65 C43 Lu1 64.27(7) . .
C42 C43 Lu1 75.91(8) . .
Lu7 C43 Lu1 43.96(11) . .
Lu5 C43 Lu1 54.13(19) . .
Lu11 C43 Lu1 26.0(2) . .
C45 C43 Lu8 97.2(2) . .
C65 C43 Lu8 96.6(2) . .
C42 C43 Lu8 55.93(12) . .
Lu7 C43 Lu8 18.3(2) . .
Lu5 C43 Lu8 45.1(2) . .
Lu11 C43 Lu8 49.5(2) . .
Lu1 C43 Lu8 32.3(2) . .
C67 C44 C45 121.2 . .
C67 C44 C46 89.3 . .
C45 C44 C46 141.3 . .
C67 C44 Lu9 71.0(2) . .
C45 C44 Lu9 92.52(18) . .
C46 C44 Lu9 74.41(15) . .
C67 C44 Lu5 98.1(2) . .
C45 C44 Lu5 62.3(3) . .
C46 C44 Lu5 92.5(3) . .
Lu9 C44 Lu5 32.78(18) . .
C43 C45 C44 119.0 . .
C43 C45 C23 121.2 . .
C44 C45 C23 113.3 . .
C43 C45 Lu5 87.4(3) . .
C44 C45 Lu5 79.4(3) . .
C23 C45 Lu5 77.2(3) . .
C43 C45 Lu7 66.88(12) . .
C44 C45 Lu7 108.57(12) . .
C23 C45 Lu7 72.72(14) . .
Lu5 C45 Lu7 30.2(3) . .
C43 C45 Lu9 91.08(14) . .
C44 C45 Lu9 53.84(14) . .
C23 C45 Lu9 99.11(16) . .
Lu5 C45 Lu9 28.2(3) . .
Lu7 C45 Lu9 54.98(16) . .
C70 C46 C47 95.6 . .
C70 C46 C44 143.5 . .
C47 C46 C44 110.8 . .
C70 C46 Lu9 87.01(16) . .
C47 C46 Lu9 97.73(19) . .
C44 C46 Lu9 65.44(14) . .
C70 C46 Lu5 107.98(17) . .
C47 C46 Lu5 80.6(2) . .
C44 C46 Lu5 55.2(2) . .
Lu9 C46 Lu5 26.02(15) . .
C46 C47 C48 114.4 . .
C46 C47 C24 113.3 . .
C48 C47 C24 119.4 . .
C46 C47 C70 41.7 . .
C48 C47 C70 73.1 . .
C24 C47 C70 145.4 . .
C46 C47 Lu9 52.72(14) . .
C48 C47 Lu9 96.77(12) . .
C24 C47 Lu9 84.10(15) . .
C70 C47 Lu9 61.75(15) . .
C46 C47 Lu5 71.4(2) . .
C48 C47 Lu5 105.54(16) . .
C24 C47 Lu5 58.9(2) . .
C70 C47 Lu5 87.1(2) . .
Lu9 C47 Lu5 25.37(15) . .
C49 C48 C27 121.1 . .
C49 C48 C47 100.2 . .
C27 C48 C47 127.2 . .
C49 C48 C50 36.7 . .
C27 C48 C50 84.7 . .
C47 C48 C50 132.5 . .
C49 C48 Lu3 80.21(7) . .
C27 C48 Lu3 61.63(7) . .
C47 C48 Lu3 98.97(7) . .
C50 C48 Lu3 63.14(7) . .
C48 C49 C50 108.0 . .
C48 C49 C70 113.2 . .
C50 C49 C70 135.0 . .
C51 C50 C49 140.6 . .
C51 C50 C72 107.7 . .
C49 C50 C72 102.0 . .
C51 C50 C48 107.0 . .
C49 C50 C48 35.3 . .
C72 C50 C48 134.7 . .
C51 C50 Lu3 61.84(9) . .
C49 C50 Lu3 90.05(10) . .
C72 C50 Lu3 96.06(8) . .
C48 C50 Lu3 75.73(10) . .
C50 C51 C52 142.1 . .
C50 C51 C28 115.1 . .
C52 C51 C28 92.2 . .
C50 C51 Lu3 92.48(12) . .
C52 C51 Lu3 75.34(13) . .
C28 C51 Lu3 64.43(9) . .
C53 C52 C51 114.9 . .
C53 C52 C30 105.3 . .
C51 C52 C30 127.9 . .
C53 C52 Lu3 98.51(9) . .
C51 C52 Lu3 71.63(13) . .
C30 C52 Lu3 70.95(12) . .
C54 C53 C52 126.6 . .
C54 C53 C73 122.0 . .
C52 C53 C73 106.1 . .
C54 C53 C55 40.2 . .
C52 C53 C55 158.8 . .
C73 C53 C55 82.0 . .
C54 C53 Lu3 100.99(10) . .
C52 C53 Lu3 55.35(7) . .
C73 C53 Lu3 89.18(10) . .
C55 C53 Lu3 106.21(8) . .
C55 C54 C53 97.4 . .
C55 C54 C31 133.2 . .
C53 C54 C31 117.1 . .
C55 C54 Lu2 86.87(8) . .
C53 C54 Lu2 106.60(6) . .
C31 C54 Lu2 54.83(8) . .
C54 C55 C74 125.6 . .
C54 C55 C56 126.0 . .
C74 C55 C56 99.9 . .
C54 C55 C53 42.3 . .
C74 C55 C53 83.6 . .
C56 C55 C53 155.2 . .
C57 C56 C77 116.1 . .
C57 C56 C55 102.9 . .
C77 C56 C55 130.3 . .
C57 C56 Lu2 55.77(7) . .
C77 C56 Lu2 100.37(6) . .
C55 C56 Lu2 76.42(8) . .
C58 C57 C56 120.9 . .
C58 C57 C33 102.2 . .
C56 C57 C33 126.6 . .
C58 C57 Lu2 83.06(10) . .
C56 C57 Lu2 95.54(10) . .
C33 C57 Lu2 57.73(8) . .
C57 C58 C59 125.9 . .
C57 C58 C35 105.5 . .
C59 C58 C35 121.3 . .
C57 C58 Lu2 65.46(10) . .
C59 C58 Lu2 105.58(7) . .
C35 C58 Lu2 69.42(10) . .
C78 C59 C58 111.6 . .
C78 C59 C60 126.2 . .
C58 C59 C60 109.8 . .
C37 C60 C61 123.3 . .
C37 C60 C59 128.5 . .
C61 C60 C59 97.6 . .
C80 C61 C60 130.4 . .
C80 C61 C62 118.1 . .
C60 C61 C62 100.3 . .
C80 C61 Lu1 74.84(8) . .
C60 C61 Lu1 101.64(6) . .
C62 C61 Lu1 60.32(7) . .
C39 C62 C63 121.6 . .
C39 C62 C61 114.9 . .
C63 C62 C61 115.3 . .
C39 C62 Lu1 98.99(8) . .
C63 C62 Lu1 58.78(7) . .
C61 C62 Lu1 84.76(9) . .
C41 C63 C62 110.7 . .
C41 C63 C64 118.0 . .
C62 C63 C64 123.2 . .
C41 C63 Lu1 85.07(10) . .
C62 C63 Lu1 89.02(9) . .
C64 C63 Lu1 68.75(9) . .
C41 C63 Lu8 55.65(16) . .
C62 C63 Lu8 90.42(19) . .
C64 C63 Lu8 93.83(15) . .
Lu1 C63 Lu8 31.28(13) . .
C41 C63 Lu11 92.7(3) . .
C62 C63 Lu11 101.8(3) . .
C64 C63 Lu11 50.66(15) . .
Lu1 C63 Lu11 18.32(15) . .
Lu8 C63 Lu11 45.5(2) . .
C65 C64 C81 112.9 . .
C65 C64 C63 117.9 . .
C81 C64 C63 121.0 . .
C65 C64 Lu1 82.31(9) . .
C81 C64 Lu1 89.63(10) . .
C63 C64 Lu1 70.06(9) . .
C65 C64 Lu11 64.2(4) . .
C81 C64 Lu11 76.6(4) . .
C63 C64 Lu11 100.0(2) . .
Lu1 C64 Lu11 30.1(2) . .
C43 C65 C66 122.3 . .
C43 C65 C64 122.4 . .
C66 C65 C64 109.9 . .
C43 C65 Lu11 91.8(4) . .
C66 C65 Lu11 75.1(3) . .
C64 C65 Lu11 78.8(4) . .
C43 C65 Lu1 83.55(9) . .
C66 C65 Lu1 103.45(8) . .
C64 C65 Lu1 60.99(7) . .
Lu11 C65 Lu1 29.5(3) . .
C43 C65 Lu5 55.08(18) . .
C66 C65 Lu5 86.1(2) . .
C64 C65 Lu5 110.78(13) . .
Lu11 C65 Lu5 39.7(4) . .
Lu1 C65 Lu5 49.80(14) . .
C43 C65 Lu9 76.87(15) . .
C66 C65 Lu9 62.65(14) . .
C64 C65 Lu9 110.57(12) . .
Lu11 C65 Lu9 31.8(4) . .
Lu1 C65 Lu9 56.18(12) . .
Lu5 C65 Lu9 24.44(16) . .
C82 C66 C67 117.0 . .
C82 C66 C65 111.5 . .
C67 C66 C65 119.0 . .
C82 C66 Lu11 76.2(5) . .
C67 C66 Lu11 90.8(4) . .
C65 C66 Lu11 67.0(3) . .
C82 C66 Lu9 95.28(16) . .
C67 C66 Lu9 53.28(13) . .
C65 C66 Lu9 88.67(14) . .
Lu11 C66 Lu9 37.5(4) . .
C68 C67 C66 115.9 . .
C68 C67 C44 118.5 . .
C66 C67 C44 118.8 . .
C68 C67 Lu9 79.99(18) . .
C66 C67 Lu9 94.65(17) . .
C44 C67 Lu9 69.9(2) . .
C68 C67 Lu11 96.4(2) . .
C66 C67 Lu11 57.3(2) . .
C44 C67 Lu11 90.5(4) . .
Lu9 C67 Lu11 37.3(3) . .
C68 C67 Lu5 102.9(2) . .
C66 C67 Lu5 90.3(2) . .
C44 C67 Lu5 52.51(16) . .
Lu9 C67 Lu5 23.77(19) . .
Lu11 C67 Lu5 39.9(3) . .
C69 C68 C84 88.8 . .
C69 C68 C67 137.9 . .
C84 C68 C67 122.5 . .
C69 C68 C70 30.8 . .
C84 C68 C70 115.2 . .
C67 C68 C70 107.3 . .
C69 C68 Lu9 89.58(14) . .
C84 C68 Lu9 93.31(17) . .
C67 C68 Lu9 63.63(14) . .
C70 C68 Lu9 73.25(16) . .
C70 C69 C68 111.7 . .
C70 C69 C71 119.3 . .
C68 C69 C71 116.9 . .
C70 C69 C84 148.2 . .
C68 C69 C84 49.1 . .
C71 C69 C84 68.2 . .
C70 C69 Lu9 73.77(16) . .
C68 C69 Lu9 62.20(13) . .
C71 C69 Lu9 98.70(13) . .
C84 C69 Lu9 74.52(16) . .
C69 C70 C49 122.3 . .
C69 C70 C46 115.1 . .
C49 C70 C46 115.0 . .
C69 C70 C68 37.5 . .
C49 C70 C68 147.9 . .
C46 C70 C68 77.7 . .
C69 C70 C47 154.0 . .
C49 C70 C47 73.2 . .
C46 C70 C47 42.7 . .
C68 C70 C47 118.1 . .
C69 C70 Lu9 82.92(18) . .
C49 C70 Lu9 98.01(14) . .
C46 C70 Lu9 60.90(15) . .
C68 C70 Lu9 61.10(16) . .
C47 C70 Lu9 73.73(18) . .
C69 C71 C85 113.9 . .
C69 C71 C72 116.9 . .
C85 C71 C72 121.2 . .
C69 C71 C84 69.5 . .
C85 C71 C84 44.3 . .
C72 C71 C84 149.5 . .
C73 C72 C50 118.0 . .
C73 C72 C71 112.2 . .
C50 C72 C71 124.2 . .
C72 C73 C53 127.4 . .
C72 C73 C74 123.7 . .
C53 C73 C74 94.7 . .
C75 C74 C55 125.7 . .
C75 C74 C73 126.3 . .
C55 C74 C73 99.6 . .
C74 C75 C85 107.5 . .
C74 C75 C76 136.9 . .
C85 C75 C76 104.5 . .
C86 C76 C77 109.4 . .
C86 C76 C75 138.1 . .
C77 C76 C75 99.3 . .
C78 C77 C76 106.5 . .
C78 C77 C56 120.1 . .
C76 C77 C56 125.4 . .
C59 C78 C77 125.3 . .
C59 C78 C79 113.3 . .
C77 C78 C79 109.1 . .
C80 C79 C78 135.3 . .
C80 C79 C86 104.3 . .
C78 C79 C86 108.2 . .
C79 C80 C81 118.5 . .
C79 C80 C61 114.3 . .
C81 C80 C61 123.6 . .
C79 C80 C86 43.6 . .
C81 C80 C86 75.0 . .
C61 C80 C86 150.2 . .
C79 C80 Lu1 116.40(6) . .
C81 C80 Lu1 64.42(6) . .
C61 C80 Lu1 75.68(7) . .
C86 C80 Lu1 96.13(7) . .
C80 C81 C64 118.8 . .
C80 C81 C82 131.9 . .
C64 C81 C82 99.6 . .
C80 C81 Lu11 101.3(3) . .
C64 C81 Lu11 67.9(3) . .
C82 C81 Lu11 65.9(2) . .
C80 C81 Lu1 87.40(7) . .
C64 C81 Lu1 55.34(7) . .
C82 C81 Lu1 92.45(7) . .
Lu11 C81 Lu1 27.0(2) . .
C83 C82 C66 129.0 . .
C83 C82 C81 113.9 . .
C66 C82 C81 105.4 . .
C83 C82 Lu11 93.9(3) . .
C66 C82 Lu11 68.3(4) . .
C81 C82 Lu11 72.1(3) . .
C82 C83 C84 112.4 . .
C82 C83 C86 90.8 . .
C84 C83 C86 150.2 . .
C82 C83 Lu11 57.02(15) . .
C84 C83 Lu11 90.5(3) . .
C86 C83 Lu11 86.7(3) . .
C85 C84 C68 134.1 . .
C85 C84 C83 100.8 . .
C68 C84 C83 121.4 . .
C85 C84 C71 49.9 . .
C68 C84 C71 84.2 . .
C83 C84 C71 146.1 . .
C85 C84 C69 92.2 . .
C68 C84 C69 42.1 . .
C83 C84 C69 158.2 . .
C71 C84 C69 42.3 . .
C85 C84 Lu9 107.43(11) . .
C68 C84 Lu9 56.53(13) . .
C83 C84 Lu9 93.66(12) . .
C71 C84 Lu9 82.28(12) . .
C69 C84 Lu9 65.56(13) . .
C84 C85 C71 85.8 . .
C84 C85 C75 134.7 . .
C71 C85 C75 128.5 . .
C76 C86 C79 106.2 . .
C76 C86 C83 86.9 . .
C79 C86 C83 151.4 . .
C76 C86 C80 133.1 . .
C79 C86 C80 32.1 . .
C83 C86 C80 122.7 . .
N2A Ni1A N2A 177.58(16) . 6_565
N2A Ni1A N3A 89.87(8) . .
N2A Ni1A N3A 89.87(8) 6_565 .
N2A Ni1A N1A 90.10(8) . .
N2A Ni1A N1A 90.10(8) 6_565 .
N3A Ni1A N1A 178.49(16) . .
C4A N1A C4A 104.6(4) . 6_565
C4A N1A Ni1A 127.7(2) . .
C4A N1A Ni1A 127.7(2) 6_565 .
C13A N2A C6A 104.5(3) . .
C13A N2A Ni1A 127.9(2) . .
C6A N2A Ni1A 127.6(2) . .
C15A N3A C15A 104.0(4) . 6_565
C15A N3A Ni1A 128.0(2) . .
C15A N3A Ni1A 128.0(2) 6_565 .
C2A C1A H1AA 109.5 . .
C2A C1A H1AB 109.5 . .
H1AA C1A H1AB 109.5 . .
C2A C1A H1AC 109.5 . .
H1AA C1A H1AC 109.5 . .
H1AB C1A H1AC 109.5 . .
C3A C2A C1A 113.0(4) . .
C3A C2A H2AA 109.0 . .
C1A C2A H2AA 109.0 . .
C3A C2A H2AB 109.0 . .
C1A C2A H2AB 109.0 . .
H2AA C2A H2AB 107.8 . .
C3A C3A C4A 106.4(2) 6_565 .
C3A C3A C2A 129.1(2) 6_565 .
C4A C3A C2A 124.5(4) . .
N1A C4A C5A 125.4(3) . .
N1A C4A C3A 111.3(3) . .
C5A C4A C3A 123.4(3) . .
C4A C5A C6A 123.8(3) . .
C4A C5A H5A 118.1 . .
C6A C5A H5A 118.1 . .
C5A C6A N2A 125.4(3) . .
C5A C6A C7A 123.5(3) . .
N2A C6A C7A 111.1(3) . .
C10A C7A C6A 106.5(3) . .
C10A C7A C8A 128.8(4) . .
C6A C7A C8A 124.7(3) . .
C7A C8A C9A 112.8(3) . .
C7A C8A H8AA 109.0 . .
C9A C8A H8AA 109.0 . .
C7A C8A H8AB 109.0 . .
C9A C8A H8AB 109.0 . .
H8AA C8A H8AB 107.8 . .
C8A C9A H9AA 109.5 . .
C8A C9A H9AB 109.5 . .
H9AA C9A H9AB 109.5 . .
C8A C9A H9AC 109.5 . .
H9AA C9A H9AC 109.5 . .
H9AB C9A H9AC 109.5 . .
C7A C10A C13A 106.2(3) . .
C7A C10A C11A 128.3(3) . .
C13A C10A C11A 125.5(3) . .
C10A C11A C12A 112.2(4) . .
C10A C11A H11A 109.2 . .
C12A C11A H11A 109.2 . .
C10A C11A H11B 109.2 . .
C12A C11A H11B 109.2 . .
H11A C11A H11B 107.9 . .
C11A C12A H12A 109.5 . .
C11A C12A H12B 109.5 . .
H12A C12A H12B 109.5 . .
C11A C12A H12C 109.5 . .
H12A C12A H12C 109.5 . .
H12B C12A H12C 109.5 . .
N2A C13A C14A 125.5(3) . .
N2A C13A C10A 111.7(3) . .
C14A C13A C10A 122.7(3) . .
C15A C14A C13A 123.8(3) . .
C15A C14A H14A 118.1 . .
C13A C14A H14A 118.1 . .
C14A C15A N3A 124.9(3) . .
C14A C15A C16A 123.4(3) . .
N3A C15A C16A 111.7(3) . .
C16A C16A C15A 106.3(2) 6_565 .
C16A C16A C17A 128.5(2) 6_565 .
C15A C16A C17A 125.1(3) . .
C16A C17A C18A 113.4(3) . .
C16A C17A H17A 108.9 . .
C18A C17A H17A 108.9 . .
C16A C17A H17B 108.9 . .
C18A C17A H17B 108.9 . .
H17A C17A H17B 107.7 . .
C17A C18A H18A 109.5 . .
C17A C18A H18B 109.5 . .
H18A C18A H18B 109.5 . .
C17A C18A H18C 109.5 . .
H18A C18A H18C 109.5 . .
H18B C18A H18C 109.5 . .
C2B C1B C2B 112.5(15) 6 .
C2B C1B H1BA 123.8 6 .
C2B C1B H1BA 123.8 . .
C3B C2B C1B 120.7(12) . .
C3B C2B H2B 119.6 . .
C1B C2B H2B 119.6 . .
C4B C3B C2B 116.7(12) . .
C4B C3B H3B 121.7 . .
C2B C3B H3B 121.7 . .
C3B C4B C3B 132.2(17) 6 .
C3B C4B H4B 113.9 6 .
C3B C4B H4B 113.9 . .
C2C C1C C1C 127.3(7) . 2_655
C2C C1C H1C 116.4 . .
C1C C1C H1C 116.4 2_655 .
C1C C2C C3C 114.2(9) . .
C1C C2C H2C 122.9 . .
C3C C2C H2C 122.9 . .
C2C C3C C3C 118.4(6) . 2_655
C2C C3C H3C 120.8 . .
C3C C3C H3C 120.8 2_655 .

loop_
_geom_bond_atom_site_label_1
_geom_bond_atom_site_label_2
_geom_bond_distance
_geom_bond_site_symmetry_2
Lu1 Lu11 1.174(10) .
Lu1 Lu11 1.174(10) 6_565
Lu1 Lu8 1.506(9) .
Lu1 Lu8 1.506(9) 6_565
Lu1 Lu7 1.864(5) .
Lu1 Lu7 1.864(5) 6_565
Lu1 C64 2.098(2) .
Lu1 C63 2.116(2) .
Lu1 Lu5 2.312(10) 6_565
Lu1 Lu5 2.313(10) .
Lu1 C41 2.377(3) .
Lu1 C65 2.377(3) .
Lu2 Lu10 0.830(6) 6_565
Lu2 Lu6 0.929(13) 6_565
Lu2 Lu10 1.409(10) .
Lu2 Lu2 1.765(6) 6_565
Lu2 Lu4 2.084(3) 6_565
Lu2 C33 2.104(3) .
Lu2 C31 2.293(3) .
Lu2 C34 2.394(3) .
Lu2 C57 2.428(4) .
Lu2 Lu6 2.452(12) .
Lu2 C35 2.620(4) .
Lu2 C58 2.649(3) .
Lu3 Lu4 1.116(3) 6_565
Lu3 Lu4 1.116(3) .
Lu3 C29 2.222(4) .
Lu3 C28 2.244(4) .
Lu3 Lu6 2.395(13) .
Lu3 Lu6 2.395(13) 6_565
Lu3 C51 2.412(4) .
Lu3 C30 2.430(5) .
Lu3 C52 2.459(4) .
Lu3 C27 2.613(5) .
Lu3 Lu9 2.673(7) 6_565
Lu3 Lu9 2.673(7) .
Lu4 Lu6 1.455(14) .
Lu4 Lu4 1.968(4) 6_565
Lu4 Lu2 2.084(3) 6_565
Lu4 C11 2.213(3) .
Lu4 C29 2.322(3) .
Lu4 C10 2.422(3) .
Lu4 C12 2.534(3) .
Lu4 Lu5 2.662(9) .
Lu4 Lu10 2.712(7) .
Lu4 C28 2.723(3) .
Lu4 C30 2.741(3) .
Lu5 Lu9 0.422(13) 6_565
Lu5 Lu7 1.230(10) .
Lu5 Lu9 1.259(8) .
Lu5 Lu11 1.290(13) 6_565
Lu5 Lu5 1.452(19) 6_565
Lu5 Lu11 1.901(16) .
Lu5 Lu8 2.021(11) .
Lu5 C45 2.073(7) .
Lu5 C23 2.262(8) .
Lu5 C44 2.301(7) .
Lu5 Lu7 2.377(10) 6_565
Lu6 Lu2 0.929(13) 6_565
Lu6 Lu10 1.672(14) .
Lu6 C12 2.212(9) .
Lu6 Lu10 2.222(15) 6_565
Lu6 C2 2.340(8) .
Lu6 C13 2.432(9) .
Lu6 C3 2.440(10) .
Lu6 Lu8 2.468(11) .
Lu6 C15 2.691(13) .
Lu7 Lu11 0.885(11) 6_565
Lu7 Lu8 0.933(9) .
Lu7 Lu9 1.651(8) 6_565
Lu7 Lu11 2.149(17) .
Lu7 C42 2.176(4) .
Lu7 C21 2.264(5) .
Lu7 C43 2.292(5) .
Lu7 Lu9 2.343(8) .
Lu7 Lu5 2.377(10) 6_565
Lu7 C22 2.441(5) .
Lu8 Lu11 1.192(17) 6_565
Lu8 Lu11 2.254(12) .
Lu8 C42 2.292(6) .
Lu8 C41 2.366(6) .
Lu8 Lu9 2.428(10) 6_565
Lu8 C21 2.471(8) .
Lu8 C40 2.479(7) .
Lu8 C19 2.509(6) .
Lu9 Lu5 0.422(13) 6_565
Lu9 Lu9 0.970(13) 6_565
Lu9 Lu11 1.621(16) .
Lu9 Lu7 1.651(8) 6_565
Lu9 Lu11 1.983(19) 6_565
Lu9 C44 2.117(6) .
Lu9 C67 2.131(6) .
Lu9 C46 2.242(6) .
Lu9 C68 2.342(7) .
Lu9 Lu8 2.428(10) 6_565
Lu10 Lu10 0.735(18) 6_565
Lu10 Lu2 0.830(6) 6_565
Lu10 Lu6 2.222(15) 6_565
Lu10 C34 2.388(8) .
Lu10 C14 2.388(7) .
Lu10 C16 2.424(7) .
Lu10 C35 2.486(7) .
Lu10 C36 2.489(7) .
Lu10 C15 2.537(7) .
Lu11 Lu7 0.885(11) 6_565
Lu11 Lu8 1.192(17) 6_565
Lu11 Lu5 1.290(13) 6_565
Lu11 Lu11 1.34(3) 6_565
Lu11 Lu9 1.983(19) 6_565
Lu11 C65 2.145(9) .
Lu11 C66 2.251(8) .
C1 C5 1.3886 .
C1 C2 1.4738 .
C1 C9 1.4803 .
C2 C3 1.2695 .
C2 C12 1.4396 .
C3 C15 1.3657 .
C3 C4 1.4115 .
C4 C18 1.3395 .
C4 C5 1.4744 .
C5 C6 1.0554 .
C6 C7 1.4757 .
C6 C20 1.4963 .
C7 C22 1.4813 .
C7 C8 1.8354 .
C8 C9 1.4675 .
C8 C25 1.4796 .
C9 C10 1.4750 .
C10 C26 1.4675 .
C10 C11 1.5315 .
C11 C29 1.4753 .
C11 C12 1.4849 .
C12 C13 1.5032 .
C13 C14 1.4016 .
C13 C32 1.4273 .
C14 C34 1.4334 .
C14 C15 1.5490 .
C15 C16 1.3544 .
C16 C36 1.3072 .
C16 C17 1.4133 .
C17 C38 1.2734 .
C17 C18 1.3780 .
C17 C36 1.8540 .
C17 C37 1.9582 .
C18 C19 1.5646 .
C19 C40 1.4439 .
C19 C20 1.4696 .
C20 C21 1.4206 .
C21 C42 1.3960 .
C21 C22 1.5845 .
C22 C23 1.2622 .
C23 C45 1.4727 .
C23 C24 1.6943 .
C24 C47 1.5075 .
C24 C25 1.5318 .
C25 C26 1.4881 .
C26 C27 1.4767 .
C27 C28 1.2928 .
C27 C48 1.4729 .
C28 C29 1.3665 .
C28 C51 1.5908 .
C29 C30 1.4969 .
C30 C32 1.4155 .
C30 C52 1.5101 .
C31 C33 1.3761 .
C31 C32 1.4341 .
C31 C54 1.5305 .
C33 C34 1.5433 .
C33 C57 1.7553 .
C34 C35 1.3432 .
C35 C36 1.5899 .
C35 C58 1.7749 .
C36 C37 1.3392 .
C37 C38 1.5050 .
C37 C60 1.5572 .
C37 C39 2.0357 .
C38 C39 1.2602 .
C38 C40 2.0158 .
C39 C62 1.1994 .
C39 C40 1.5414 .
C40 C41 1.4768 .
C41 C63 1.2799 .
C41 C42 1.4344 .
C42 C43 1.5048 .
C43 C45 1.4030 .
C43 C65 1.4050 .
C44 C67 1.4217 .
C44 C45 1.4525 .
C44 C46 1.5007 .
C46 C70 1.3630 .
C46 C47 1.3897 .
C47 C48 1.4959 .
C47 C70 2.0391 .
C48 C49 1.2247 .
C48 C50 2.0151 .
C49 C50 1.2663 .
C49 C70 1.3506 .
C50 C51 1.1854 .
C50 C72 1.3604 .
C51 C52 1.3854 .
C52 C53 1.3168 .
C53 C54 1.3049 .
C53 C73 1.5471 .
C53 C55 1.9213 .
C54 C55 1.2515 .
C55 C74 1.4530 .
C55 C56 1.6704 .
C56 C57 1.4100 .
C56 C77 1.4469 .
C57 C58 1.3936 .
C58 C59 1.4323 .
C59 C78 1.4088 .
C59 C60 1.6791 .
C60 C61 1.5981 .
C61 C80 1.4399 .
C61 C62 1.6301 .
C62 C63 1.3183 .
C63 C64 1.4821 .
C64 C65 1.4333 .
C64 C81 1.4639 .
C65 C66 1.4322 .
C66 C82 1.4062 .
C66 C67 1.4116 .
C67 C68 1.4108 .
C68 C69 1.2523 .
C68 C84 1.4104 .
C68 C70 1.9133 .
C69 C70 1.0556 .
C69 C71 1.3405 .
C69 C84 1.8664 .
C71 C85 1.4182 .
C71 C72 1.4402 .
C71 C84 1.8490 .
C72 C73 1.3218 .
C73 C74 1.5475 .
C74 C75 1.3253 .
C75 C85 1.4457 .
C75 C76 1.6265 .
C76 C86 1.4255 .
C76 C77 1.4394 .
C77 C78 1.4145 .
C78 C79 1.4249 .
C79 C80 1.1114 .
C79 C86 1.4427 .
C80 C81 1.3353 .
C80 C86 2.0272 .
C81 C82 1.7261 .
C82 C83 1.3634 .
C83 C84 1.4160 .
C83 C86 1.5915 .
C84 C85 1.2961 .
Ni1A N2A 1.958(3) .
Ni1A N2A 1.958(3) 6_565
Ni1A N3A 1.962(4) .
Ni1A N1A 1.966(4) .
N1A C4A 1.374(4) .
N1A C4A 1.374(4) 6_565
N2A C13A 1.367(5) .
N2A C6A 1.380(5) .
N3A C15A 1.375(4) .
N3A C15A 1.375(4) 6_565
C1A C2A 1.530(7) .
C1A H1AA 0.9600 .
C1A H1AB 0.9600 .
C1A H1AC 0.9600 .
C2A C3A 1.501(5) .
C2A H2AA 0.9700 .
C2A H2AB 0.9700 .
C3A C3A 1.354(8) 6_565
C3A C4A 1.451(5) .
C4A C5A 1.374(5) .
C5A C6A 1.376(5) .
C5A H5A 0.9300 .
C6A C7A 1.445(5) .
C7A C10A 1.361(6) .
C7A C8A 1.496(5) .
C8A C9A 1.519(6) .
C8A H8AA 0.9700 .
C8A H8AB 0.9700 .
C9A H9AA 0.9600 .
C9A H9AB 0.9600 .
C9A H9AC 0.9600 .
C10A C13A 1.444(5) .
C10A C11A 1.497(5) .
C11A C12A 1.533(6) .
C11A H11A 0.9700 .
C11A H11B 0.9700 .
C12A H12A 0.9600 .
C12A H12B 0.9600 .
C12A H12C 0.9600 .
C13A C14A 1.377(5) .
C14A C15A 1.375(5) .
C14A H14A 0.9300 .
C15A C16A 1.441(5) .
C16A C16A 1.358(8) 6_565
C16A C17A 1.497(5) .
C17A C18A 1.518(6) .
C17A H17A 0.9700 .
C17A H17B 0.9700 .
C18A H18A 0.9600 .
C18A H18B 0.9600 .
C18A H18C 0.9600 .
C1B C2B 1.500(14) 6
C1B C2B 1.500(14) .
C1B H1BA 0.9300 .
C2B C3B 1.312(16) .
C2B H2B 0.9300 .
C3B C4B 1.288(11) .
C3B H3B 0.9300 .
C4B C3B 1.288(11) 6
C4B H4B 0.9300 .
C1C C2C 1.230(14) .
C1C C1C 1.38(2) 2_655
C1C H1C 0.9300 .
C2C C3C 1.406(15) .
C2C H2C 0.9300 .
C3C C3C 1.53(3) 2_655
C3C H3C 0.9300 .

loop_
_geom_torsion_atom_site_label_1
_geom_torsion_atom_site_label_2
_geom_torsion_atom_site_label_3
_geom_torsion_atom_site_label_4
_geom_torsion
_geom_torsion_site_symmetry_1
_geom_torsion_site_symmetry_4
Lu4 Lu3 Lu4 Lu6 8.3(8) 6_565 .
C29 Lu3 Lu4 Lu6 122.1(6) . .
C28 Lu3 Lu4 Lu6 150.1(5) . .
Lu6 Lu3 Lu4 Lu6 4.8(5) 6_565 .
C51 Lu3 Lu4 Lu6 140.1(6) . .
C30 Lu3 Lu4 Lu6 87.1(6) . .
C52 Lu3 Lu4 Lu6 95.9(6) . .
C27 Lu3 Lu4 Lu6 -179.8(5) . .
Lu9 Lu3 Lu4 Lu6 -88.1(6) 6_565 .
Lu9 Lu3 Lu4 Lu6 -78.1(6) . .
C29 Lu3 Lu4 Lu4 113.7(5) . 6_565
C28 Lu3 Lu4 Lu4 141.8(6) . 6_565
Lu6 Lu3 Lu4 Lu4 -8.3(8) . 6_565
Lu6 Lu3 Lu4 Lu4 -3.5(3) 6_565 6_565
C51 Lu3 Lu4 Lu4 131.8(9) . 6_565
C30 Lu3 Lu4 Lu4 78.8(4) . 6_565
C52 Lu3 Lu4 Lu4 87.6(6) . 6_565
C27 Lu3 Lu4 Lu4 171.8(5) . 6_565
Lu9 Lu3 Lu4 Lu4 -96.4(4) 6_565 6_565
Lu9 Lu3 Lu4 Lu4 -86.4(4) . 6_565
Lu4 Lu3 Lu4 Lu2 -0.3(5) 6_565 6_565
C29 Lu3 Lu4 Lu2 113.48(17) . 6_565
C28 Lu3 Lu4 Lu2 141.48(18) . 6_565
Lu6 Lu3 Lu4 Lu2 -8.6(5) . 6_565
Lu6 Lu3 Lu4 Lu2 -3.8(3) 6_565 6_565
C51 Lu3 Lu4 Lu2 131.5(5) . 6_565
C30 Lu3 Lu4 Lu2 78.51(19) . 6_565
C52 Lu3 Lu4 Lu2 87.3(3) . 6_565
C27 Lu3 Lu4 Lu2 171.57(14) . 6_565
Lu9 Lu3 Lu4 Lu2 -96.7(2) 6_565 6_565
Lu9 Lu3 Lu4 Lu2 -86.7(3) . 6_565
Lu4 Lu3 Lu4 C11 -112.9(4) 6_565 .
C29 Lu3 Lu4 C11 0.81(18) . .
C28 Lu3 Lu4 C11 28.8(3) . .
Lu6 Lu3 Lu4 C11 -121.3(6) . .
Lu6 Lu3 Lu4 C11 -116.4(3) 6_565 .
C51 Lu3 Lu4 C11 18.9(6) . .
C30 Lu3 Lu4 C11 -34.2(2) . .
C52 Lu3 Lu4 C11 -25.3(4) . .
C27 Lu3 Lu4 C11 58.9(2) . .
Lu9 Lu3 Lu4 C11 150.66(18) 6_565 .
Lu9 Lu3 Lu4 C11 160.62(19) . .
Lu4 Lu3 Lu4 C29 -113.7(5) 6_565 .
C28 Lu3 Lu4 C29 28.01(11) . .
Lu6 Lu3 Lu4 C29 -122.1(6) . .
Lu6 Lu3 Lu4 C29 -117.2(3) 6_565 .
C51 Lu3 Lu4 C29 18.0(4) . .
C30 Lu3 Lu4 C29 -34.97(6) . .
C52 Lu3 Lu4 C29 -26.2(2) . .
C27 Lu3 Lu4 C29 58.10(10) . .
Lu9 Lu3 Lu4 C29 149.9(2) 6_565 .
Lu9 Lu3 Lu4 C29 159.8(3) . .
Lu4 Lu3 Lu4 C10 -153.6(3) 6_565 .
C29 Lu3 Lu4 C10 -39.85(18) . .
C28 Lu3 Lu4 C10 -11.8(3) . .
Lu6 Lu3 Lu4 C10 -161.9(6) . .
Lu6 Lu3 Lu4 C10 -157.1(2) 6_565 .
C51 Lu3 Lu4 C10 -21.8(6) . .
C30 Lu3 Lu4 C10 -74.8(2) . .
C52 Lu3 Lu4 C10 -66.0(4) . .
C27 Lu3 Lu4 C10 18.2(2) . .
Lu9 Lu3 Lu4 C10 110.00(19) 6_565 .
Lu9 Lu3 Lu4 C10 120.0(2) . .
Lu4 Lu3 Lu4 C12 -81.1(4) 6_565 .
C29 Lu3 Lu4 C12 32.7(3) . .
C28 Lu3 Lu4 C12 60.7(4) . .
Lu6 Lu3 Lu4 C12 -89.4(7) . .
Lu6 Lu3 Lu4 C12 -84.6(3) 6_565 .
C51 Lu3 Lu4 C12 50.7(7) . .
C30 Lu3 Lu4 C12 -2.3(3) . .
C52 Lu3 Lu4 C12 6.5(5) . .
C27 Lu3 Lu4 C12 90.8(3) . .
Lu9 Lu3 Lu4 C12 -177.5(2) 6_565 .
Lu9 Lu3 Lu4 C12 -167.5(2) . .
Lu4 Lu3 Lu4 Lu5 92.2(4) 6_565 .
C29 Lu3 Lu4 Lu5 -154.0(2) . .
C28 Lu3 Lu4 Lu5 -126.0(3) . .
Lu6 Lu3 Lu4 Lu5 83.9(6) . .
Lu6 Lu3 Lu4 Lu5 88.8(3) 6_565 .
C51 Lu3 Lu4 Lu5 -136.0(6) . .
C30 Lu3 Lu4 Lu5 171.0(3) . .
C52 Lu3 Lu4 Lu5 179.8(4) . .
C27 Lu3 Lu4 Lu5 -95.9(3) . .
Lu9 Lu3 Lu4 Lu5 -4.2(3) 6_565 .
Lu9 Lu3 Lu4 Lu5 5.8(3) . .
Lu4 Lu3 Lu4 Lu10 7.9(5) 6_565 .
C29 Lu3 Lu4 Lu10 121.7(2) . .
C28 Lu3 Lu4 Lu10 149.7(3) . .
Lu6 Lu3 Lu4 Lu10 -0.4(6) . .
Lu6 Lu3 Lu4 Lu10 4.4(3) 6_565 .
C51 Lu3 Lu4 Lu10 139.7(5) . .
C30 Lu3 Lu4 Lu10 86.7(2) . .
C52 Lu3 Lu4 Lu10 95.5(4) . .
C27 Lu3 Lu4 Lu10 179.7(2) . .
Lu9 Lu3 Lu4 Lu10 -88.5(2) 6_565 .
Lu9 Lu3 Lu4 Lu10 -78.5(3) . .
Lu4 Lu3 Lu4 C28 -141.8(6) 6_565 .
C29 Lu3 Lu4 C28 -28.01(11) . .
Lu6 Lu3 Lu4 C28 -150.1(5) . .
Lu6 Lu3 Lu4 C28 -145.2(4) 6_565 .
C51 Lu3 Lu4 C28 -10.0(3) . .
C30 Lu3 Lu4 C28 -62.97(14) . .
C52 Lu3 Lu4 C28 -54.2(2) . .
C27 Lu3 Lu4 C28 30.09(9) . .
Lu9 Lu3 Lu4 C28 121.8(3) 6_565 .
Lu9 Lu3 Lu4 C28 131.8(3) . .
Lu4 Lu3 Lu4 C30 -78.8(4) 6_565 .
C29 Lu3 Lu4 C30 34.97(6) . .
C28 Lu3 Lu4 C30 62.97(14) . .
Lu6 Lu3 Lu4 C30 -87.1(6) . .
Lu6 Lu3 Lu4 C30 -82.3(3) 6_565 .
C51 Lu3 Lu4 C30 53.0(4) . .
C52 Lu3 Lu4 C30 8.8(2) . .
C27 Lu3 Lu4 C30 93.06(15) . .
Lu9 Lu3 Lu4 C30 -175.2(2) 6_565 .
Lu9 Lu3 Lu4 C30 -165.2(3) . .
Lu3 Lu4 Lu6 Lu2 -20.5(12) . 6_565
Lu4 Lu4 Lu6 Lu2 -16.4(9) 6_565 6_565
C11 Lu4 Lu6 Lu2 105.0(8) . 6_565
C29 Lu4 Lu6 Lu2 79.6(9) . 6_565
C10 Lu4 Lu6 Lu2 141.4(7) . 6_565
C12 Lu4 Lu6 Lu2 100.7(9) . 6_565
Lu5 Lu4 Lu6 Lu2 -100.9(8) . 6_565
Lu10 Lu4 Lu6 Lu2 -19.7(5) . 6_565
C28 Lu4 Lu6 Lu2 83.8(13) . 6_565
C30 Lu4 Lu6 Lu2 47.8(9) . 6_565
Lu3 Lu4 Lu6 Lu10 -0.8(10) . .
Lu4 Lu4 Lu6 Lu10 3.4(7) 6_565 .
Lu2 Lu4 Lu6 Lu10 19.7(5) 6_565 .
C11 Lu4 Lu6 Lu10 124.8(6) . .
C29 Lu4 Lu6 Lu10 99.4(6) . .
C10 Lu4 Lu6 Lu10 161.1(5) . .
C12 Lu4 Lu6 Lu10 120.4(8) . .
Lu5 Lu4 Lu6 Lu10 -81.2(7) . .
C28 Lu4 Lu6 Lu10 103.6(10) . .
C30 Lu4 Lu6 Lu10 67.6(7) . .
Lu3 Lu4 Lu6 C12 -121.2(5) . .
Lu4 Lu4 Lu6 C12 -117.1(2) 6_565 .
Lu2 Lu4 Lu6 C12 -100.7(9) 6_565 .
C11 Lu4 Lu6 C12 4.3(3) . .
C29 Lu4 Lu6 C12 -21.1(6) . .
C10 Lu4 Lu6 C12 40.7(4) . .
Lu5 Lu4 Lu6 C12 158.4(3) . .
Lu10 Lu4 Lu6 C12 -120.4(8) . .
C28 Lu4 Lu6 C12 -16.9(13) . .
C30 Lu4 Lu6 C12 -52.9(4) . .
Lu3 Lu4 Lu6 Lu10 -1.9(8) . 6_565
Lu4 Lu4 Lu6 Lu10 2.3(5) 6_565 6_565
Lu2 Lu4 Lu6 Lu10 18.6(6) 6_565 6_565
C11 Lu4 Lu6 Lu10 123.7(4) . 6_565
C29 Lu4 Lu6 Lu10 98.3(4) . 6_565
C10 Lu4 Lu6 Lu10 160.0(3) . 6_565
C12 Lu4 Lu6 Lu10 119.3(6) . 6_565
Lu5 Lu4 Lu6 Lu10 -82.3(4) . 6_565
Lu10 Lu4 Lu6 Lu10 -1.1(2) . 6_565
C28 Lu4 Lu6 Lu10 102.5(10) . 6_565
C30 Lu4 Lu6 Lu10 66.5(4) . 6_565
Lu3 Lu4 Lu6 C2 -149.4(4) . .
Lu4 Lu4 Lu6 C2 -145.2(3) 6_565 .
Lu2 Lu4 Lu6 C2 -128.9(11) 6_565 .
C11 Lu4 Lu6 C2 -23.9(5) . .
C29 Lu4 Lu6 C2 -49.2(7) . .
C10 Lu4 Lu6 C2 12.5(6) . .
C12 Lu4 Lu6 C2 -28.2(2) . .
Lu5 Lu4 Lu6 C2 130.2(5) . .
Lu10 Lu4 Lu6 C2 -148.6(10) . .
C28 Lu4 Lu6 C2 -45.1(14) . .
C30 Lu4 Lu6 C2 -81.1(5) . .
Lu4 Lu4 Lu6 Lu3 4.1(4) 6_565 .
Lu2 Lu4 Lu6 Lu3 20.5(12) 6_565 .
C11 Lu4 Lu6 Lu3 125.5(6) . .
C29 Lu4 Lu6 Lu3 100.2(7) . .
C10 Lu4 Lu6 Lu3 161.9(7) . .
C12 Lu4 Lu6 Lu3 121.2(5) . .
Lu5 Lu4 Lu6 Lu3 -80.4(5) . .
Lu10 Lu4 Lu6 Lu3 0.8(10) . .
C28 Lu4 Lu6 Lu3 104.3(13) . .
C30 Lu4 Lu6 Lu3 68.3(5) . .
Lu3 Lu4 Lu6 C13 -85.2(6) . .
Lu4 Lu4 Lu6 C13 -81.0(3) 6_565 .
Lu2 Lu4 Lu6 C13 -64.7(8) 6_565 .
C11 Lu4 Lu6 C13 40.4(3) . .
C29 Lu4 Lu6 C13 15.0(6) . .
C10 Lu4 Lu6 C13 76.7(4) . .
C12 Lu4 Lu6 C13 36.05(13) . .
Lu5 Lu4 Lu6 C13 -165.6(3) . .
Lu10 Lu4 Lu6 C13 -84.4(8) . .
C28 Lu4 Lu6 C13 19.2(13) . .
C30 Lu4 Lu6 C13 -16.8(4) . .
Lu3 Lu4 Lu6 C3 -145.8(7) . .
Lu4 Lu4 Lu6 C3 -141.7(8) 6_565 .
Lu2 Lu4 Lu6 C3 -125.3(15) 6_565 .
C11 Lu4 Lu6 C3 -20.3(9) . .
C29 Lu4 Lu6 C3 -45.7(12) . .
C10 Lu4 Lu6 C3 16.1(10) . .
C12 Lu4 Lu6 C3 -24.6(6) . .
Lu5 Lu4 Lu6 C3 133.8(9) . .
Lu10 Lu4 Lu6 C3 -145.0(14) . .
C28 Lu4 Lu6 C3 -41.5(18) . .
C30 Lu4 Lu6 C3 -77.5(9) . .
Lu3 Lu4 Lu6 Lu2 -9.4(7) . .
Lu4 Lu4 Lu6 Lu2 -5.3(3) 6_565 .
Lu2 Lu4 Lu6 Lu2 11.1(6) 6_565 .
C11 Lu4 Lu6 Lu2 116.1(2) . .
C29 Lu4 Lu6 Lu2 90.7(4) . .
C10 Lu4 Lu6 Lu2 152.44(17) . .
C12 Lu4 Lu6 Lu2 111.8(4) . .
Lu5 Lu4 Lu6 Lu2 -89.9(3) . .
Lu10 Lu4 Lu6 Lu2 -8.7(5) . .
C28 Lu4 Lu6 Lu2 94.9(10) . .
C30 Lu4 Lu6 Lu2 58.9(3) . .
Lu3 Lu4 Lu6 Lu8 79.4(7) . .
Lu4 Lu4 Lu6 Lu8 83.6(5) 6_565 .
Lu2 Lu4 Lu6 Lu8 99.9(9) 6_565 .
C11 Lu4 Lu6 Lu8 -155.0(4) . .
C29 Lu4 Lu6 Lu8 179.6(3) . .
C10 Lu4 Lu6 Lu8 -118.7(4) . .
C12 Lu4 Lu6 Lu8 -159.4(6) . .
Lu5 Lu4 Lu6 Lu8 -1.0(5) . .
Lu10 Lu4 Lu6 Lu8 80.2(6) . .
C28 Lu4 Lu6 Lu8 -176.3(8) . .
C30 Lu4 Lu6 Lu8 147.7(3) . .
Lu3 Lu4 Lu6 C15 -95.0(12) . .
Lu4 Lu4 Lu6 C15 -90.8(12) 6_565 .
Lu2 Lu4 Lu6 C15 -74.4(14) 6_565 .
C11 Lu4 Lu6 C15 30.6(13) . .
C29 Lu4 Lu6 C15 5.2(15) . .
C10 Lu4 Lu6 C15 66.9(13) . .
C12 Lu4 Lu6 C15 26.3(10) . .
Lu5 Lu4 Lu6 C15 -175.4(12) . .
Lu10 Lu4 Lu6 C15 -94.2(16) . .
C28 Lu4 Lu6 C15 9(2) . .
C30 Lu4 Lu6 C15 -26.6(13) . .
Lu9 Lu5 Lu7 Lu11 27.0(13) . 6_565
Lu5 Lu5 Lu7 Lu11 29.4(6) 6_565 6_565
Lu11 Lu5 Lu7 Lu11 16.7(4) . 6_565
Lu8 Lu5 Lu7 Lu11 56.3(12) . 6_565
C45 Lu5 Lu7 Lu11 -82.6(7) . 6_565
C23 Lu5 Lu7 Lu11 -121.2(7) . 6_565
C44 Lu5 Lu7 Lu11 -71.0(10) . 6_565
Lu1 Lu5 Lu7 Lu11 20.1(5) . 6_565
Lu7 Lu5 Lu7 Lu11 29.4(6) 6_565 6_565
Lu9 Lu5 Lu7 Lu8 -29(2) . .
Lu11 Lu5 Lu7 Lu8 -56.3(12) 6_565 .
Lu5 Lu5 Lu7 Lu8 -26.8(15) 6_565 .
Lu11 Lu5 Lu7 Lu8 -39.5(14) . .
C45 Lu5 Lu7 Lu8 -138.8(12) . .
C23 Lu5 Lu7 Lu8 -177.4(12) . .
C44 Lu5 Lu7 Lu8 -127.3(11) . .
Lu1 Lu5 Lu7 Lu8 -36.2(11) . .
Lu7 Lu5 Lu7 Lu8 -26.8(15) 6_565 .
Lu9 Lu5 Lu7 Lu9 84(29) . 6_565
Lu11 Lu5 Lu7 Lu9 57(29) 6_565 6_565
Lu5 Lu5 Lu7 Lu9 86(29) 6_565 6_565
Lu11 Lu5 Lu7 Lu9 74(29) . 6_565
Lu8 Lu5 Lu7 Lu9 113(28) . 6_565
C45 Lu5 Lu7 Lu9 -26(28) . 6_565
C23 Lu5 Lu7 Lu9 -64(29) . 6_565
C44 Lu5 Lu7 Lu9 -14(28) . 6_565
Lu1 Lu5 Lu7 Lu9 77(29) . 6_565
Lu7 Lu5 Lu7 Lu9 86(29) 6_565 6_565
Lu9 Lu5 Lu7 Lu1 6.9(14) . .
Lu11 Lu5 Lu7 Lu1 -20.1(5) 6_565 .
Lu5 Lu5 Lu7 Lu1 9.3(4) 6_565 .
Lu11 Lu5 Lu7 Lu1 -3.4(4) . .
Lu8 Lu5 Lu7 Lu1 36.2(11) . .
C45 Lu5 Lu7 Lu1 -102.7(3) . .
C23 Lu5 Lu7 Lu1 -141.3(3) . .
C44 Lu5 Lu7 Lu1 -91.1(7) . .
Lu7 Lu5 Lu7 Lu1 9.3(4) 6_565 .
Lu9 Lu5 Lu7 Lu11 10.3(11) . .
Lu11 Lu5 Lu7 Lu11 -16.7(4) 6_565 .
Lu5 Lu5 Lu7 Lu11 12.7(3) 6_565 .
Lu8 Lu5 Lu7 Lu11 39.5(14) . .
C45 Lu5 Lu7 Lu11 -99.3(6) . .
C23 Lu5 Lu7 Lu11 -137.9(5) . .
C44 Lu5 Lu7 Lu11 -87.8(10) . .
Lu1 Lu5 Lu7 Lu11 3.4(4) . .
Lu7 Lu5 Lu7 Lu11 12.7(3) 6_565 .
Lu9 Lu5 Lu7 C42 91.4(12) . .
Lu11 Lu5 Lu7 C42 64.4(7) 6_565 .
Lu5 Lu5 Lu7 C42 93.8(4) 6_565 .
Lu11 Lu5 Lu7 C42 81.1(4) . .
Lu8 Lu5 Lu7 C42 120.7(15) . .
C45 Lu5 Lu7 C42 -18.2(6) . .
C23 Lu5 Lu7 C42 -56.8(5) . .
C44 Lu5 Lu7 C42 -6.6(11) . .
Lu1 Lu5 Lu7 C42 84.5(5) . .
Lu7 Lu5 Lu7 C42 93.8(4) 6_565 .
Lu9 Lu5 Lu7 C21 135.3(10) . .
Lu11 Lu5 Lu7 C21 108.3(8) 6_565 .
Lu5 Lu5 Lu7 C21 137.7(4) 6_565 .
Lu11 Lu5 Lu7 C21 125.0(5) . .
Lu8 Lu5 Lu7 C21 164.6(17) . .
C45 Lu5 Lu7 C21 25.7(8) . .
C23 Lu5 Lu7 C21 -12.9(7) . .
C44 Lu5 Lu7 C21 37.3(12) . .
Lu1 Lu5 Lu7 C21 128.4(7) . .
Lu7 Lu5 Lu7 C21 137.7(4) 6_565 .
Lu9 Lu5 Lu7 C43 83.6(13) . .
Lu11 Lu5 Lu7 C43 56.6(6) 6_565 .
Lu5 Lu5 Lu7 C43 86.0(3) 6_565 .
Lu11 Lu5 Lu7 C43 73.3(4) . .
Lu8 Lu5 Lu7 C43 112.8(13) . .
C45 Lu5 Lu7 C43 -26.0(3) . .
C23 Lu5 Lu7 C43 -64.60(19) . .
C44 Lu5 Lu7 C43 -14.5(7) . .
Lu1 Lu5 Lu7 C43 76.7(2) . .
Lu7 Lu5 Lu7 C43 86.0(3) 6_565 .
Lu11 Lu5 Lu7 Lu9 -27.0(13) 6_565 .
Lu5 Lu5 Lu7 Lu9 2.4(10) 6_565 .
Lu11 Lu5 Lu7 Lu9 -10.3(11) . .
Lu8 Lu5 Lu7 Lu9 29(2) . .
C45 Lu5 Lu7 Lu9 -109.6(15) . .
C23 Lu5 Lu7 Lu9 -148.1(15) . .
C44 Lu5 Lu7 Lu9 -98.0(18) . .
Lu1 Lu5 Lu7 Lu9 -6.9(14) . .
Lu7 Lu5 Lu7 Lu9 2.4(10) 6_565 .
Lu9 Lu5 Lu7 Lu5 -2.4(10) . 6_565
Lu11 Lu5 Lu7 Lu5 -29.4(6) 6_565 6_565
Lu11 Lu5 Lu7 Lu5 -12.7(3) . 6_565
Lu8 Lu5 Lu7 Lu5 26.8(15) . 6_565
C45 Lu5 Lu7 Lu5 -112.0(6) . 6_565
C23 Lu5 Lu7 Lu5 -150.6(5) . 6_565
C44 Lu5 Lu7 Lu5 -100.5(9) . 6_565
Lu1 Lu5 Lu7 Lu5 -9.3(4) . 6_565
Lu7 Lu5 Lu7 Lu5 0.002(2) 6_565 6_565
Lu9 Lu5 Lu7 C22 156.3(13) . .
Lu11 Lu5 Lu7 C22 129.4(6) 6_565 .
Lu5 Lu5 Lu7 C22 158.8(3) 6_565 .
Lu11 Lu5 Lu7 C22 146.1(4) . .
Lu8 Lu5 Lu7 C22 -174.4(14) . .
C45 Lu5 Lu7 C22 46.8(4) . .
C23 Lu5 Lu7 C22 8.2(3) . .
C44 Lu5 Lu7 C22 58.3(8) . .
Lu1 Lu5 Lu7 C22 149.4(3) . .
Lu7 Lu5 Lu7 C22 158.8(2) 6_565 .
Lu11 Lu1 Lu7 Lu11 -36.9(17) . 6_565
Lu8 Lu1 Lu7 Lu11 167.2(16) . 6_565
Lu8 Lu1 Lu7 Lu11 -76.9(16) 6_565 6_565
Lu7 Lu1 Lu7 Lu11 -54.3(15) 6_565 6_565
C64 Lu1 Lu7 Lu11 46.9(16) . 6_565
C63 Lu1 Lu7 Lu11 92.2(15) . 6_565
Lu5 Lu1 Lu7 Lu11 -47.5(15) 6_565 6_565
Lu5 Lu1 Lu7 Lu11 -42.4(15) . 6_565
C41 Lu1 Lu7 Lu11 98.1(15) . 6_565
C65 Lu1 Lu7 Lu11 27.3(15) . 6_565
Lu11 Lu1 Lu7 Lu8 155.9(7) . .
Lu11 Lu1 Lu7 Lu8 -167.2(16) 6_565 .
Lu8 Lu1 Lu7 Lu8 115.9(7) 6_565 .
Lu7 Lu1 Lu7 Lu8 138.5(4) 6_565 .
C64 Lu1 Lu7 Lu8 -120.3(4) . .
C63 Lu1 Lu7 Lu8 -75.0(5) . .
Lu5 Lu1 Lu7 Lu8 145.3(5) 6_565 .
Lu5 Lu1 Lu7 Lu8 150.4(6) . .
C41 Lu1 Lu7 Lu8 -69.1(4) . .
C65 Lu1 Lu7 Lu8 -139.9(4) . .
Lu11 Lu1 Lu7 Lu5 5.4(7) . .
Lu11 Lu1 Lu7 Lu5 42.4(15) 6_565 .
Lu8 Lu1 Lu7 Lu5 -150.4(6) . .
Lu8 Lu1 Lu7 Lu5 -34.5(7) 6_565 .
Lu7 Lu1 Lu7 Lu5 -12.0(5) 6_565 .
C64 Lu1 Lu7 Lu5 89.3(4) . .
C63 Lu1 Lu7 Lu5 134.6(4) . .
Lu5 Lu1 Lu7 Lu5 -5.2(2) 6_565 .
C41 Lu1 Lu7 Lu5 140.5(4) . .
C65 Lu1 Lu7 Lu5 69.7(4) . .
Lu11 Lu1 Lu7 Lu9 4.3(5) . 6_565
Lu11 Lu1 Lu7 Lu9 41.2(15) 6_565 6_565
Lu8 Lu1 Lu7 Lu9 -151.6(5) . 6_565
Lu8 Lu1 Lu7 Lu9 -35.7(5) 6_565 6_565
Lu7 Lu1 Lu7 Lu9 -13.1(4) 6_565 6_565
C64 Lu1 Lu7 Lu9 88.1(3) . 6_565
C63 Lu1 Lu7 Lu9 133.4(3) . 6_565
Lu5 Lu1 Lu7 Lu9 -6.3(4) 6_565 6_565
Lu5 Lu1 Lu7 Lu9 -1.2(5) . 6_565
C41 Lu1 Lu7 Lu9 139.3(3) . 6_565
C65 Lu1 Lu7 Lu9 68.5(3) . 6_565
Lu11 Lu1 Lu7 Lu11 36.9(17) 6_565 .
Lu8 Lu1 Lu7 Lu11 -155.9(7) . .
Lu8 Lu1 Lu7 Lu11 -39.9(5) 6_565 .
Lu7 Lu1 Lu7 Lu11 -17.4(5) 6_565 .
C64 Lu1 Lu7 Lu11 83.9(5) . .
C63 Lu1 Lu7 Lu11 129.1(5) . .
Lu5 Lu1 Lu7 Lu11 -10.6(5) 6_565 .
Lu5 Lu1 Lu7 Lu11 -5.4(7) . .
C41 Lu1 Lu7 Lu11 135.0(5) . .
C65 Lu1 Lu7 Lu11 64.2(5) . .
Lu11 Lu1 Lu7 C42 -115.0(5) . .
Lu11 Lu1 Lu7 C42 -78.1(15) 6_565 .
Lu8 Lu1 Lu7 C42 89.1(5) . .
Lu8 Lu1 Lu7 C42 -155.0(4) 6_565 .
Lu7 Lu1 Lu7 C42 -132.42(16) 6_565 .
C64 Lu1 Lu7 C42 -31.2(2) . .
C63 Lu1 Lu7 C42 14.1(2) . .
Lu5 Lu1 Lu7 C42 -125.6(3) 6_565 .
Lu5 Lu1 Lu7 C42 -120.5(5) . .
C41 Lu1 Lu7 C42 20.02(11) . .
C65 Lu1 Lu7 C42 -50.78(14) . .
Lu11 Lu1 Lu7 C21 -132.6(5) . .
Lu11 Lu1 Lu7 C21 -95.7(15) 6_565 .
Lu8 Lu1 Lu7 C21 71.5(5) . .
Lu8 Lu1 Lu7 C21 -172.5(4) 6_565 .
Lu7 Lu1 Lu7 C21 -149.99(17) 6_565 .
C64 Lu1 Lu7 C21 -48.7(4) . .
C63 Lu1 Lu7 C21 -3.5(3) . .
Lu5 Lu1 Lu7 C21 -143.2(4) 6_565 .
Lu5 Lu1 Lu7 C21 -138.0(6) . .
C41 Lu1 Lu7 C21 2.5(2) . .
C65 Lu1 Lu7 C21 -68.4(2) . .
Lu11 Lu1 Lu7 C43 -75.5(5) . .
Lu11 Lu1 Lu7 C43 -38.6(15) 6_565 .
Lu8 Lu1 Lu7 C43 128.6(5) . .
Lu8 Lu1 Lu7 C43 -115.5(4) 6_565 .
Lu7 Lu1 Lu7 C43 -92.93(19) 6_565 .
C64 Lu1 Lu7 C43 8.3(2) . .
C63 Lu1 Lu7 C43 53.58(19) . .
Lu5 Lu1 Lu7 C43 -86.2(3) 6_565 .
Lu5 Lu1 Lu7 C43 -81.0(5) . .
C41 Lu1 Lu7 C43 59.51(10) . .
C65 Lu1 Lu7 C43 -11.30(10) . .
Lu11 Lu1 Lu7 Lu9 7.9(4) . .
Lu11 Lu1 Lu7 Lu9 44.8(15) 6_565 .
Lu8 Lu1 Lu7 Lu9 -148.0(5) . .
Lu8 Lu1 Lu7 Lu9 -32.1(5) 6_565 .
Lu7 Lu1 Lu7 Lu9 -9.5(3) 6_565 .
C64 Lu1 Lu7 Lu9 91.7(2) . .
C63 Lu1 Lu7 Lu9 137.0(2) . .
Lu5 Lu1 Lu7 Lu9 -2.7(3) 6_565 .
Lu5 Lu1 Lu7 Lu9 2.4(5) . .
C41 Lu1 Lu7 Lu9 142.92(19) . .
C65 Lu1 Lu7 Lu9 72.12(18) . .
Lu11 Lu1 Lu7 Lu5 10.6(5) . 6_565
Lu11 Lu1 Lu7 Lu5 47.5(15) 6_565 6_565
Lu8 Lu1 Lu7 Lu5 -145.3(5) . 6_565
Lu8 Lu1 Lu7 Lu5 -29.3(5) 6_565 6_565
Lu7 Lu1 Lu7 Lu5 -6.8(3) 6_565 6_565
C64 Lu1 Lu7 Lu5 94.5(3) . 6_565
C63 Lu1 Lu7 Lu5 139.7(3) . 6_565
Lu5 Lu1 Lu7 Lu5 5.2(2) . 6_565
C41 Lu1 Lu7 Lu5 145.7(2) . 6_565
C65 Lu1 Lu7 Lu5 74.9(2) . 6_565
Lu11 Lu1 Lu7 C22 -102.0(7) . .
Lu11 Lu1 Lu7 C22 -65.1(16) 6_565 .
Lu8 Lu1 Lu7 C22 102.1(8) . .
Lu8 Lu1 Lu7 C22 -142.0(5) 6_565 .
Lu7 Lu1 Lu7 C22 -119.4(5) 6_565 .
C64 Lu1 Lu7 C22 -18.2(7) . .
C63 Lu1 Lu7 C22 27.1(7) . .
Lu5 Lu1 Lu7 C22 -112.7(7) 6_565 .
Lu5 Lu1 Lu7 C22 -107.5(8) . .
C41 Lu1 Lu7 C22 33.0(6) . .
C65 Lu1 Lu7 C22 -37.8(6) . .
Lu5 Lu7 Lu8 Lu11 53.5(12) . 6_565
Lu9 Lu7 Lu8 Lu11 51.8(10) 6_565 6_565
Lu1 Lu7 Lu8 Lu11 6.3(7) . 6_565
Lu11 Lu7 Lu8 Lu11 19.2(6) . 6_565
C42 Lu7 Lu8 Lu11 -78.6(7) . 6_565
C21 Lu7 Lu8 Lu11 -114.7(7) . 6_565
C43 Lu7 Lu8 Lu11 -48.6(8) . 6_565
Lu9 Lu7 Lu8 Lu11 42.4(7) . 6_565
Lu5 Lu7 Lu8 Lu11 39.5(7) 6_565 6_565
C22 Lu7 Lu8 Lu11 -133.5(9) . 6_565
Lu11 Lu7 Lu8 Lu1 -6.3(7) 6_565 .
Lu5 Lu7 Lu8 Lu1 47.2(13) . .
Lu9 Lu7 Lu8 Lu1 45.6(10) 6_565 .
Lu11 Lu7 Lu8 Lu1 12.9(3) . .
C42 Lu7 Lu8 Lu1 -84.9(3) . .
C21 Lu7 Lu8 Lu1 -120.9(3) . .
C43 Lu7 Lu8 Lu1 -54.8(5) . .
Lu9 Lu7 Lu8 Lu1 36.1(6) . .
Lu5 Lu7 Lu8 Lu1 33.2(5) 6_565 .
C22 Lu7 Lu8 Lu1 -139.8(5) . .
Lu11 Lu7 Lu8 Lu5 -53.5(12) 6_565 .
Lu9 Lu7 Lu8 Lu5 -1.6(9) 6_565 .
Lu1 Lu7 Lu8 Lu5 -47.2(13) . .
Lu11 Lu7 Lu8 Lu5 -34.3(12) . .
C42 Lu7 Lu8 Lu5 -132.1(13) . .
C21 Lu7 Lu8 Lu5 -168.2(13) . .
C43 Lu7 Lu8 Lu5 -102.0(14) . .
Lu9 Lu7 Lu8 Lu5 -11.1(10) . .
Lu5 Lu7 Lu8 Lu5 -14.0(9) 6_565 .
C22 Lu7 Lu8 Lu5 173.0(17) . .
Lu11 Lu7 Lu8 Lu11 -19.2(6) 6_565 .
Lu5 Lu7 Lu8 Lu11 34.3(12) . .
Lu9 Lu7 Lu8 Lu11 32.6(9) 6_565 .
Lu1 Lu7 Lu8 Lu11 -12.9(3) . .
C42 Lu7 Lu8 Lu11 -97.8(2) . .
C21 Lu7 Lu8 Lu11 -133.9(3) . .
C43 Lu7 Lu8 Lu11 -67.8(4) . .
Lu9 Lu7 Lu8 Lu11 23.2(5) . .
Lu5 Lu7 Lu8 Lu11 20.3(4) 6_565 .
C22 Lu7 Lu8 Lu11 -152.7(6) . .
Lu11 Lu7 Lu8 C42 78.6(7) 6_565 .
Lu5 Lu7 Lu8 C42 132.1(13) . .
Lu9 Lu7 Lu8 C42 130.5(10) 6_565 .
Lu1 Lu7 Lu8 C42 84.9(3) . .
Lu11 Lu7 Lu8 C42 97.8(2) . .
C21 Lu7 Lu8 C42 -36.06(9) . .
C43 Lu7 Lu8 C42 30.1(3) . .
Lu9 Lu7 Lu8 C42 121.0(5) . .
Lu5 Lu7 Lu8 C42 118.1(5) 6_565 .
C22 Lu7 Lu8 C42 -54.9(5) . .
Lu11 Lu7 Lu8 C41 66.8(8) 6_565 .
Lu5 Lu7 Lu8 C41 120.2(10) . .
Lu9 Lu7 Lu8 C41 118.6(7) 6_565 .
Lu1 Lu7 Lu8 C41 73.0(4) . .
Lu11 Lu7 Lu8 C41 86.0(5) . .
C42 Lu7 Lu8 C41 -11.9(4) . .
C21 Lu7 Lu8 C41 -47.9(5) . .
C43 Lu7 Lu8 C41 18.2(7) . .
Lu9 Lu7 Lu8 C41 109.1(4) . .
Lu5 Lu7 Lu8 C41 106.3(4) 6_565 .
C22 Lu7 Lu8 C41 -66.7(9) . .
Lu11 Lu7 Lu8 Lu9 -51.8(10) 6_565 6_565
Lu5 Lu7 Lu8 Lu9 1.6(9) . 6_565
Lu1 Lu7 Lu8 Lu9 -45.6(10) . 6_565
Lu11 Lu7 Lu8 Lu9 -32.6(9) . 6_565
C42 Lu7 Lu8 Lu9 -130.5(10) . 6_565
C21 Lu7 Lu8 Lu9 -166.5(10) . 6_565
C43 Lu7 Lu8 Lu9 -100.4(11) . 6_565
Lu9 Lu7 Lu8 Lu9 -9.5(5) . 6_565
Lu5 Lu7 Lu8 Lu9 -12.3(7) 6_565 6_565
C22 Lu7 Lu8 Lu9 174.7(14) . 6_565
Lu11 Lu7 Lu8 Lu6 -124.1(7) 6_565 .
Lu5 Lu7 Lu8 Lu6 -70.7(13) . .
Lu9 Lu7 Lu8 Lu6 -72.3(11) 6_565 .
Lu1 Lu7 Lu8 Lu6 -117.9(4) . .
Lu11 Lu7 Lu8 Lu6 -104.9(3) . .
C42 Lu7 Lu8 Lu6 157.2(3) . .
C21 Lu7 Lu8 Lu6 121.2(3) . .
C43 Lu7 Lu8 Lu6 -172.7(3) . .
Lu9 Lu7 Lu8 Lu6 -81.8(6) . .
Lu5 Lu7 Lu8 Lu6 -84.6(5) 6_565 .
C22 Lu7 Lu8 Lu6 102.4(5) . .
Lu11 Lu7 Lu8 C21 114.7(7) 6_565 .
Lu5 Lu7 Lu8 C21 168.2(13) . .
Lu9 Lu7 Lu8 C21 166.5(10) 6_565 .
Lu1 Lu7 Lu8 C21 120.9(3) . .
Lu11 Lu7 Lu8 C21 133.9(3) . .
C42 Lu7 Lu8 C21 36.06(9) . .
C43 Lu7 Lu8 C21 66.1(3) . .
Lu9 Lu7 Lu8 C21 157.0(6) . .
Lu5 Lu7 Lu8 C21 154.2(5) 6_565 .
C22 Lu7 Lu8 C21 -18.8(4) . .
Lu11 Lu7 Lu8 C40 91.1(11) 6_565 .
Lu5 Lu7 Lu8 C40 144.6(9) . .
Lu9 Lu7 Lu8 C40 143.0(5) 6_565 .
Lu1 Lu7 Lu8 C40 97.4(10) . .
Lu11 Lu7 Lu8 C40 110.3(10) . .
C42 Lu7 Lu8 C40 12.5(10) . .
C21 Lu7 Lu8 C40 -23.5(10) . .
C43 Lu7 Lu8 C40 42.6(12) . .
Lu9 Lu7 Lu8 C40 133.5(7) . .
Lu5 Lu7 Lu8 C40 130.6(8) 6_565 .
C22 Lu7 Lu8 C40 -42.4(14) . .
Lu11 Lu7 Lu8 C19 132.7(8) 6_565 .
Lu5 Lu7 Lu8 C19 -173.8(9) . .
Lu9 Lu7 Lu8 C19 -175.5(5) 6_565 .
Lu1 Lu7 Lu8 C19 139.0(7) . .
Lu11 Lu7 Lu8 C19 151.9(6) . .
C42 Lu7 Lu8 C19 54.1(6) . .
C21 Lu7 Lu8 C19 18.0(7) . .
C43 Lu7 Lu8 C19 84.1(8) . .
Lu9 Lu7 Lu8 C19 175.1(3) . .
Lu5 Lu7 Lu8 C19 172.2(4) 6_565 .
C22 Lu7 Lu8 C19 -0.8(11) . .
Lu11 Lu1 Lu8 Lu7 -26.5(9) . .
Lu11 Lu1 Lu8 Lu7 6.0(7) 6_565 .
Lu8 Lu1 Lu8 Lu7 -84.7(9) 6_565 .
Lu7 Lu1 Lu8 Lu7 -49.6(6) 6_565 .
C64 Lu1 Lu8 Lu7 80.5(5) . .
C63 Lu1 Lu8 Lu7 113.8(4) . .
Lu5 Lu1 Lu8 Lu7 -32.1(5) 6_565 .
Lu5 Lu1 Lu8 Lu7 -17.7(4) . .
C41 Lu1 Lu8 Lu7 103.4(5) . .
C65 Lu1 Lu8 Lu7 43.8(5) . .
Lu11 Lu1 Lu8 Lu11 -32.5(11) . 6_565
Lu8 Lu1 Lu8 Lu11 -90.8(10) 6_565 6_565
Lu7 Lu1 Lu8 Lu11 -6.0(7) . 6_565
Lu7 Lu1 Lu8 Lu11 -55.6(7) 6_565 6_565
C64 Lu1 Lu8 Lu11 74.5(7) . 6_565
C63 Lu1 Lu8 Lu11 107.7(6) . 6_565
Lu5 Lu1 Lu8 Lu11 -38.1(6) 6_565 6_565
Lu5 Lu1 Lu8 Lu11 -23.7(6) . 6_565
C41 Lu1 Lu8 Lu11 97.4(7) . 6_565
C65 Lu1 Lu8 Lu11 37.7(7) . 6_565
Lu11 Lu1 Lu8 Lu5 -8.8(8) . .
Lu11 Lu1 Lu8 Lu5 23.7(6) 6_565 .
Lu8 Lu1 Lu8 Lu5 -67.1(9) 6_565 .
Lu7 Lu1 Lu8 Lu5 17.7(4) . .
Lu7 Lu1 Lu8 Lu5 -31.9(5) 6_565 .
C64 Lu1 Lu8 Lu5 98.2(4) . .
C63 Lu1 Lu8 Lu5 131.4(3) . .
Lu5 Lu1 Lu8 Lu5 -14.4(2) 6_565 .
C41 Lu1 Lu8 Lu5 121.1(3) . .
C65 Lu1 Lu8 Lu5 61.4(3) . .
Lu11 Lu1 Lu8 Lu11 32.5(11) 6_565 .
Lu8 Lu1 Lu8 Lu11 -58.2(8) 6_565 .
Lu7 Lu1 Lu8 Lu11 26.5(9) . .
Lu7 Lu1 Lu8 Lu11 -23.1(6) 6_565 .
C64 Lu1 Lu8 Lu11 107.0(8) . .
C63 Lu1 Lu8 Lu11 140.3(7) . .
Lu5 Lu1 Lu8 Lu11 -5.5(7) 6_565 .
Lu5 Lu1 Lu8 Lu11 8.8(8) . .
C41 Lu1 Lu8 Lu11 129.9(6) . .
C65 Lu1 Lu8 Lu11 70.3(7) . .
Lu11 Lu1 Lu8 C42 -97.0(7) . .
Lu11 Lu1 Lu8 C42 -64.5(7) 6_565 .
Lu8 Lu1 Lu8 C42 -155.3(6) 6_565 .
Lu7 Lu1 Lu8 C42 -70.5(5) . .
Lu7 Lu1 Lu8 C42 -120.1(2) 6_565 .
C64 Lu1 Lu8 C42 10.0(5) . .
C63 Lu1 Lu8 C42 43.2(3) . .
Lu5 Lu1 Lu8 C42 -102.6(3) 6_565 .
Lu5 Lu1 Lu8 C42 -88.2(4) . .
C41 Lu1 Lu8 C42 32.93(10) . .
C65 Lu1 Lu8 C42 -26.7(3) . .
Lu11 Lu1 Lu8 C41 -129.9(6) . .
Lu11 Lu1 Lu8 C41 -97.4(7) 6_565 .
Lu8 Lu1 Lu8 C41 171.8(7) 6_565 .
Lu7 Lu1 Lu8 C41 -103.4(5) . .
Lu7 Lu1 Lu8 C41 -153.0(3) 6_565 .
C64 Lu1 Lu8 C41 -22.9(4) . .
C63 Lu1 Lu8 C41 10.3(2) . .
Lu5 Lu1 Lu8 C41 -135.5(3) 6_565 .
Lu5 Lu1 Lu8 C41 -121.1(3) . .
C65 Lu1 Lu8 C41 -59.7(2) . .
Lu11 Lu1 Lu8 Lu9 -7.3(7) . 6_565
Lu11 Lu1 Lu8 Lu9 25.3(6) 6_565 6_565
Lu8 Lu1 Lu8 Lu9 -65.5(8) 6_565 6_565
Lu7 Lu1 Lu8 Lu9 19.2(4) . 6_565
Lu7 Lu1 Lu8 Lu9 -30.3(4) 6_565 6_565
C64 Lu1 Lu8 Lu9 99.7(4) . 6_565
C63 Lu1 Lu8 Lu9 133.0(2) . 6_565
Lu5 Lu1 Lu8 Lu9 -12.8(3) 6_565 6_565
Lu5 Lu1 Lu8 Lu9 1.6(3) . 6_565
C41 Lu1 Lu8 Lu9 122.7(3) . 6_565
C65 Lu1 Lu8 Lu9 63.0(2) . 6_565
Lu11 Lu1 Lu8 Lu6 71.0(10) . .
Lu11 Lu1 Lu8 Lu6 103.5(8) 6_565 .
Lu8 Lu1 Lu8 Lu6 12.8(12) 6_565 .
Lu7 Lu1 Lu8 Lu6 97.5(7) . .
Lu7 Lu1 Lu8 Lu6 48.0(8) 6_565 .
C64 Lu1 Lu8 Lu6 178.0(4) . .
C63 Lu1 Lu8 Lu6 -148.7(5) . .
Lu5 Lu1 Lu8 Lu6 65.5(6) 6_565 .
Lu5 Lu1 Lu8 Lu6 79.9(6) . .
C41 Lu1 Lu8 Lu6 -159.0(7) . .
C65 Lu1 Lu8 Lu6 141.3(5) . .
Lu11 Lu1 Lu8 C21 -93.0(7) . .
Lu11 Lu1 Lu8 C21 -60.5(7) 6_565 .
Lu8 Lu1 Lu8 C21 -151.3(4) 6_565 .
Lu7 Lu1 Lu8 C21 -66.5(6) . .
Lu7 Lu1 Lu8 C21 -116.1(3) 6_565 .
C64 Lu1 Lu8 C21 14.0(8) . .
C63 Lu1 Lu8 C21 47.2(5) . .
Lu5 Lu1 Lu8 C21 -98.6(5) 6_565 .
Lu5 Lu1 Lu8 C21 -84.2(6) . .
C41 Lu1 Lu8 C21 36.9(3) . .
C65 Lu1 Lu8 C21 -22.7(5) . .
Lu11 Lu1 Lu8 C40 -160.5(6) . .
Lu11 Lu1 Lu8 C40 -128.0(7) 6_565 .
Lu8 Lu1 Lu8 C40 141.2(6) 6_565 .
Lu7 Lu1 Lu8 C40 -134.0(5) . .
Lu7 Lu1 Lu8 C40 176.4(2) 6_565 .
C64 Lu1 Lu8 C40 -53.5(5) . .
C63 Lu1 Lu8 C40 -20.3(3) . .
Lu5 Lu1 Lu8 C40 -166.1(3) 6_565 .
Lu5 Lu1 Lu8 C40 -151.7(4) . .
C41 Lu1 Lu8 C40 -30.59(9) . .
C65 Lu1 Lu8 C40 -90.3(3) . .
Lu11 Lu1 Lu8 C19 -165.2(6) . .
Lu11 Lu1 Lu8 C19 -132.7(8) 6_565 .
Lu8 Lu1 Lu8 C19 136.5(4) 6_565 .
Lu7 Lu1 Lu8 C19 -138.7(7) . .
Lu7 Lu1 Lu8 C19 171.7(3) 6_565 .
C64 Lu1 Lu8 C19 -58.2(7) . .
C63 Lu1 Lu8 C19 -25.0(5) . .
Lu5 Lu1 Lu8 C19 -170.8(4) 6_565 .
Lu5 Lu1 Lu8 C19 -156.4(6) . .
C41 Lu1 Lu8 C19 -35.3(3) . .
C65 Lu1 Lu8 C19 -95.0(5) . .
Lu9 Lu5 Lu9 Lu5 180.004(11) 6_565 6_565
Lu7 Lu5 Lu9 Lu5 7(3) . 6_565
Lu11 Lu5 Lu9 Lu5 25(2) 6_565 6_565
Lu11 Lu5 Lu9 Lu5 19(2) . 6_565
Lu8 Lu5 Lu9 Lu5 -3(3) . 6_565
C45 Lu5 Lu9 Lu5 113.9(17) . 6_565
C23 Lu5 Lu9 Lu5 145.3(13) . 6_565
C44 Lu5 Lu9 Lu5 129(2) . 6_565
Lu1 Lu5 Lu9 Lu5 13(2) . 6_565
Lu7 Lu5 Lu9 Lu5 3.7(17) 6_565 6_565
Lu7 Lu5 Lu9 Lu9 -173(3) . 6_565
Lu11 Lu5 Lu9 Lu9 -155(2) 6_565 6_565
Lu5 Lu5 Lu9 Lu9 180(100) 6_565 6_565
Lu11 Lu5 Lu9 Lu9 -161(2) . 6_565
Lu8 Lu5 Lu9 Lu9 177(3) . 6_565
C45 Lu5 Lu9 Lu9 -66.1(17) . 6_565
C23 Lu5 Lu9 Lu9 -34.8(13) . 6_565
C44 Lu5 Lu9 Lu9 -51(2) . 6_565
Lu1 Lu5 Lu9 Lu9 -167(2) . 6_565
Lu7 Lu5 Lu9 Lu9 -176.3(17) 6_565 6_565
Lu9 Lu5 Lu9 Lu11 161(2) 6_565 .
Lu7 Lu5 Lu9 Lu11 -12.1(13) . .
Lu11 Lu5 Lu9 Lu11 5.6(5) 6_565 .
Lu5 Lu5 Lu9 Lu11 -19(2) 6_565 .
Lu8 Lu5 Lu9 Lu11 -22.7(7) . .
C45 Lu5 Lu9 Lu11 94.4(6) . .
C23 Lu5 Lu9 Lu11 125.8(10) . .
C44 Lu5 Lu9 Lu11 109.8(4) . .
Lu1 Lu5 Lu9 Lu11 -6.6(4) . .
Lu7 Lu5 Lu9 Lu11 -15.8(5) 6_565 .
Lu9 Lu5 Lu9 Lu7 176.3(17) 6_565 6_565
Lu7 Lu5 Lu9 Lu7 3.7(16) . 6_565
Lu11 Lu5 Lu9 Lu7 21.4(9) 6_565 6_565
Lu5 Lu5 Lu9 Lu7 -3.7(17) 6_565 6_565
Lu11 Lu5 Lu9 Lu7 15.8(5) . 6_565
Lu8 Lu5 Lu9 Lu7 -6.9(11) . 6_565
C45 Lu5 Lu9 Lu7 110.2(4) . 6_565
C23 Lu5 Lu9 Lu7 141.6(7) . 6_565
C44 Lu5 Lu9 Lu7 125.6(4) . 6_565
Lu1 Lu5 Lu9 Lu7 9.2(5) . 6_565
Lu9 Lu5 Lu9 Lu11 155(2) 6_565 6_565
Lu7 Lu5 Lu9 Lu11 -17.7(9) . 6_565
Lu5 Lu5 Lu9 Lu11 -25(2) 6_565 6_565
Lu11 Lu5 Lu9 Lu11 -5.6(5) . 6_565
Lu8 Lu5 Lu9 Lu11 -28.3(5) . 6_565
C45 Lu5 Lu9 Lu11 88.8(9) . 6_565
C23 Lu5 Lu9 Lu11 120.2(13) . 6_565
C44 Lu5 Lu9 Lu11 104.2(6) . 6_565
Lu1 Lu5 Lu9 Lu11 -12.2(5) . 6_565
Lu7 Lu5 Lu9 Lu11 -21.4(9) 6_565 6_565
Lu9 Lu5 Lu9 C44 51(2) 6_565 .
Lu7 Lu5 Lu9 C44 -122.0(13) . .
Lu11 Lu5 Lu9 C44 -104.2(6) 6_565 .
Lu5 Lu5 Lu9 C44 -129(2) 6_565 .
Lu11 Lu5 Lu9 C44 -109.8(4) . .
Lu8 Lu5 Lu9 C44 -132.5(8) . .
C45 Lu5 Lu9 C44 -15.4(4) . .
C23 Lu5 Lu9 C44 16.0(9) . .
Lu1 Lu5 Lu9 C44 -116.4(2) . .
Lu7 Lu5 Lu9 C44 -125.6(4) 6_565 .
Lu9 Lu5 Lu9 C67 74(2) 6_565 .
Lu7 Lu5 Lu9 C67 -98.3(12) . .
Lu11 Lu5 Lu9 C67 -80.6(6) 6_565 .
Lu5 Lu5 Lu9 C67 -106(2) 6_565 .
Lu11 Lu5 Lu9 C67 -86.2(5) . .
Lu8 Lu5 Lu9 C67 -108.9(6) . .
C45 Lu5 Lu9 C67 8.2(8) . .
C23 Lu5 Lu9 C67 39.6(12) . .
C44 Lu5 Lu9 C67 23.7(4) . .
Lu1 Lu5 Lu9 C67 -92.8(4) . .
Lu7 Lu5 Lu9 C67 -102.0(7) 6_565 .
Lu9 Lu5 Lu9 C46 16(2) 6_565 .
Lu7 Lu5 Lu9 C46 -156.4(11) . .
Lu11 Lu5 Lu9 C46 -138.7(5) 6_565 .
Lu5 Lu5 Lu9 C46 -164(2) 6_565 .
Lu11 Lu5 Lu9 C46 -144.3(5) . .
Lu8 Lu5 Lu9 C46 -167.0(5) . .
C45 Lu5 Lu9 C46 -49.9(6) . .
C23 Lu5 Lu9 C46 -18.5(11) . .
C44 Lu5 Lu9 C46 -34.5(3) . .
Lu1 Lu5 Lu9 C46 -150.9(2) . .
Lu7 Lu5 Lu9 C46 -160.1(6) 6_565 .
Lu9 Lu5 Lu9 C68 57(3) 6_565 .
Lu7 Lu5 Lu9 C68 -115.5(10) . .
Lu11 Lu5 Lu9 C68 -97.7(11) 6_565 .
Lu5 Lu5 Lu9 C68 -123(3) 6_565 .
Lu11 Lu5 Lu9 C68 -103.3(12) . .
Lu8 Lu5 Lu9 C68 -126.0(8) . .
C45 Lu5 Lu9 C68 -8.9(16) . .
C23 Lu5 Lu9 C68 22(2) . .
C44 Lu5 Lu9 C68 6.5(12) . .
Lu1 Lu5 Lu9 C68 -109.9(11) . .
Lu7 Lu5 Lu9 C68 -119.1(15) 6_565 .
Lu9 Lu5 Lu9 Lu7 173(3) 6_565 .
Lu11 Lu5 Lu9 Lu7 17.7(9) 6_565 .
Lu5 Lu5 Lu9 Lu7 -7(3) 6_565 .
Lu11 Lu5 Lu9 Lu7 12.1(13) . .
Lu8 Lu5 Lu9 Lu7 -10.5(7) . .
C45 Lu5 Lu9 Lu7 106.5(16) . .
C23 Lu5 Lu9 Lu7 138(2) . .
C44 Lu5 Lu9 Lu7 122.0(13) . .
Lu1 Lu5 Lu9 Lu7 5.5(11) . .
Lu7 Lu5 Lu9 Lu7 -3.7(16) 6_565 .
Lu9 Lu5 Lu9 Lu8 -177.8(19) 6_565 6_565
Lu7 Lu5 Lu9 Lu8 9.6(14) . 6_565
Lu11 Lu5 Lu9 Lu8 27.3(7) 6_565 6_565
Lu5 Lu5 Lu9 Lu8 2.2(19) 6_565 6_565
Lu11 Lu5 Lu9 Lu8 21.7(4) . 6_565
Lu8 Lu5 Lu9 Lu8 -1.0(8) . 6_565
C45 Lu5 Lu9 Lu8 116.1(4) . 6_565
C23 Lu5 Lu9 Lu8 147.5(8) . 6_565
C44 Lu5 Lu9 Lu8 131.5(3) . 6_565
Lu1 Lu5 Lu9 Lu8 15.1(3) . 6_565
Lu7 Lu5 Lu9 Lu8 5.9(3) 6_565 6_565
Lu6 Lu2 Lu10 Lu10 -108.6(16) 6_565 6_565
Lu2 Lu2 Lu10 Lu10 179.987(9) 6_565 6_565
Lu4 Lu2 Lu10 Lu10 -141.0(7) 6_565 6_565
C33 Lu2 Lu10 Lu10 89.1(6) . 6_565
C31 Lu2 Lu10 Lu10 128.5(7) . 6_565
C34 Lu2 Lu10 Lu10 85.9(6) . 6_565
C57 Lu2 Lu10 Lu10 39.9(4) . 6_565
Lu6 Lu2 Lu10 Lu10 -160.8(4) . 6_565
C35 Lu2 Lu10 Lu10 53.6(7) . 6_565
C58 Lu2 Lu10 Lu10 27.0(5) . 6_565
Lu10 Lu2 Lu10 Lu2 -179.987(8) 6_565 6_565
Lu6 Lu2 Lu10 Lu2 71.4(16) 6_565 6_565
Lu4 Lu2 Lu10 Lu2 39.0(7) 6_565 6_565
C33 Lu2 Lu10 Lu2 -90.9(6) . 6_565
C31 Lu2 Lu10 Lu2 -51.5(7) . 6_565
C34 Lu2 Lu10 Lu2 -94.1(6) . 6_565
C57 Lu2 Lu10 Lu2 -140.1(4) . 6_565
Lu6 Lu2 Lu10 Lu2 19.2(4) . 6_565
C35 Lu2 Lu10 Lu2 -126.4(7) . 6_565
C58 Lu2 Lu10 Lu2 -153.0(5) . 6_565
Lu10 Lu2 Lu10 Lu6 160.8(4) 6_565 .
Lu6 Lu2 Lu10 Lu6 52.2(15) 6_565 .
Lu2 Lu2 Lu10 Lu6 -19.2(4) 6_565 .
Lu4 Lu2 Lu10 Lu6 19.8(6) 6_565 .
C33 Lu2 Lu10 Lu6 -110.1(4) . .
C31 Lu2 Lu10 Lu6 -70.7(5) . .
C34 Lu2 Lu10 Lu6 -113.3(5) . .
C57 Lu2 Lu10 Lu6 -159.3(4) . .
C35 Lu2 Lu10 Lu6 -145.6(5) . .
C58 Lu2 Lu10 Lu6 -172.2(4) . .
Lu10 Lu2 Lu10 Lu6 108.6(16) 6_565 6_565
Lu2 Lu2 Lu10 Lu6 -71.4(16) 6_565 6_565
Lu4 Lu2 Lu10 Lu6 -32.4(14) 6_565 6_565
C33 Lu2 Lu10 Lu6 -162.3(15) . 6_565
C31 Lu2 Lu10 Lu6 -123.0(15) . 6_565
C34 Lu2 Lu10 Lu6 -165.6(14) . 6_565
C57 Lu2 Lu10 Lu6 148.5(15) . 6_565
Lu6 Lu2 Lu10 Lu6 -52.2(15) . 6_565
C35 Lu2 Lu10 Lu6 162.2(14) . 6_565
C58 Lu2 Lu10 Lu6 135.6(14) . 6_565
Lu10 Lu2 Lu10 C34 -85.9(6) 6_565 .
Lu6 Lu2 Lu10 C34 165.6(14) 6_565 .
Lu2 Lu2 Lu10 C34 94.1(6) 6_565 .
Lu4 Lu2 Lu10 C34 133.1(2) 6_565 .
C33 Lu2 Lu10 C34 3.3(2) . .
C31 Lu2 Lu10 C34 42.6(3) . .
C57 Lu2 Lu10 C34 -45.9(3) . .
Lu6 Lu2 Lu10 C34 113.3(5) . .
C35 Lu2 Lu10 C34 -32.29(6) . .
C58 Lu2 Lu10 C34 -58.86(15) . .
Lu10 Lu2 Lu10 C14 -112.8(6) 6_565 .
Lu6 Lu2 Lu10 C14 138.7(14) 6_565 .
Lu2 Lu2 Lu10 C14 67.2(6) 6_565 .
Lu4 Lu2 Lu10 C14 106.2(3) 6_565 .
C33 Lu2 Lu10 C14 -23.6(3) . .
C31 Lu2 Lu10 C14 15.7(4) . .
C34 Lu2 Lu10 C14 -26.90(12) . .
C57 Lu2 Lu10 C14 -72.8(4) . .
Lu6 Lu2 Lu10 C14 86.4(5) . .
C35 Lu2 Lu10 C14 -59.19(16) . .
C58 Lu2 Lu10 C14 -85.8(2) . .
Lu10 Lu2 Lu10 C16 -70.0(10) 6_565 .
Lu6 Lu2 Lu10 C16 -178.6(13) 6_565 .
Lu2 Lu2 Lu10 C16 110.0(10) 6_565 .
Lu4 Lu2 Lu10 C16 149.0(5) 6_565 .
C33 Lu2 Lu10 C16 19.1(7) . .
C31 Lu2 Lu10 C16 58.4(6) . .
C34 Lu2 Lu10 C16 15.8(5) . .
C57 Lu2 Lu10 C16 -30.1(8) . .
Lu6 Lu2 Lu10 C16 129.2(9) . .
C35 Lu2 Lu10 C16 -16.5(4) . .
C58 Lu2 Lu10 C16 -43.0(6) . .
Lu10 Lu2 Lu10 C35 -53.6(7) 6_565 .
Lu6 Lu2 Lu10 C35 -162.2(14) 6_565 .
Lu2 Lu2 Lu10 C35 126.4(7) 6_565 .
Lu4 Lu2 Lu10 C35 165.43(17) 6_565 .
C33 Lu2 Lu10 C35 35.5(2) . .
C31 Lu2 Lu10 C35 74.9(2) . .
C34 Lu2 Lu10 C35 32.29(6) . .
C57 Lu2 Lu10 C35 -13.6(4) . .
Lu6 Lu2 Lu10 C35 145.6(5) . .
C58 Lu2 Lu10 C35 -26.58(18) . .
Lu10 Lu2 Lu10 C36 -41.2(9) 6_565 .
Lu6 Lu2 Lu10 C36 -149.8(14) 6_565 .
Lu2 Lu2 Lu10 C36 138.8(9) 6_565 .
Lu4 Lu2 Lu10 C36 177.8(2) 6_565 .
C33 Lu2 Lu10 C36 47.9(4) . .
C31 Lu2 Lu10 C36 87.3(4) . .
C34 Lu2 Lu10 C36 44.7(3) . .
C57 Lu2 Lu10 C36 -1.3(6) . .
Lu6 Lu2 Lu10 C36 158.0(7) . .
C35 Lu2 Lu10 C36 12.4(2) . .
C58 Lu2 Lu10 C36 -14.2(4) . .
Lu10 Lu2 Lu10 C15 -113.9(7) 6_565 .
Lu6 Lu2 Lu10 C15 137.5(14) 6_565 .
Lu2 Lu2 Lu10 C15 66.1(6) 6_565 .
Lu4 Lu2 Lu10 C15 105.1(5) 6_565 .
C33 Lu2 Lu10 C15 -24.8(6) . .
C31 Lu2 Lu10 C15 14.5(6) . .
C34 Lu2 Lu10 C15 -28.1(4) . .
C57 Lu2 Lu10 C15 -74.0(6) . .
Lu6 Lu2 Lu10 C15 85.3(7) . .
C35 Lu2 Lu10 C15 -60.4(4) . .
C58 Lu2 Lu10 C15 -86.9(5) . .
Lu10 Lu2 Lu10 Lu8 90.7(7) 6_565 .
Lu6 Lu2 Lu10 Lu8 -17.9(16) 6_565 .
Lu2 Lu2 Lu10 Lu8 -89.3(7) 6_565 .
Lu4 Lu2 Lu10 Lu8 -50.3(5) 6_565 .
C33 Lu2 Lu10 Lu8 179.9(4) . .
C31 Lu2 Lu10 Lu8 -140.8(4) . .
C34 Lu2 Lu10 Lu8 176.6(5) . .
C57 Lu2 Lu10 Lu8 130.7(4) . .
Lu6 Lu2 Lu10 Lu8 -70.1(5) . .
C35 Lu2 Lu10 Lu8 144.3(5) . .
C58 Lu2 Lu10 Lu8 117.7(4) . .
Lu2 Lu6 Lu10 Lu10 91.1(17) 6_565 6_565
Lu4 Lu6 Lu10 Lu10 -4.2(9) . 6_565
C12 Lu6 Lu10 Lu10 97.3(6) . 6_565
C2 Lu6 Lu10 Lu10 140.0(5) . 6_565
Lu3 Lu6 Lu10 Lu10 -4.5(6) . 6_565
C13 Lu6 Lu10 Lu10 87.2(4) . 6_565
C3 Lu6 Lu10 Lu10 153.8(3) . 6_565
Lu2 Lu6 Lu10 Lu10 11.5(3) . 6_565
Lu8 Lu6 Lu10 Lu10 -99.4(4) . 6_565
C15 Lu6 Lu10 Lu10 142.2(4) . 6_565
Lu4 Lu6 Lu10 Lu2 -95.3(18) . 6_565
C12 Lu6 Lu10 Lu2 6.2(14) . 6_565
Lu10 Lu6 Lu10 Lu2 -91.1(17) 6_565 6_565
C2 Lu6 Lu10 Lu2 49.0(15) . 6_565
Lu3 Lu6 Lu10 Lu2 -95.6(17) . 6_565
C13 Lu6 Lu10 Lu2 -3.9(14) . 6_565
C3 Lu6 Lu10 Lu2 62.7(15) . 6_565
Lu2 Lu6 Lu10 Lu2 -79.5(18) . 6_565
Lu8 Lu6 Lu10 Lu2 169.6(18) . 6_565
C15 Lu6 Lu10 Lu2 51.1(15) . 6_565
Lu2 Lu6 Lu10 Lu2 79.5(18) 6_565 .
Lu4 Lu6 Lu10 Lu2 -15.8(8) . .
C12 Lu6 Lu10 Lu2 85.7(7) . .
Lu10 Lu6 Lu10 Lu2 -11.5(3) 6_565 .
C2 Lu6 Lu10 Lu2 128.5(6) . .
Lu3 Lu6 Lu10 Lu2 -16.0(6) . .
C13 Lu6 Lu10 Lu2 75.7(5) . .
C3 Lu6 Lu10 Lu2 142.3(4) . .
Lu8 Lu6 Lu10 Lu2 -110.9(4) . .
C15 Lu6 Lu10 Lu2 130.6(5) . .
Lu2 Lu6 Lu10 Lu6 91.1(17) 6_565 6_565
Lu4 Lu6 Lu10 Lu6 -4.2(9) . 6_565
C12 Lu6 Lu10 Lu6 97.3(6) . 6_565
Lu10 Lu6 Lu10 Lu6 0.005(5) 6_565 6_565
C2 Lu6 Lu10 Lu6 140.1(5) . 6_565
Lu3 Lu6 Lu10 Lu6 -4.5(6) . 6_565
C13 Lu6 Lu10 Lu6 87.2(4) . 6_565
C3 Lu6 Lu10 Lu6 153.8(3) . 6_565
Lu2 Lu6 Lu10 Lu6 11.6(3) . 6_565
Lu8 Lu6 Lu10 Lu6 -99.4(4) . 6_565
C15 Lu6 Lu10 Lu6 142.2(4) . 6_565
Lu2 Lu6 Lu10 C34 1.2(16) 6_565 .
Lu4 Lu6 Lu10 C34 -94.1(6) . .
C12 Lu6 Lu10 C34 7.4(10) . .
Lu10 Lu6 Lu10 C34 -89.8(7) 6_565 .
C2 Lu6 Lu10 C34 50.2(10) . .
Lu3 Lu6 Lu10 C34 -94.3(5) . .
C13 Lu6 Lu10 C34 -2.6(6) . .
C3 Lu6 Lu10 C34 64.0(6) . .
Lu2 Lu6 Lu10 C34 -78.3(7) . .
Lu8 Lu6 Lu10 C34 170.8(5) . .
C15 Lu6 Lu10 C34 52.3(4) . .
Lu2 Lu6 Lu10 C14 -15.1(15) 6_565 .
Lu4 Lu6 Lu10 C14 -110.4(6) . .
C12 Lu6 Lu10 C14 -8.9(7) . .
Lu10 Lu6 Lu10 C14 -106.2(5) 6_565 .
C2 Lu6 Lu10 C14 33.9(7) . .
Lu3 Lu6 Lu10 C14 -110.7(4) . .
C13 Lu6 Lu10 C14 -19.0(3) . .
C3 Lu6 Lu10 C14 47.6(3) . .
Lu2 Lu6 Lu10 C14 -94.6(5) . .
Lu8 Lu6 Lu10 C14 154.5(4) . .
C15 Lu6 Lu10 C14 35.99(11) . .
Lu2 Lu6 Lu10 C16 -65.7(16) 6_565 .
Lu4 Lu6 Lu10 C16 -161.0(5) . .
C12 Lu6 Lu10 C16 -59.5(8) . .
Lu10 Lu6 Lu10 C16 -156.8(7) 6_565 .
C2 Lu6 Lu10 C16 -16.7(9) . .
Lu3 Lu6 Lu10 C16 -161.3(3) . .
C13 Lu6 Lu10 C16 -69.6(4) . .
C3 Lu6 Lu10 C16 -3.0(5) . .
Lu2 Lu6 Lu10 C16 -145.2(7) . .
Lu8 Lu6 Lu10 C16 103.8(4) . .
C15 Lu6 Lu10 C16 -14.6(3) . .
Lu2 Lu6 Lu10 C35 -13.8(19) 6_565 .
Lu4 Lu6 Lu10 C35 -109.1(10) . .
C12 Lu6 Lu10 C35 -7.6(17) . .
Lu10 Lu6 Lu10 C35 -104.8(14) 6_565 .
C2 Lu6 Lu10 C35 35.2(17) . .
Lu3 Lu6 Lu10 C35 -109.3(11) . .
C13 Lu6 Lu10 C35 -17.6(13) . .
C3 Lu6 Lu10 C35 49.0(13) . .
Lu2 Lu6 Lu10 C35 -93.3(13) . .
Lu8 Lu6 Lu10 C35 155.8(11) . .
C15 Lu6 Lu10 C35 37.3(11) . .
Lu2 Lu6 Lu10 C36 -71.7(17) 6_565 .
Lu4 Lu6 Lu10 C36 -167.0(5) . .
C12 Lu6 Lu10 C36 -65.5(12) . .
Lu10 Lu6 Lu10 C36 -162.8(10) 6_565 .
C2 Lu6 Lu10 C36 -22.7(12) . .
Lu3 Lu6 Lu10 C36 -167.3(6) . .
C13 Lu6 Lu10 C36 -75.6(8) . .
C3 Lu6 Lu10 C36 -9.0(9) . .
Lu2 Lu6 Lu10 C36 -151.2(11) . .
Lu8 Lu6 Lu10 C36 97.9(7) . .
C15 Lu6 Lu10 C36 -20.6(6) . .
Lu2 Lu6 Lu10 C15 -51.1(15) 6_565 .
Lu4 Lu6 Lu10 C15 -146.4(6) . .
C12 Lu6 Lu10 C15 -44.9(6) . .
Lu10 Lu6 Lu10 C15 -142.2(4) 6_565 .
C2 Lu6 Lu10 C15 -2.1(6) . .
Lu3 Lu6 Lu10 C15 -146.6(4) . .
C13 Lu6 Lu10 C15 -54.9(2) . .
C3 Lu6 Lu10 C15 11.6(3) . .
Lu2 Lu6 Lu10 C15 -130.6(5) . .
Lu8 Lu6 Lu10 C15 118.5(4) . .
Lu2 Lu6 Lu10 Lu8 -169.6(18) 6_565 .
Lu4 Lu6 Lu10 Lu8 95.1(6) . .
C12 Lu6 Lu10 Lu8 -163.4(8) . .
Lu10 Lu6 Lu10 Lu8 99.4(4) 6_565 .
C2 Lu6 Lu10 Lu8 -120.6(8) . .
Lu3 Lu6 Lu10 Lu8 94.9(3) . .
C13 Lu6 Lu10 Lu8 -173.4(4) . .
C3 Lu6 Lu10 Lu8 -106.8(4) . .
Lu2 Lu6 Lu10 Lu8 110.9(4) . .
C15 Lu6 Lu10 Lu8 -118.5(4) . .
Lu11 Lu1 Lu11 Lu7 -140.3(14) 6_565 6_565
Lu8 Lu1 Lu11 Lu7 -113.9(16) . 6_565
Lu8 Lu1 Lu11 Lu7 8.1(11) 6_565 6_565
Lu7 Lu1 Lu11 Lu7 -126.7(14) . 6_565
C64 Lu1 Lu11 Lu7 112.4(15) . 6_565
C63 Lu1 Lu11 Lu7 117.8(9) . 6_565
Lu5 Lu1 Lu11 Lu7 -98.4(15) 6_565 6_565
Lu5 Lu1 Lu11 Lu7 -123.2(13) . 6_565
C41 Lu1 Lu11 Lu7 160.1(8) . 6_565
C65 Lu1 Lu11 Lu7 143.0(18) . 6_565
Lu11 Lu1 Lu11 Lu8 -148.4(5) 6_565 6_565
Lu8 Lu1 Lu11 Lu8 -122.0(8) . 6_565
Lu7 Lu1 Lu11 Lu8 -134.8(5) . 6_565
Lu7 Lu1 Lu11 Lu8 -8.1(11) 6_565 6_565
C64 Lu1 Lu11 Lu8 104.3(5) . 6_565
C63 Lu1 Lu11 Lu8 109.7(5) . 6_565
Lu5 Lu1 Lu11 Lu8 -106.5(19) 6_565 6_565
Lu5 Lu1 Lu11 Lu8 -131.3(5) . 6_565
C41 Lu1 Lu11 Lu8 151.9(4) . 6_565
C65 Lu1 Lu11 Lu8 134.8(8) . 6_565
Lu11 Lu1 Lu11 Lu5 -42(2) 6_565 6_565
Lu8 Lu1 Lu11 Lu5 -15(2) . 6_565
Lu8 Lu1 Lu11 Lu5 106.5(19) 6_565 6_565
Lu7 Lu1 Lu11 Lu5 -28(2) . 6_565
Lu7 Lu1 Lu11 Lu5 98.4(15) 6_565 6_565
C64 Lu1 Lu11 Lu5 -149(2) . 6_565
C63 Lu1 Lu11 Lu5 -143.8(15) . 6_565
Lu5 Lu1 Lu11 Lu5 -24.8(17) . 6_565
C41 Lu1 Lu11 Lu5 -101.5(16) . 6_565
C65 Lu1 Lu11 Lu5 -119(2) . 6_565
Lu8 Lu1 Lu11 Lu11 26.4(3) . 6_565
Lu8 Lu1 Lu11 Lu11 148.4(5) 6_565 6_565
Lu7 Lu1 Lu11 Lu11 13.6(3) . 6_565
Lu7 Lu1 Lu11 Lu11 140.3(14) 6_565 6_565
C64 Lu1 Lu11 Lu11 -107.3(3) . 6_565
C63 Lu1 Lu11 Lu11 -101.9(8) . 6_565
Lu5 Lu1 Lu11 Lu11 42(2) 6_565 6_565
Lu5 Lu1 Lu11 Lu11 17.1(6) . 6_565
C41 Lu1 Lu11 Lu11 -59.6(8) . 6_565
C65 Lu1 Lu11 Lu11 -76.7(4) . 6_565
Lu11 Lu1 Lu11 Lu9 -29.0(13) 6_565 .
Lu8 Lu1 Lu11 Lu9 -2.6(15) . .
Lu8 Lu1 Lu11 Lu9 119.4(10) 6_565 .
Lu7 Lu1 Lu11 Lu9 -15.4(12) . .
Lu7 Lu1 Lu11 Lu9 111.3(12) 6_565 .
C64 Lu1 Lu11 Lu9 -136.3(12) . .
C63 Lu1 Lu11 Lu9 -130.9(7) . .
Lu5 Lu1 Lu11 Lu9 12.9(11) 6_565 .
Lu5 Lu1 Lu11 Lu9 -11.9(9) . .
C41 Lu1 Lu11 Lu9 -88.7(8) . .
C65 Lu1 Lu11 Lu9 -105.8(15) . .
Lu11 Lu1 Lu11 Lu5 -17.1(6) 6_565 .
Lu8 Lu1 Lu11 Lu5 9.3(8) . .
Lu8 Lu1 Lu11 Lu5 131.3(5) 6_565 .
Lu7 Lu1 Lu11 Lu5 -3.5(4) . .
Lu7 Lu1 Lu11 Lu5 123.2(13) 6_565 .
C64 Lu1 Lu11 Lu5 -124.4(5) . .
C63 Lu1 Lu11 Lu5 -119.0(5) . .
Lu5 Lu1 Lu11 Lu5 24.8(17) 6_565 .
C41 Lu1 Lu11 Lu5 -76.8(6) . .
C65 Lu1 Lu11 Lu5 -93.8(8) . .
Lu11 Lu1 Lu11 Lu9 -17.3(6) 6_565 6_565
Lu8 Lu1 Lu11 Lu9 9.1(8) . 6_565
Lu8 Lu1 Lu11 Lu9 131.1(5) 6_565 6_565
Lu7 Lu1 Lu11 Lu9 -3.7(5) . 6_565
Lu7 Lu1 Lu11 Lu9 123.0(13) 6_565 6_565
C64 Lu1 Lu11 Lu9 -124.6(5) . 6_565
C63 Lu1 Lu11 Lu9 -119.2(5) . 6_565
Lu5 Lu1 Lu11 Lu9 24.6(17) 6_565 6_565
Lu5 Lu1 Lu11 Lu9 -0.2(4) . 6_565
C41 Lu1 Lu11 Lu9 -76.9(6) . 6_565
C65 Lu1 Lu11 Lu9 -94.0(8) . 6_565
Lu11 Lu1 Lu11 C65 76.7(4) 6_565 .
Lu8 Lu1 Lu11 C65 103.1(4) . .
Lu8 Lu1 Lu11 C65 -134.8(8) 6_565 .
Lu7 Lu1 Lu11 C65 90.3(4) . .
Lu7 Lu1 Lu11 C65 -143.0(18) 6_565 .
C64 Lu1 Lu11 C65 -30.6(4) . .
C63 Lu1 Lu11 C65 -25.1(11) . .
Lu5 Lu1 Lu11 C65 119(2) 6_565 .
Lu5 Lu1 Lu11 C65 93.8(8) . .
C41 Lu1 Lu11 C65 17.1(11) . .
Lu11 Lu1 Lu11 Lu7 -13.6(3) 6_565 .
Lu8 Lu1 Lu11 Lu7 12.8(4) . .
Lu8 Lu1 Lu11 Lu7 134.8(5) 6_565 .
Lu7 Lu1 Lu11 Lu7 126.7(14) 6_565 .
C64 Lu1 Lu11 Lu7 -120.9(2) . .
C63 Lu1 Lu11 Lu7 -115.5(7) . .
Lu5 Lu1 Lu11 Lu7 28(2) 6_565 .
Lu5 Lu1 Lu11 Lu7 3.5(4) . .
C41 Lu1 Lu11 Lu7 -73.2(7) . .
C65 Lu1 Lu11 Lu7 -90.3(4) . .
Lu11 Lu1 Lu11 C66 88.6(11) 6_565 .
Lu8 Lu1 Lu11 C66 115.0(9) . .
Lu8 Lu1 Lu11 C66 -122.9(15) 6_565 .
Lu7 Lu1 Lu11 C66 102.2(11) . .
Lu7 Lu1 Lu11 C66 -131(2) 6_565 .
C64 Lu1 Lu11 C66 -18.7(11) . .
C63 Lu1 Lu11 C66 -13.2(18) . .
Lu5 Lu1 Lu11 C66 131(3) 6_565 .
Lu5 Lu1 Lu11 C66 105.7(14) . .
C41 Lu1 Lu11 C66 29.0(18) . .
C65 Lu1 Lu11 C66 11.9(7) . .
Lu11 Lu1 Lu11 Lu8 -26.4(3) 6_565 .
Lu8 Lu1 Lu11 Lu8 122.0(8) 6_565 .
Lu7 Lu1 Lu11 Lu8 -12.8(4) . .
Lu7 Lu1 Lu11 Lu8 113.9(16) 6_565 .
C64 Lu1 Lu11 Lu8 -133.7(4) . .
C63 Lu1 Lu11 Lu8 -128.3(10) . .
Lu5 Lu1 Lu11 Lu8 15(2) 6_565 .
Lu5 Lu1 Lu11 Lu8 -9.3(8) . .
C41 Lu1 Lu11 Lu8 -86.1(10) . .
C65 Lu1 Lu11 Lu8 -103.1(4) . .
Lu5 Lu9 Lu11 Lu7 5(3) 6_565 6_565
Lu9 Lu9 Lu11 Lu7 155.6(5) 6_565 6_565
Lu5 Lu9 Lu11 Lu7 150.3(8) . 6_565
Lu11 Lu9 Lu11 Lu7 155.6(5) 6_565 6_565
C44 Lu9 Lu11 Lu7 -131.3(6) . 6_565
C67 Lu9 Lu11 Lu7 -96.2(6) . 6_565
C46 Lu9 Lu11 Lu7 -109.7(10) . 6_565
C68 Lu9 Lu11 Lu7 -62.4(6) . 6_565
Lu7 Lu9 Lu11 Lu7 145.8(7) . 6_565
Lu8 Lu9 Lu11 Lu7 28.9(8) 6_565 6_565
Lu5 Lu9 Lu11 Lu1 -127(3) 6_565 .
Lu9 Lu9 Lu11 Lu1 23.6(13) 6_565 .
Lu5 Lu9 Lu11 Lu1 18.3(12) . .
Lu7 Lu9 Lu11 Lu1 -132.0(15) 6_565 .
Lu11 Lu9 Lu11 Lu1 23.6(13) 6_565 .
C44 Lu9 Lu11 Lu1 96.7(12) . .
C67 Lu9 Lu11 Lu1 131.8(13) . .
C46 Lu9 Lu11 Lu1 118.3(10) . .
C68 Lu9 Lu11 Lu1 165.6(11) . .
Lu7 Lu9 Lu11 Lu1 13.8(11) . .
Lu8 Lu9 Lu11 Lu1 -103.1(12) 6_565 .
Lu5 Lu9 Lu11 Lu8 -24(3) 6_565 6_565
Lu9 Lu9 Lu11 Lu8 126.7(9) 6_565 6_565
Lu5 Lu9 Lu11 Lu8 121.4(10) . 6_565
Lu7 Lu9 Lu11 Lu8 -28.9(8) 6_565 6_565
Lu11 Lu9 Lu11 Lu8 126.7(9) 6_565 6_565
C44 Lu9 Lu11 Lu8 -160.2(8) . 6_565
C67 Lu9 Lu11 Lu8 -125.1(9) . 6_565
C46 Lu9 Lu11 Lu8 -138.6(8) . 6_565
C68 Lu9 Lu11 Lu8 -91.3(9) . 6_565
Lu7 Lu9 Lu11 Lu8 116.9(9) . 6_565
Lu9 Lu9 Lu11 Lu5 150(3) 6_565 6_565
Lu5 Lu9 Lu11 Lu5 145(3) . 6_565
Lu7 Lu9 Lu11 Lu5 -5(3) 6_565 6_565
Lu11 Lu9 Lu11 Lu5 150(3) 6_565 6_565
C44 Lu9 Lu11 Lu5 -137(3) . 6_565
C67 Lu9 Lu11 Lu5 -101(3) . 6_565
C46 Lu9 Lu11 Lu5 -115(3) . 6_565
C68 Lu9 Lu11 Lu5 -68(3) . 6_565
Lu7 Lu9 Lu11 Lu5 140(3) . 6_565
Lu8 Lu9 Lu11 Lu5 24(3) 6_565 6_565
Lu5 Lu9 Lu11 Lu11 -150(3) 6_565 6_565
Lu9 Lu9 Lu11 Lu11 -0.001(1) 6_565 6_565
Lu5 Lu9 Lu11 Lu11 -5.3(5) . 6_565
Lu7 Lu9 Lu11 Lu11 -155.6(5) 6_565 6_565
C44 Lu9 Lu11 Lu11 73.0(3) . 6_565
C67 Lu9 Lu11 Lu11 108.2(2) . 6_565
C46 Lu9 Lu11 Lu11 94.7(9) . 6_565
C68 Lu9 Lu11 Lu11 142.0(3) . 6_565
Lu7 Lu9 Lu11 Lu11 -9.8(3) . 6_565
Lu8 Lu9 Lu11 Lu11 -126.7(9) 6_565 6_565
Lu5 Lu9 Lu11 Lu5 -145(3) 6_565 .
Lu9 Lu9 Lu11 Lu5 5.3(5) 6_565 .
Lu7 Lu9 Lu11 Lu5 -150.3(8) 6_565 .
Lu11 Lu9 Lu11 Lu5 5.3(5) 6_565 .
C44 Lu9 Lu11 Lu5 78.3(5) . .
C67 Lu9 Lu11 Lu5 113.5(5) . .
C46 Lu9 Lu11 Lu5 100.0(9) . .
C68 Lu9 Lu11 Lu5 147.3(6) . .
Lu7 Lu9 Lu11 Lu5 -4.5(4) . .
Lu8 Lu9 Lu11 Lu5 -121.4(10) 6_565 .
Lu5 Lu9 Lu11 Lu9 -150(3) 6_565 6_565
Lu5 Lu9 Lu11 Lu9 -5.3(5) . 6_565
Lu7 Lu9 Lu11 Lu9 -155.6(5) 6_565 6_565
Lu11 Lu9 Lu11 Lu9 0.001(2) 6_565 6_565
C44 Lu9 Lu11 Lu9 73.0(3) . 6_565
C67 Lu9 Lu11 Lu9 108.2(2) . 6_565
C46 Lu9 Lu11 Lu9 94.7(9) . 6_565
C68 Lu9 Lu11 Lu9 142.0(3) . 6_565
Lu7 Lu9 Lu11 Lu9 -9.8(3) . 6_565
Lu8 Lu9 Lu11 Lu9 -126.7(9) 6_565 6_565
Lu5 Lu9 Lu11 C65 135(3) 6_565 .
Lu9 Lu9 Lu11 C65 -74.8(5) 6_565 .
Lu5 Lu9 Lu11 C65 -80.1(7) . .
Lu7 Lu9 Lu11 C65 129.6(8) 6_565 .
Lu11 Lu9 Lu11 C65 -74.8(5) 6_565 .
C44 Lu9 Lu11 C65 -1.7(6) . .
C67 Lu9 Lu11 C65 33.4(5) . .
C46 Lu9 Lu11 C65 19.9(13) . .
C68 Lu9 Lu11 C65 67.2(6) . .
Lu7 Lu9 Lu11 C65 -84.6(6) . .
Lu8 Lu9 Lu11 C65 158.5(13) 6_565 .
Lu5 Lu9 Lu11 Lu7 -140(3) 6_565 .
Lu9 Lu9 Lu11 Lu7 9.8(3) 6_565 .
Lu5 Lu9 Lu11 Lu7 4.5(4) . .
Lu7 Lu9 Lu11 Lu7 -145.8(7) 6_565 .
Lu11 Lu9 Lu11 Lu7 9.8(3) 6_565 .
C44 Lu9 Lu11 Lu7 82.9(4) . .
C67 Lu9 Lu11 Lu7 118.0(3) . .
C46 Lu9 Lu11 Lu7 104.5(9) . .
C68 Lu9 Lu11 Lu7 151.8(3) . .
Lu8 Lu9 Lu11 Lu7 -116.9(9) 6_565 .
Lu5 Lu9 Lu11 C66 102(3) 6_565 .
Lu9 Lu9 Lu11 C66 -107.8(3) 6_565 .
Lu5 Lu9 Lu11 C66 -113.0(7) . .
Lu7 Lu9 Lu11 C66 96.6(6) 6_565 .
Lu11 Lu9 Lu11 C66 -107.8(3) 6_565 .
C44 Lu9 Lu11 C66 -34.7(5) . .
C67 Lu9 Lu11 C66 0.5(3) . .
C46 Lu9 Lu11 C66 -13.0(11) . .
C68 Lu9 Lu11 C66 34.2(5) . .
Lu7 Lu9 Lu11 C66 -117.6(5) . .
Lu8 Lu9 Lu11 C66 125.5(12) 6_565 .
Lu5 Lu9 Lu11 Lu8 -128(3) 6_565 .
Lu9 Lu9 Lu11 Lu8 22.0(4) 6_565 .
Lu5 Lu9 Lu11 Lu8 16.7(5) . .
Lu7 Lu9 Lu11 Lu8 -133.6(7) 6_565 .
Lu11 Lu9 Lu11 Lu8 22.0(4) 6_565 .
C44 Lu9 Lu11 Lu8 95.0(4) . .
C67 Lu9 Lu11 Lu8 130.2(4) . .
C46 Lu9 Lu11 Lu8 116.7(8) . .
C68 Lu9 Lu11 Lu8 164.0(3) . .
Lu7 Lu9 Lu11 Lu8 12.2(2) . .
Lu8 Lu9 Lu11 Lu8 -104.7(9) 6_565 .
C5 C1 C2 C3 -5.5 . .
C9 C1 C2 C3 148.2 . .
Lu6 C1 C2 C3 77.1(4) . .
C5 C1 C2 C12 -146.4 . .
C9 C1 C2 C12 7.2 . .
Lu6 C1 C2 C12 -63.8(4) . .
C5 C1 C2 Lu6 -82.6(4) . .
C9 C1 C2 Lu6 71.1(4) . .
C12 C2 C3 C15 -7.7 . .
C1 C2 C3 C15 -148.6 . .
Lu6 C2 C3 C15 -65.4(3) . .
C12 C2 C3 C4 142.9 . .
C1 C2 C3 C4 1.9 . .
Lu6 C2 C3 C4 85.2(3) . .
C12 C2 C3 Lu6 57.7(3) . .
C1 C2 C3 Lu6 -83.2(3) . .
C2 C3 C4 C18 -147.3 . .
C15 C3 C4 C18 8.6 . .
Lu6 C3 C4 C18 -77.3(3) . .
C2 C3 C4 C5 2.5 . .
C15 C3 C4 C5 158.3 . .
Lu6 C3 C4 C5 72.5(3) . .
C2 C3 C4 Lu6 -69.9(3) . .
C15 C3 C4 Lu6 85.9(3) . .
C2 C1 C5 C6 149.0 . .
C9 C1 C5 C6 4.5 . .
Lu6 C1 C5 C6 91.1(2) . .
C2 C1 C5 C4 7.5 . .
C9 C1 C5 C4 -137.0 . .
Lu6 C1 C5 C4 -50.4(2) . .
C2 C1 C5 Lu6 57.9(2) . .
C9 C1 C5 Lu6 -86.6(2) . .
C18 C4 C5 C6 -7.3 . .
C3 C4 C5 C6 -150.2 . .
Lu6 C4 C5 C6 -94.94(17) . .
C18 C4 C5 C1 135.9 . .
C3 C4 C5 C1 -7.0 . .
Lu6 C4 C5 C1 48.27(17) . .
C18 C4 C5 Lu6 87.66(17) . .
C3 C4 C5 Lu6 -55.28(17) . .
C1 C5 C6 C7 -1.4 . .
C4 C5 C6 C7 143.6 . .
Lu6 C5 C6 C7 68.6(3) . .
C1 C5 C6 C20 -140.9 . .
C4 C5 C6 C20 4.1 . .
Lu6 C5 C6 C20 -70.9(3) . .
C5 C6 C7 C22 -140.0 . .
C20 C6 C7 C22 13.2 . .
C5 C6 C7 C8 -1.4 . .
C20 C6 C7 C8 151.7 . .
C5 C6 C7 Lu7 -95.70(8) . .
C20 C6 C7 Lu7 57.45(8) . .
C6 C7 C8 C9 2.2 . .
C22 C7 C8 C9 152.2 . .
Lu7 C7 C8 C9 92.97(11) . .
C6 C7 C8 C25 -135.7 . .
C22 C7 C8 C25 14.3 . .
Lu7 C7 C8 C25 -44.92(11) . .
C25 C8 C9 C10 4.4 . .
C7 C8 C9 C10 -143.4 . .
C25 C8 C9 C1 147.5 . .
C7 C8 C9 C1 -0.4 . .
C25 C8 C9 Lu4 59.66(6) . .
C7 C8 C9 Lu4 -88.19(6) . .
C5 C1 C9 C8 -3.1 . .
C2 C1 C9 C8 -140.9 . .
Lu6 C1 C9 C8 -87.23(19) . .
C5 C1 C9 C10 131.7 . .
C2 C1 C9 C10 -6.0 . .
Lu6 C1 C9 C10 47.63(19) . .
C5 C1 C9 Lu4 86.71(5) . .
C2 C1 C9 Lu4 -51.00(5) . .
Lu6 C1 C9 Lu4 2.64(19) . .
C8 C9 C10 C26 -10.5 . .
C1 C9 C10 C26 -146.6 . .
Lu4 C9 C10 C26 -89.11(7) . .
C8 C9 C10 C11 140.9 . .
C1 C9 C10 C11 4.8 . .
Lu4 C9 C10 C11 62.31(7) . .
C8 C9 C10 Lu4 78.61(7) . .
C1 C9 C10 Lu4 -57.47(7) . .
C26 C10 C11 C29 -14.4 . .
C9 C10 C11 C29 -155.2 . .
Lu4 C10 C11 C29 -73.70(10) . .
C26 C10 C11 C12 135.2 . .
C9 C10 C11 C12 -5.6 . .
Lu4 C10 C11 C12 75.82(10) . .
C26 C10 C11 Lu4 59.33(10) . .
C9 C10 C11 Lu4 -81.47(10) . .
C26 C10 C11 Lu6 87.3(2) . .
C9 C10 C11 Lu6 -53.5(2) . .
Lu4 C10 C11 Lu6 28.0(2) . .
C26 C10 C11 Lu3 37.11(8) . .
C9 C10 C11 Lu3 -103.69(8) . .
Lu4 C10 C11 Lu3 -22.23(9) . .
C3 C2 C12 C11 -151.0 . .
C1 C2 C12 C11 -8.8 . .
Lu6 C2 C12 C11 -86.4(4) . .
C3 C2 C12 C13 5.0 . .
C1 C2 C12 C13 147.1 . .
Lu6 C2 C12 C13 69.5(4) . .
C3 C2 C12 Lu6 -64.5(4) . .
C1 C2 C12 Lu6 77.6(4) . .
C3 C2 C12 Lu4 -90.28(7) . .
C1 C2 C12 Lu4 51.86(7) . .
Lu6 C2 C12 Lu4 -25.7(4) . .
C29 C11 C12 C2 143.6 . .
C10 C11 C12 C2 8.5 . .
Lu4 C11 C12 C2 81.14(10) . .
Lu6 C11 C12 C2 76.9(3) . .
Lu3 C11 C12 C2 96.24(9) . .
C29 C11 C12 C13 -13.7 . .
C10 C11 C12 C13 -148.8 . .
Lu4 C11 C12 C13 -76.15(10) . .
Lu6 C11 C12 C13 -80.4(3) . .
Lu3 C11 C12 C13 -61.05(9) . .
C29 C11 C12 Lu6 66.7(3) . .
C10 C11 C12 Lu6 -68.4(3) . .
Lu4 C11 C12 Lu6 4.2(3) . .
Lu3 C11 C12 Lu6 19.4(3) . .
C29 C11 C12 Lu4 62.46(10) . .
C10 C11 C12 Lu4 -72.65(10) . .
Lu6 C11 C12 Lu4 -4.2(3) . .
Lu3 C11 C12 Lu4 15.10(9) . .
C2 C12 C13 C14 -0.5 . .
C11 C12 C13 C14 158.5 . .
Lu6 C12 C13 C14 67.5(4) . .
Lu4 C12 C13 C14 100.96(7) . .
C2 C12 C13 C32 -155.0 . .
C11 C12 C13 C32 3.9 . .
Lu6 C12 C13 C32 -87.1(4) . .
Lu4 C12 C13 C32 -53.58(7) . .
C2 C12 C13 Lu6 -68.0(4) . .
C11 C12 C13 Lu6 91.0(4) . .
Lu4 C12 C13 Lu6 33.5(3) . .
C2 C12 C13 Lu10 -59.19(17) . .
C11 C12 C13 Lu10 99.76(17) . .
Lu6 C12 C13 Lu10 8.8(4) . .
Lu4 C12 C13 Lu10 42.27(17) . .
C2 C12 C13 Lu4 -101.47(7) . .
C11 C12 C13 Lu4 57.49(7) . .
Lu6 C12 C13 Lu4 -33.5(3) . .
C32 C13 C14 C34 5.4 . .
C12 C13 C14 C34 -148.2 . .
Lu6 C13 C14 C34 -92.6(2) . .
Lu10 C13 C14 C34 -70.1(2) . .
Lu4 C13 C14 C34 -78.37(9) . .
C32 C13 C14 C15 151.8 . .
C12 C13 C14 C15 -1.8 . .
Lu6 C13 C14 C15 53.9(2) . .
Lu10 C13 C14 C15 76.4(2) . .
Lu4 C13 C14 C15 68.08(9) . .
C32 C13 C14 Lu10 75.4(3) . .
C12 C13 C14 Lu10 -78.2(2) . .
Lu6 C13 C14 Lu10 -22.5(3) . .
Lu4 C13 C14 Lu10 -8.3(2) . .
C32 C13 C14 Lu6 98.0(2) . .
C12 C13 C14 Lu6 -55.6(2) . .
Lu10 C13 C14 Lu6 22.5(3) . .
Lu4 C13 C14 Lu6 14.2(2) . .
C32 C13 C14 Lu2 47.82(8) . .
C12 C13 C14 Lu2 -105.78(8) . .
Lu6 C13 C14 Lu2 -50.1(2) . .
Lu10 C13 C14 Lu2 -27.6(2) . .
Lu4 C13 C14 Lu2 -35.91(8) . .
C2 C3 C15 C16 144.1 . .
C4 C3 C15 C16 -6.4 . .
Lu6 C3 C15 C16 84.9(3) . .
C2 C3 C15 C14 5.4 . .
C4 C3 C15 C14 -145.1 . .
Lu6 C3 C15 C14 -53.8(3) . .
C2 C3 C15 Lu10 73.3(2) . .
C4 C3 C15 Lu10 -77.2(2) . .
Lu6 C3 C15 Lu10 14.1(3) . .
C2 C3 C15 Lu6 59.2(3) . .
C4 C3 C15 Lu6 -91.3(3) . .
C13 C14 C15 C16 -150.1 . .
C34 C14 C15 C16 -6.0 . .
Lu10 C14 C15 C16 -64.18(18) . .
Lu6 C14 C15 C16 -101.7(3) . .
Lu2 C14 C15 C16 -64.92(7) . .
C13 C14 C15 C3 -0.1 . .
C34 C14 C15 C3 144.1 . .
Lu10 C14 C15 C3 85.89(18) . .
Lu6 C14 C15 C3 48.3(3) . .
Lu2 C14 C15 C3 85.16(7) . .
C13 C14 C15 Lu10 -85.95(18) . .
C34 C14 C15 Lu10 58.18(18) . .
Lu6 C14 C15 Lu10 -37.5(3) . .
Lu2 C14 C15 Lu10 -0.73(17) . .
C13 C14 C15 Lu6 -48.4(3) . .
C34 C14 C15 Lu6 95.7(3) . .
Lu10 C14 C15 Lu6 37.5(3) . .
Lu2 C14 C15 Lu6 36.8(3) . .
C3 C15 C16 C36 -124.0 . .
C14 C15 C16 C36 21.9 . .
Lu10 C15 C16 C36 -39.8(2) . .
Lu6 C15 C16 C36 -56.6(2) . .
C3 C15 C16 C17 -1.2 . .
C14 C15 C16 C17 144.8 . .
Lu10 C15 C16 C17 83.0(2) . .
Lu6 C15 C16 C17 66.2(2) . .
C3 C15 C16 Lu10 -84.2(2) . .
C14 C15 C16 Lu10 61.7(2) . .
Lu6 C15 C16 Lu10 -16.8(3) . .
C36 C16 C17 C38 9.6 . .
C15 C16 C17 C38 -144.8 . .
Lu10 C16 C17 C38 -67.8(2) . .
C36 C16 C17 C18 161.0 . .
C15 C16 C17 C18 6.6 . .
Lu10 C16 C17 C18 83.6(2) . .
C15 C16 C17 C36 -154.4 . .
Lu10 C16 C17 C36 -77.4(2) . .
C36 C16 C17 C37 3.2 . .
C15 C16 C17 C37 -151.2 . .
Lu10 C16 C17 C37 -74.2(2) . .
C36 C16 C17 Lu10 77.4(2) . .
C15 C16 C17 Lu10 -77.0(2) . .
C3 C4 C18 C17 -3.9 . .
C5 C4 C18 C17 -140.1 . .
Lu6 C4 C18 C17 -59.9(2) . .
C3 C4 C18 C19 141.9 . .
C5 C4 C18 C19 5.8 . .
Lu6 C4 C18 C19 85.9(2) . .
C38 C17 C18 C4 155.7 . .
C16 C17 C18 C4 -4.4 . .
C36 C17 C18 C4 33.4 . .
C37 C17 C18 C4 131.2 . .
Lu10 C17 C18 C4 57.44(16) . .
C38 C17 C18 C19 13.6 . .
C16 C17 C18 C19 -146.4 . .
C36 C17 C18 C19 -108.6 . .
C37 C17 C18 C19 -10.8 . .
Lu10 C17 C18 C19 -84.58(16) . .
C4 C18 C19 C40 -152.7 . .
C17 C18 C19 C40 -5.2 . .
C4 C18 C19 C20 -1.5 . .
C17 C18 C19 C20 146.1 . .
C4 C18 C19 Lu8 -79.7(3) . .
C17 C18 C19 Lu8 67.8(3) . .
C40 C19 C20 C21 9.4 . .
C18 C19 C20 C21 -140.1 . .
Lu8 C19 C20 C21 -50.69(16) . .
C40 C19 C20 C6 148.9 . .
C18 C19 C20 C6 -0.7 . .
Lu8 C19 C20 C6 88.76(16) . .
C40 C19 C20 Lu8 60.12(16) . .
C18 C19 C20 Lu8 -89.44(16) . .
C40 C19 C20 Lu7 57.91(10) . .
C18 C19 C20 Lu7 -91.66(10) . .
Lu8 C19 C20 Lu7 -2.2(2) . .
C5 C6 C20 C21 138.8 . .
C7 C6 C20 C21 -10.0 . .
C5 C6 C20 C19 -1.0 . .
C7 C6 C20 C19 -149.9 . .
C5 C6 C20 Lu8 69.7(2) . .
C7 C6 C20 Lu8 -79.2(2) . .
C5 C6 C20 Lu7 88.72(10) . .
C7 C6 C20 Lu7 -60.11(10) . .
C19 C20 C21 C42 -0.2 . .
C6 C20 C21 C42 -137.4 . .
Lu8 C20 C21 C42 -51.4(2) . .
Lu7 C20 C21 C42 -67.02(14) . .
C19 C20 C21 C22 144.1 . .
C6 C20 C21 C22 6.9 . .
Lu8 C20 C21 C22 92.9(2) . .
Lu7 C20 C21 C22 77.31(14) . .
C19 C20 C21 Lu7 66.81(14) . .
C6 C20 C21 Lu7 -70.41(14) . .
Lu8 C20 C21 Lu7 15.6(2) . .
C19 C20 C21 Lu8 51.2(2) . .
C6 C20 C21 Lu8 -86.0(2) . .
Lu7 C20 C21 Lu8 -15.6(2) . .
C6 C7 C22 C23 125.1 . .
C8 C7 C22 C23 -18.9 . .
Lu7 C7 C22 C23 70.50(13) . .
C6 C7 C22 C21 -9.8 . .
C8 C7 C22 C21 -153.8 . .
Lu7 C7 C22 C21 -64.40(13) . .
C6 C7 C22 Lu7 54.57(13) . .
C8 C7 C22 Lu7 -89.41(13) . .
C6 C7 C22 Lu5 77.6(2) . .
C8 C7 C22 Lu5 -66.4(2) . .
Lu7 C7 C22 Lu5 23.0(2) . .
C42 C21 C22 C23 8.0 . .
C20 C21 C22 C23 -139.4 . .
Lu7 C21 C22 C23 -49.72(16) . .
Lu8 C21 C22 C23 -58.69(18) . .
C42 C21 C22 C7 148.1 . .
C20 C21 C22 C7 0.7 . .
Lu7 C21 C22 C7 90.36(16) . .
Lu8 C21 C22 C7 81.39(18) . .
C42 C21 C22 Lu7 57.73(16) . .
C20 C21 C22 Lu7 -89.71(16) . .
Lu8 C21 C22 Lu7 -9.0(2) . .
C42 C21 C22 Lu5 46.79(16) . .
C20 C21 C22 Lu5 -100.65(16) . .
Lu7 C21 C22 Lu5 -10.9(2) . .
Lu8 C21 C22 Lu5 -19.9(2) . .
C7 C22 C23 C45 -135.1 . .
C21 C22 C23 C45 -13.1 . .
Lu7 C22 C23 C45 -58.34(12) . .
Lu5 C22 C23 C45 -66.7(3) . .
C7 C22 C23 C24 15.2 . .
C21 C22 C23 C24 137.3 . .
Lu7 C22 C23 C24 92.04(12) . .
Lu5 C22 C23 C24 83.7(3) . .
C7 C22 C23 Lu5 -68.4(3) . .
C21 C22 C23 Lu5 53.7(3) . .
Lu7 C22 C23 Lu5 8.4(3) . .
C7 C22 C23 Lu7 -76.81(12) . .
C21 C22 C23 Lu7 45.28(12) . .
Lu5 C22 C23 Lu7 -8.4(3) . .
C22 C23 C24 C47 -154.6 . .
C45 C23 C24 C47 -0.9 . .
Lu5 C23 C24 C47 -58.1(2) . .
Lu7 C23 C24 C47 -75.43(16) . .
C22 C23 C24 C25 0.1 . .
C45 C23 C24 C25 153.8 . .
Lu5 C23 C24 C25 96.6(2) . .
Lu7 C23 C24 C25 79.27(16) . .
C22 C23 C24 Lu5 -96.5(2) . .
C45 C23 C24 Lu5 57.1(2) . .
Lu7 C23 C24 Lu5 -17.4(3) . .
C9 C8 C25 C26 3.4 . .
C7 C8 C25 C26 140.4 . .
C9 C8 C25 C24 -141.3 . .
C7 C8 C25 C24 -4.3 . .
C47 C24 C25 C8 157.5 . .
C23 C24 C25 C8 -3.7 . .
Lu5 C24 C25 C8 61.9(3) . .
C47 C24 C25 C26 23.2 . .
C23 C24 C25 C26 -138.0 . .
Lu5 C24 C25 C26 -72.4(3) . .
C9 C10 C26 C27 153.3 . .
C11 C10 C26 C27 10.9 . .
Lu4 C10 C26 C27 61.27(8) . .
C9 C10 C26 C25 13.0 . .
C11 C10 C26 C25 -129.4 . .
Lu4 C10 C26 C25 -79.06(8) . .
C9 C10 C26 Lu4 92.06(8) . .
C11 C10 C26 Lu4 -50.33(8) . .
C9 C10 C26 Lu3 107.27(7) . .
C11 C10 C26 Lu3 -35.12(7) . .
Lu4 C10 C26 Lu3 15.21(8) . .
C8 C25 C26 C10 -10.2 . .
C24 C25 C26 C10 127.3 . .
C8 C25 C26 C27 -151.7 . .
C24 C25 C26 C27 -14.2 . .
C8 C25 C26 Lu4 -68.39(8) . .
C24 C25 C26 Lu4 69.12(8) . .
C8 C25 C26 Lu3 -89.33(10) . .
C24 C25 C26 Lu3 48.18(10) . .
C10 C26 C27 C28 4.9 . .
C25 C26 C27 C28 142.7 . .
Lu4 C26 C27 C28 54.66(6) . .
Lu3 C26 C27 C28 57.73(10) . .
C10 C26 C27 C48 -140.7 . .
C25 C26 C27 C48 -2.8 . .
Lu4 C26 C27 C48 -90.90(6) . .
Lu3 C26 C27 C48 -87.83(10) . .
C10 C26 C27 Lu3 -52.85(10) . .
C25 C26 C27 Lu3 85.01(10) . .
Lu4 C26 C27 Lu3 -3.08(10) . .
C48 C27 C28 C29 122.5 . .
C26 C27 C28 C29 -16.4 . .
Lu3 C27 C28 C29 63.48(10) . .
C48 C27 C28 C51 -16.7 . .
C26 C27 C28 C51 -155.6 . .
Lu3 C27 C28 C51 -75.74(10) . .
C48 C27 C28 Lu3 59.00(10) . .
C26 C27 C28 Lu3 -79.90(10) . .
C48 C27 C28 Lu4 82.50(8) . .
C26 C27 C28 Lu4 -56.40(8) . .
Lu3 C27 C28 Lu4 23.50(6) . .
C27 C28 C29 C11 12.2 . .
C51 C28 C29 C11 149.3 . .
Lu3 C28 C29 C11 82.98(10) . .
Lu4 C28 C29 C11 61.09(9) . .
C27 C28 C29 C30 -138.5 . .
C51 C28 C29 C30 -1.4 . .
Lu3 C28 C29 C30 -67.70(10) . .
Lu4 C28 C29 C30 -89.59(9) . .
C27 C28 C29 Lu3 -70.80(10) . .
C51 C28 C29 Lu3 66.33(10) . .
Lu4 C28 C29 Lu3 -21.89(7) . .
C27 C28 C29 Lu4 -48.92(9) . .
C51 C28 C29 Lu4 88.22(9) . .
Lu3 C28 C29 Lu4 21.89(7) . .
C12 C11 C29 C28 -137.8 . .
C10 C11 C29 C28 4.7 . .
Lu4 C11 C29 C28 -71.89(8) . .
Lu6 C11 C29 C28 -89.5(3) . .
Lu3 C11 C29 C28 -72.48(14) . .
C12 C11 C29 C30 14.8 . .
C10 C11 C29 C30 157.2 . .
Lu4 C11 C29 C30 80.70(8) . .
Lu6 C11 C29 C30 63.1(3) . .
Lu3 C11 C29 C30 80.10(14) . .
C12 C11 C29 Lu3 -65.28(14) . .
C10 C11 C29 Lu3 77.14(14) . .
Lu4 C11 C29 Lu3 0.59(13) . .
Lu6 C11 C29 Lu3 -17.0(3) . .
C12 C11 C29 Lu4 -65.88(8) . .
C10 C11 C29 Lu4 76.54(8) . .
Lu6 C11 C29 Lu4 -17.6(3) . .
Lu3 C11 C29 Lu4 -0.59(13) . .
C28 C29 C30 C32 149.8 . .
C11 C29 C30 C32 -6.6 . .
Lu3 C29 C30 C32 85.42(12) . .
Lu4 C29 C30 C32 58.75(9) . .
C28 C29 C30 C52 -6.5 . .
C11 C29 C30 C52 -162.9 . .
Lu3 C29 C30 C52 -70.91(12) . .
Lu4 C29 C30 C52 -97.57(9) . .
C28 C29 C30 Lu3 64.40(12) . .
C11 C29 C30 Lu3 -92.01(12) . .
Lu4 C29 C30 Lu3 -26.67(10) . .
C28 C29 C30 Lu4 91.07(9) . .
C11 C29 C30 Lu4 -65.34(9) . .
Lu3 C29 C30 Lu4 26.67(10) . .
C29 C30 C32 C13 0.1 . .
C52 C30 C32 C13 136.0 . .
Lu3 C30 C32 C13 64.66(9) . .
Lu4 C30 C32 C13 47.28(7) . .
C29 C30 C32 C31 -155.7 . .
C52 C30 C32 C31 -19.8 . .
Lu3 C30 C32 C31 -91.15(9) . .
Lu4 C30 C32 C31 -108.54(7) . .
C29 C30 C32 Lu2 -98.26(9) . .
C52 C30 C32 Lu2 37.65(9) . .
Lu3 C30 C32 Lu2 -33.73(8) . .
Lu4 C30 C32 Lu2 -51.11(8) . .
C29 C30 C32 Lu4 -47.15(7) . .
C52 C30 C32 Lu4 88.76(7) . .
Lu3 C30 C32 Lu4 17.39(5) . .
C29 C30 C32 Lu3 -64.54(9) . .
C52 C30 C32 Lu3 71.38(9) . .
Lu4 C30 C32 Lu3 -17.39(5) . .
C29 C30 C32 Lu6 -46.67(19) . .
C52 C30 C32 Lu6 89.24(19) . .
Lu3 C30 C32 Lu6 17.86(19) . .
Lu4 C30 C32 Lu6 0.48(19) . .
C14 C13 C32 C30 -155.8 . .
C12 C13 C32 C30 1.5 . .
Lu6 C13 C32 C30 -62.7(3) . .
Lu10 C13 C32 C30 -99.19(15) . .
Lu4 C13 C32 C30 -44.87(5) . .
C14 C13 C32 C31 -6.7 . .
C12 C13 C32 C31 150.5 . .
Lu6 C13 C32 C31 86.4(3) . .
Lu10 C13 C32 C31 49.90(15) . .
Lu4 C13 C32 C31 104.23(5) . .
C14 C13 C32 Lu2 -51.20(6) . .
C12 C13 C32 Lu2 106.03(6) . .
Lu6 C13 C32 Lu2 41.9(3) . .
Lu10 C13 C32 Lu2 5.39(16) . .
Lu4 C13 C32 Lu2 59.71(6) . .
C14 C13 C32 Lu4 -110.91(5) . .
C12 C13 C32 Lu4 46.32(5) . .
Lu6 C13 C32 Lu4 -17.8(3) . .
Lu10 C13 C32 Lu4 -54.33(15) . .
C14 C13 C32 Lu3 -107.75(8) . .
C12 C13 C32 Lu3 49.48(8) . .
Lu6 C13 C32 Lu3 -14.7(3) . .
Lu10 C13 C32 Lu3 -51.17(16) . .
Lu4 C13 C32 Lu3 3.16(7) . .
C14 C13 C32 Lu6 -93.1(3) . .
C12 C13 C32 Lu6 64.1(3) . .
Lu10 C13 C32 Lu6 -36.5(4) . .
Lu4 C13 C32 Lu6 17.8(3) . .
C33 C31 C32 C30 163.5 . .
C54 C31 C32 C30 9.2 . .
Lu2 C31 C32 C30 102.54(10) . .
C33 C31 C32 C13 4.8 . .
C54 C31 C32 C13 -149.4 . .
Lu2 C31 C32 C13 -56.12(10) . .
C33 C31 C32 Lu2 60.96(10) . .
C54 C31 C32 Lu2 -93.33(10) . .
C33 C31 C32 Lu4 93.60(7) . .
C54 C31 C32 Lu4 -60.68(7) . .
Lu2 C31 C32 Lu4 32.65(10) . .
C33 C31 C32 Lu3 109.24(8) . .
C54 C31 C32 Lu3 -45.04(8) . .
Lu2 C31 C32 Lu3 48.29(11) . .
C33 C31 C32 Lu6 63.3(3) . .
C54 C31 C32 Lu6 -91.0(3) . .
Lu2 C31 C32 Lu6 2.4(3) . .
C32 C31 C33 C34 -1.7 . .
C54 C31 C33 C34 158.1 . .
Lu2 C31 C33 C34 74.04(13) . .
C32 C31 C33 C57 -144.1 . .
C54 C31 C33 C57 15.8 . .
Lu2 C31 C33 C57 -68.35(13) . .
C32 C31 C33 Lu2 -75.76(13) . .
C54 C31 C33 Lu2 84.10(13) . .
C32 C31 C33 Lu10 -51.65(14) . .
C54 C31 C33 Lu10 108.21(14) . .
Lu2 C31 C33 Lu10 24.11(18) . .
C13 C14 C34 C35 140.0 . .
C15 C14 C34 C35 -0.5 . .
Lu10 C14 C34 C35 59.8(2) . .
Lu6 C14 C34 C35 75.6(3) . .
Lu2 C14 C34 C35 86.13(10) . .
C13 C14 C34 C33 -3.0 . .
C15 C14 C34 C33 -143.6 . .
Lu10 C14 C34 C33 -83.3(2) . .
Lu6 C14 C34 C33 -67.5(3) . .
Lu2 C14 C34 C33 -56.95(10) . .
C13 C14 C34 Lu10 80.3(2) . .
C15 C14 C34 Lu10 -60.2(2) . .
Lu6 C14 C34 Lu10 15.8(4) . .
Lu2 C14 C34 Lu10 26.4(2) . .
C13 C14 C34 Lu2 53.92(10) . .
C15 C14 C34 Lu2 -86.60(10) . .
Lu10 C14 C34 Lu2 -26.4(2) . .
Lu6 C14 C34 Lu2 -10.6(3) . .
C31 C33 C34 C35 -149.4 . .
C57 C33 C34 C35 -4.3 . .
Lu2 C33 C34 C35 -76.02(10) . .
Lu10 C33 C34 C35 -78.71(19) . .
C31 C33 C34 C14 1.1 . .
C57 C33 C34 C14 146.2 . .
Lu2 C33 C34 C14 74.52(10) . .
Lu10 C33 C34 C14 71.83(19) . .
C31 C33 C34 Lu10 -70.74(19) . .
C57 C33 C34 Lu10 74.37(19) . .
Lu2 C33 C34 Lu10 2.69(18) . .
C31 C33 C34 Lu2 -73.42(10) . .
C57 C33 C34 Lu2 71.68(10) . .
Lu10 C33 C34 Lu2 -2.69(18) . .
C14 C34 C35 C36 1.4 . .
C33 C34 C35 C36 150.7 . .
Lu10 C34 C35 C36 58.8(2) . .
Lu2 C34 C35 C36 93.00(11) . .
C14 C34 C35 C58 -142.6 . .
C33 C34 C35 C58 6.7 . .
Lu10 C34 C35 C58 -85.3(2) . .
Lu2 C34 C35 C58 -51.06(11) . .
C14 C34 C35 Lu10 -57.4(2) . .
C33 C34 C35 Lu10 91.9(2) . .
Lu2 C34 C35 Lu10 34.2(2) . .
C14 C34 C35 Lu2 -91.58(11) . .
C33 C34 C35 Lu2 57.74(11) . .
Lu10 C34 C35 Lu2 -34.2(2) . .
C15 C16 C36 C37 123.3 . .
C17 C16 C36 C37 -5.6 . .
Lu10 C16 C36 C37 83.3(2) . .
C15 C16 C36 C35 -22.2 . .
C17 C16 C36 C35 -151.1 . .
Lu10 C16 C36 C35 -62.3(2) . .
C15 C16 C36 C17 128.9 . .
Lu10 C16 C36 C17 88.9(2) . .
C15 C16 C36 Lu10 40.1(2) . .
C17 C16 C36 Lu10 -88.9(2) . .
C34 C35 C36 C16 4.7 . .
C58 C35 C36 C16 147.6 . .
Lu10 C35 C36 C16 62.62(18) . .
Lu2 C35 C36 C16 72.64(8) . .
C34 C35 C36 C37 -142.5 . .
C58 C35 C36 C37 0.5 . .
Lu10 C35 C36 C37 -84.51(18) . .
Lu2 C35 C36 C37 -74.49(8) . .
C34 C35 C36 C17 -37.5 . .
C58 C35 C36 C17 105.4 . .
Lu10 C35 C36 C17 20.45(18) . .
Lu2 C35 C36 C17 30.47(8) . .
C34 C35 C36 Lu10 -57.96(18) . .
C58 C35 C36 Lu10 84.96(18) . .
Lu2 C35 C36 Lu10 10.02(18) . .
C38 C17 C36 C16 -173.3 . .
C18 C17 C36 C16 -49.4 . .
C37 C17 C36 C16 -175.1 . .
Lu10 C17 C36 C16 -76.70(18) . .
C38 C17 C36 C37 1.8 . .
C18 C17 C36 C37 125.7 . .
C16 C17 C36 C37 175.1 . .
Lu10 C17 C36 C37 98.40(18) . .
C38 C17 C36 C35 -116.4 . .
C18 C17 C36 C35 7.5 . .
C16 C17 C36 C35 56.9 . .
C37 C17 C36 C35 -118.2 . .
Lu10 C17 C36 C35 -19.81(18) . .
C38 C17 C36 Lu10 -96.58(18) . .
C18 C17 C36 Lu10 27.27(18) . .
C16 C17 C36 Lu10 76.70(18) . .
C37 C17 C36 Lu10 -98.40(18) . .
C16 C36 C37 C38 2.8 . .
C35 C36 C37 C38 145.0 . .
C17 C36 C37 C38 -1.6 . .
Lu10 C36 C37 C38 74.0(2) . .
C16 C36 C37 C60 -145.2 . .
C35 C36 C37 C60 -3.0 . .
C17 C36 C37 C60 -149.6 . .
Lu10 C36 C37 C60 -74.0(2) . .
C16 C36 C37 C17 4.4 . .
C35 C36 C37 C17 146.6 . .
Lu10 C36 C37 C17 75.6(2) . .
C16 C36 C37 C39 -19.7 . .
C35 C36 C37 C39 122.4 . .
C17 C36 C37 C39 -24.2 . .
Lu10 C36 C37 C39 51.4(2) . .
C16 C36 C37 Lu10 -71.2(2) . .
C35 C36 C37 Lu10 71.0(2) . .
C17 C36 C37 Lu10 -75.6(2) . .
C18 C17 C38 C39 -63.3 . .
C16 C17 C38 C39 91.6 . .
C36 C17 C38 C39 98.3 . .
C37 C17 C38 C39 99.8 . .
Lu10 C17 C38 C39 36.74(17) . .
C18 C17 C38 C37 -163.1 . .
C16 C17 C38 C37 -8.3 . .
C36 C17 C38 C37 -1.6 . .
Lu10 C17 C38 C37 -63.10(18) . .
C18 C17 C38 C40 -15.5 . .
C16 C17 C38 C40 139.4 . .
C36 C17 C38 C40 146.1 . .
C37 C17 C38 C40 147.7 . .
Lu10 C17 C38 C40 84.57(18) . .
C36 C37 C38 C39 -156.0 . .
C60 C37 C38 C39 -8.8 . .
C17 C37 C38 C39 -158.3 . .
Lu10 C37 C38 C39 -100.83(13) . .
C36 C37 C38 C17 2.2 . .
C60 C37 C38 C17 149.5 . .
C39 C37 C38 C17 158.3 . .
Lu10 C37 C38 C17 57.46(13) . .
C36 C37 C38 C40 -130.7 . .
C60 C37 C38 C40 16.5 . .
C17 C37 C38 C40 -132.9 . .
C39 C37 C38 C40 25.3 . .
Lu10 C37 C38 C40 -75.48(13) . .
C17 C38 C39 C62 -57.9 . .
C37 C38 C39 C62 40.9 . .
C40 C38 C39 C62 -117.7 . .
C17 C38 C39 C40 59.8 . .
C37 C38 C39 C40 158.6 . .
C17 C38 C39 C37 -98.9 . .
C40 C38 C39 C37 -158.6 . .
C17 C38 C39 Lu1 -14.58(8) . .
C37 C38 C39 Lu1 84.28(8) . .
C40 C38 C39 Lu1 -74.35(8) . .
C20 C19 C40 C41 -9.0 . .
C18 C19 C40 C41 142.2 . .
Lu8 C19 C40 C41 53.5(2) . .
C20 C19 C40 C39 -148.0 . .
C18 C19 C40 C39 3.2 . .
Lu8 C19 C40 C39 -85.4(2) . .
C20 C19 C40 C38 -154.5 . .
C18 C19 C40 C38 -3.2 . .
Lu8 C19 C40 C38 -91.9(2) . .
C20 C19 C40 Lu8 -62.6(2) . .
C18 C19 C40 Lu8 88.7(2) . .
C20 C19 C40 Lu1 -66.32(7) . .
C18 C19 C40 Lu1 84.89(7) . .
Lu8 C19 C40 Lu1 -3.8(2) . .
C62 C39 C40 C19 150.4 . .
C38 C39 C40 C19 -10.4 . .
C37 C39 C40 C19 11.8 . .
Lu1 C39 C40 C19 98.08(5) . .
C62 C39 C40 C41 7.2 . .
C38 C39 C40 C41 -153.6 . .
C37 C39 C40 C41 -131.4 . .
Lu1 C39 C40 C41 -45.12(5) . .
C62 C39 C40 C38 160.8 . .
C37 C39 C40 C38 22.2 . .
Lu1 C39 C40 C38 108.47(5) . .
C62 C39 C40 Lu8 75.87(18) . .
C38 C39 C40 Lu8 -84.89(18) . .
C37 C39 C40 Lu8 -62.68(18) . .
Lu1 C39 C40 Lu8 23.58(17) . .
C62 C39 C40 Lu1 52.30(5) . .
C38 C39 C40 Lu1 -108.47(5) . .
C37 C39 C40 Lu1 -86.25(5) . .
C19 C40 C41 C63 -151.6 . .
C39 C40 C41 C63 -5.7 . .
C38 C40 C41 C63 -30.6 . .
Lu8 C40 C41 C63 -95.1(3) . .
Lu1 C40 C41 C63 -62.96(8) . .
C19 C40 C41 C42 -0.3 . .
C39 C40 C41 C42 145.6 . .
C38 C40 C41 C42 120.7 . .
Lu8 C40 C41 C42 56.2(3) . .
Lu1 C40 C41 C42 88.32(8) . .
C19 C40 C41 Lu8 -56.6(3) . .
C39 C40 C41 Lu8 89.4(3) . .
C38 C40 C41 Lu8 64.5(3) . .
Lu1 C40 C41 Lu8 32.1(2) . .
C19 C40 C41 Lu1 -88.66(8) . .
C39 C40 C41 Lu1 57.26(8) . .
C38 C40 C41 Lu1 32.40(8) . .
Lu8 C40 C41 Lu1 -32.1(2) . .
C19 C40 C41 Lu7 -46.83(10) . .
C39 C40 C41 Lu7 99.09(10) . .
C38 C40 C41 Lu7 74.23(10) . .
Lu8 C40 C41 Lu7 9.7(3) . .
Lu1 C40 C41 Lu7 41.83(9) . .
C20 C21 C42 C41 -9.2 . .
C22 C21 C42 C41 -152.5 . .
Lu7 C21 C42 C41 -90.27(16) . .
Lu8 C21 C42 C41 -66.3(2) . .
C20 C21 C42 C43 142.4 . .
C22 C21 C42 C43 -0.8 . .
Lu7 C21 C42 C43 61.41(16) . .
Lu8 C21 C42 C43 85.4(2) . .
C20 C21 C42 Lu7 81.04(16) . .
C22 C21 C42 Lu7 -62.25(16) . .
Lu8 C21 C42 Lu7 23.97(18) . .
C20 C21 C42 Lu8 57.1(2) . .
C22 C21 C42 Lu8 -86.2(2) . .
Lu7 C21 C42 Lu8 -23.97(18) . .
C20 C21 C42 Lu1 60.84(7) . .
C22 C21 C42 Lu1 -82.45(8) . .
Lu7 C21 C42 Lu1 -20.19(15) . .
Lu8 C21 C42 Lu1 3.8(2) . .
C63 C41 C42 C21 152.3 . .
C40 C41 C42 C21 9.4 . .
Lu8 C41 C42 C21 69.2(2) . .
Lu1 C41 C42 C21 103.22(8) . .
Lu7 C41 C42 C21 77.12(18) . .
C63 C41 C42 C43 -1.2 . .
C40 C41 C42 C43 -144.1 . .
Lu8 C41 C42 C43 -84.3(2) . .
Lu1 C41 C42 C43 -50.26(8) . .
Lu7 C41 C42 C43 -76.36(18) . .
C63 C41 C42 Lu7 75.17(18) . .
C40 C41 C42 Lu7 -67.74(18) . .
Lu8 C41 C42 Lu7 -8.0(3) . .
Lu1 C41 C42 Lu7 26.10(17) . .
C63 C41 C42 Lu8 83.1(2) . .
C40 C41 C42 Lu8 -59.8(2) . .
Lu1 C41 C42 Lu8 34.07(19) . .
Lu7 C41 C42 Lu8 8.0(3) . .
C63 C41 C42 Lu1 49.07(8) . .
C40 C41 C42 Lu1 -93.84(8) . .
Lu8 C41 C42 Lu1 -34.07(19) . .
Lu7 C41 C42 Lu1 -26.10(17) . .
C21 C42 C43 C45 -0.3 . .
C41 C42 C43 C45 152.8 . .
Lu7 C42 C43 C45 61.43(14) . .
Lu8 C42 C43 C45 78.9(3) . .
Lu1 C42 C43 C45 106.97(6) . .
C21 C42 C43 C65 -157.3 . .
C41 C42 C43 C65 -4.2 . .
Lu7 C42 C43 C65 -95.57(14) . .
Lu8 C42 C43 C65 -78.1(3) . .
Lu1 C42 C43 C65 -50.03(6) . .
C21 C42 C43 Lu7 -61.72(14) . .
C41 C42 C43 Lu7 91.34(14) . .
Lu8 C42 C43 Lu7 17.4(3) . .
Lu1 C42 C43 Lu7 45.54(13) . .
C21 C42 C43 Lu5 -56.4(2) . .
C41 C42 C43 Lu5 96.6(2) . .
Lu7 C42 C43 Lu5 5.3(2) . .
Lu8 C42 C43 Lu5 22.7(3) . .
Lu1 C42 C43 Lu5 50.8(2) . .
C21 C42 C43 Lu11 -100.7(3) . .
C41 C42 C43 Lu11 52.4(3) . .
Lu7 C42 C43 Lu11 -39.0(3) . .
Lu8 C42 C43 Lu11 -21.5(4) . .
Lu1 C42 C43 Lu11 6.6(3) . .
C21 C42 C43 Lu1 -107.26(6) . .
C41 C42 C43 Lu1 45.80(6) . .
Lu7 C42 C43 Lu1 -45.54(13) . .
Lu8 C42 C43 Lu1 -28.1(3) . .
C21 C42 C43 Lu8 -79.2(3) . .
C41 C42 C43 Lu8 73.9(3) . .
Lu7 C42 C43 Lu8 -17.4(3) . .
Lu1 C42 C43 Lu8 28.1(3) . .
C65 C43 C45 C44 2.6 . .
C42 C43 C45 C44 -154.1 . .
Lu7 C43 C45 C44 -99.16(15) . .
Lu5 C43 C45 C44 -76.3(3) . .
Lu11 C43 C45 C44 -49.5(2) . .
Lu1 C43 C45 C44 -69.04(9) . .
Lu8 C43 C45 C44 -99.12(16) . .
C65 C43 C45 C23 152.3 . .
C42 C43 C45 C23 -4.4 . .
Lu7 C43 C45 C23 50.53(15) . .
Lu5 C43 C45 C23 73.4(3) . .
Lu11 C43 C45 C23 100.2(2) . .
Lu1 C43 C45 C23 80.66(9) . .
Lu8 C43 C45 C23 50.57(16) . .
C65 C43 C45 Lu5 78.9(3) . .
C42 C43 C45 Lu5 -77.8(3) . .
Lu7 C43 C45 Lu5 -22.8(3) . .
Lu11 C43 C45 Lu5 26.9(3) . .
Lu1 C43 C45 Lu5 7.3(3) . .
Lu8 C43 C45 Lu5 -22.8(3) . .
C65 C43 C45 Lu7 101.77(15) . .
C42 C43 C45 Lu7 -54.97(15) . .
Lu5 C43 C45 Lu7 22.8(3) . .
Lu11 C43 C45 Lu7 49.7(2) . .
Lu1 C43 C45 Lu7 30.12(12) . .
Lu8 C43 C45 Lu7 0.0(2) . .
C65 C43 C45 Lu9 50.98(16) . .
C42 C43 C45 Lu9 -105.76(16) . .
Lu7 C43 C45 Lu9 -50.80(19) . .
Lu5 C43 C45 Lu9 -27.9(3) . .
Lu11 C43 C45 Lu9 -1.1(2) . .
Lu1 C43 C45 Lu9 -20.67(15) . .
Lu8 C43 C45 Lu9 -50.8(2) . .
C67 C44 C45 C43 -1.5 . .
C46 C44 C45 C43 135.7 . .
Lu9 C44 C45 C43 67.75(19) . .
Lu5 C44 C45 C43 81.0(3) . .
C67 C44 C45 C23 -153.4 . .
C46 C44 C45 C23 -16.3 . .
Lu9 C44 C45 C23 -84.21(19) . .
Lu5 C44 C45 C23 -71.0(3) . .
C67 C44 C45 Lu5 -82.4(3) . .
C46 C44 C45 Lu5 54.7(3) . .
Lu9 C44 C45 Lu5 -13.2(4) . .
C67 C44 C45 Lu7 -74.77(14) . .
C46 C44 C45 Lu7 62.40(14) . .
Lu9 C44 C45 Lu7 -5.5(2) . .
Lu5 C44 C45 Lu7 7.7(3) . .
C67 C44 C45 Lu9 -69.23(19) . .
C46 C44 C45 Lu9 67.95(19) . .
Lu5 C44 C45 Lu9 13.2(4) . .
C22 C23 C45 C43 11.4 . .
C24 C23 C45 C43 -145.1 . .
Lu5 C23 C45 C43 -79.0(3) . .
Lu7 C23 C45 C43 -48.03(12) . .
C22 C23 C45 C44 162.7 . .
C24 C23 C45 C44 6.2 . .
Lu5 C23 C45 C44 72.3(3) . .
Lu7 C23 C45 C44 103.25(12) . .
C22 C23 C45 Lu5 90.4(3) . .
C24 C23 C45 Lu5 -66.2(3) . .
Lu7 C23 C45 Lu5 30.9(3) . .
C22 C23 C45 Lu7 59.48(12) . .
C24 C23 C45 Lu7 -97.10(12) . .
Lu5 C23 C45 Lu7 -30.9(3) . .
C22 C23 C45 Lu9 108.29(13) . .
C24 C23 C45 Lu9 -48.29(13) . .
Lu5 C23 C45 Lu9 17.9(3) . .
Lu7 C23 C45 Lu9 48.81(16) . .
C67 C44 C46 C70 26.1 . .
C45 C44 C46 C70 -118.4 . .
Lu9 C44 C46 C70 -44.3(2) . .
Lu5 C44 C46 C70 -72.0(2) . .
C67 C44 C46 C47 159.6 . .
C45 C44 C46 C47 15.1 . .
Lu9 C44 C46 C47 89.1(2) . .
Lu5 C44 C46 C47 61.5(2) . .
C67 C44 C46 Lu9 70.5(2) . .
C45 C44 C46 Lu9 -74.0(2) . .
Lu5 C44 C46 Lu9 -27.7(2) . .
C67 C44 C46 Lu5 98.1(2) . .
C45 C44 C46 Lu5 -46.4(2) . .
Lu9 C44 C46 Lu5 27.7(2) . .
C70 C46 C47 C48 8.3 . .
C44 C46 C47 C48 -146.0 . .
Lu9 C46 C47 C48 -79.44(16) . .
Lu5 C46 C47 C48 -99.06(17) . .
C70 C46 C47 C24 149.8 . .
C44 C46 C47 C24 -4.5 . .
Lu9 C46 C47 C24 62.07(16) . .
Lu5 C46 C47 C24 42.44(17) . .
C44 C46 C47 C70 -154.3 . .
Lu9 C46 C47 C70 -87.73(16) . .
Lu5 C46 C47 C70 -107.35(17) . .
C70 C46 C47 Lu9 87.73(16) . .
C44 C46 C47 Lu9 -66.60(16) . .
Lu5 C46 C47 Lu9 -19.6(2) . .
C70 C46 C47 Lu5 107.35(17) . .
C44 C46 C47 Lu5 -46.98(17) . .
Lu9 C46 C47 Lu5 19.6(2) . .
C25 C24 C47 C46 -155.1 . .
C23 C24 C47 C46 0.1 . .
Lu5 C24 C47 C46 -48.3(2) . .
C25 C24 C47 C48 -15.7 . .
C23 C24 C47 C48 139.6 . .
Lu5 C24 C47 C48 91.1(2) . .
C25 C24 C47 C70 -119.0 . .
C23 C24 C47 C70 36.3 . .
Lu5 C24 C47 C70 -12.2(2) . .
C25 C24 C47 Lu9 -110.13(12) . .
C23 C24 C47 Lu9 45.11(12) . .
Lu5 C24 C47 Lu9 -3.3(3) . .
C25 C24 C47 Lu5 -106.8(2) . .
C23 C24 C47 Lu5 48.5(2) . .
C28 C27 C48 C49 9.2 . .
C26 C27 C48 C49 144.3 . .
Lu3 C27 C48 C49 56.58(8) . .
C28 C27 C48 C47 -126.6 . .
C26 C27 C48 C47 8.6 . .
Lu3 C27 C48 C47 -79.19(8) . .
C28 C27 C48 C50 14.8 . .
C26 C27 C48 C50 150.0 . .
Lu3 C27 C48 C50 62.23(8) . .
C28 C27 C48 Lu3 -47.40(8) . .
C26 C27 C48 Lu3 87.77(8) . .
C46 C47 C48 C49 -1.7 . .
C24 C47 C48 C49 -140.7 . .
C70 C47 C48 C49 4.0 . .
Lu9 C47 C48 C49 -53.71(15) . .
Lu5 C47 C48 C49 -78.0(2) . .
C46 C47 C48 C27 140.9 . .
C24 C47 C48 C27 1.9 . .
C70 C47 C48 C27 146.6 . .
Lu9 C47 C48 C27 88.91(15) . .
Lu5 C47 C48 C27 64.6(2) . .
C46 C47 C48 C50 18.2 . .
C24 C47 C48 C50 -120.7 . .
C70 C47 C48 C50 24.0 . .
Lu9 C47 C48 C50 -33.73(15) . .
Lu5 C47 C48 C50 -58.0(2) . .
C46 C47 C48 Lu3 79.84(7) . .
C24 C47 C48 Lu3 -59.16(7) . .
C70 C47 C48 Lu3 85.59(7) . .
Lu9 C47 C48 Lu3 27.87(14) . .
Lu5 C47 C48 Lu3 3.6(2) . .
C27 C48 C49 C50 9.4 . .
C47 C48 C49 C50 155.1 . .
Lu3 C48 C49 C50 57.61(7) . .
C27 C48 C49 C70 -151.9 . .
C47 C48 C49 C70 -6.3 . .
C50 C48 C49 C70 -161.4 . .
Lu3 C48 C49 C70 -103.76(7) . .
C48 C49 C50 C51 -22.6 . .
C70 C49 C50 C51 132.8 . .
C48 C49 C50 C72 -160.9 . .
C70 C49 C50 C72 -5.4 . .
C70 C49 C50 C48 155.5 . .
C48 C49 C50 Lu3 -64.69(8) . .
C70 C49 C50 Lu3 90.76(8) . .
C49 C50 C51 C52 -118.6 . .
C72 C50 C51 C52 18.3 . .
C48 C50 C51 C52 -132.0 . .
Lu3 C50 C51 C52 -69.12(10) . .
C49 C50 C51 C28 13.4 . .
C72 C50 C51 C28 150.3 . .
C48 C50 C51 C28 -0.1 . .
Lu3 C50 C51 C28 62.83(10) . .
C49 C50 C51 Lu3 -49.47(10) . .
C72 C50 C51 Lu3 87.44(10) . .
C48 C50 C51 Lu3 -62.91(10) . .
C27 C28 C51 C50 7.9 . .
C29 C28 C51 C50 -143.7 . .
Lu3 C28 C51 C50 -80.16(14) . .
Lu4 C28 C51 C50 -84.02(6) . .
C27 C28 C51 C52 160.7 . .
C29 C28 C51 C52 9.1 . .
Lu3 C28 C51 C52 72.61(14) . .
Lu4 C28 C51 C52 68.75(6) . .
C27 C28 C51 Lu3 88.07(14) . .
C29 C28 C51 Lu3 -63.49(14) . .
Lu4 C28 C51 Lu3 -3.86(13) . .
C50 C51 C52 C53 -16.3 . .
C28 C51 C52 C53 -153.9 . .
Lu3 C51 C52 C53 -91.02(9) . .
C50 C51 C52 C30 120.7 . .
C28 C51 C52 C30 -16.9 . .
Lu3 C51 C52 C30 45.98(9) . .
C50 C51 C52 Lu3 74.76(9) . .
C28 C51 C52 Lu3 -62.85(9) . .
C32 C30 C52 C53 14.8 . .
C29 C30 C52 C53 156.4 . .
Lu3 C30 C52 C53 93.88(11) . .
Lu4 C30 C52 C53 98.64(6) . .
C32 C30 C52 C51 -125.3 . .
C29 C30 C52 C51 16.3 . .
Lu3 C30 C52 C51 -46.22(11) . .
Lu4 C30 C52 C51 -41.46(6) . .
C32 C30 C52 Lu3 -79.05(11) . .
C29 C30 C52 Lu3 62.47(11) . .
Lu4 C30 C52 Lu3 4.76(9) . .
C51 C52 C53 C54 150.6 . .
C30 C52 C53 C54 4.5 . .
Lu3 C52 C53 C54 76.97(13) . .
C51 C52 C53 C73 -3.8 . .
C30 C52 C53 C73 -149.9 . .
Lu3 C52 C53 C73 -77.45(13) . .
C51 C52 C53 C55 106.1 . .
C30 C52 C53 C55 -40.0 . .
Lu3 C52 C53 C55 32.48(13) . .
C51 C52 C53 Lu3 73.63(13) . .
C30 C52 C53 Lu3 -72.47(13) . .
C52 C53 C54 C55 -156.9 . .
C73 C53 C54 C55 -6.2 . .
Lu3 C53 C54 C55 -102.16(8) . .
C52 C53 C54 C31 -9.5 . .
C73 C53 C54 C31 141.2 . .
C55 C53 C54 C31 147.4 . .
Lu3 C53 C54 C31 45.26(8) . .
C52 C53 C54 Lu2 -67.96(8) . .
C73 C53 C54 Lu2 82.75(8) . .
C55 C53 C54 Lu2 88.94(8) . .
Lu3 C53 C54 Lu2 -13.23(9) . .
C33 C31 C54 C55 -22.8 . .
C32 C31 C54 C55 133.7 . .
Lu2 C31 C54 C55 41.07(8) . .
C33 C31 C54 C53 -155.7 . .
C32 C31 C54 C53 0.8 . .
Lu2 C31 C54 C53 -91.82(8) . .
C33 C31 C54 Lu2 -63.86(8) . .
C32 C31 C54 Lu2 92.66(8) . .
C53 C54 C55 C74 9.0 . .
C31 C54 C55 C74 -129.9 . .
Lu2 C54 C55 C74 -97.35(6) . .
C53 C54 C55 C56 150.3 . .
C31 C54 C55 C56 11.5 . .
Lu2 C54 C55 C56 44.01(6) . .
C31 C54 C55 C53 -138.9 . .
Lu2 C54 C55 C53 -106.34(6) . .
C54 C55 C56 C57 6.3 . .
C74 C55 C56 C57 155.3 . .
C53 C55 C56 C57 59.0 . .
C54 C55 C56 C77 -135.4 . .
C74 C55 C56 C77 13.6 . .
C53 C55 C56 C77 -82.8 . .
C54 C55 C56 Lu2 -43.19(6) . .
C74 C55 C56 Lu2 105.77(6) . .
C53 C55 C56 Lu2 9.43(6) . .
C77 C56 C57 C58 -0.4 . .
C55 C56 C57 C58 -148.7 . .
Lu2 C56 C57 C58 -85.22(9) . .
C77 C56 C57 C33 138.2 . .
C55 C56 C57 C33 -10.0 . .
Lu2 C56 C57 C33 53.43(9) . .
C77 C56 C57 Lu2 84.82(9) . .
C55 C56 C57 Lu2 -63.44(9) . .
C31 C33 C57 C58 143.0 . .
C34 C33 C57 C58 0.0 . .
Lu2 C33 C57 C58 73.56(13) . .
Lu10 C33 C57 C58 51.31(14) . .
C31 C33 C57 C56 -1.5 . .
C34 C33 C57 C56 -144.6 . .
Lu2 C33 C57 C56 -70.96(13) . .
Lu10 C33 C57 C56 -93.21(14) . .
C31 C33 C57 Lu2 69.43(13) . .
C34 C33 C57 Lu2 -73.60(13) . .
Lu10 C33 C57 Lu2 -22.25(15) . .
C56 C57 C58 C59 0.4 . .
C33 C57 C58 C59 -146.7 . .
Lu2 C57 C58 C59 -91.94(8) . .
C56 C57 C58 C35 150.5 . .
C33 C57 C58 C35 3.4 . .
Lu2 C57 C58 C35 58.17(8) . .
C56 C57 C58 Lu2 92.32(8) . .
C33 C57 C58 Lu2 -54.78(8) . .
C34 C35 C58 C57 -7.3 . .
C36 C35 C58 C57 -148.8 . .
Lu10 C35 C58 C57 -77.4(2) . .
Lu2 C35 C58 C57 -55.64(9) . .
C34 C35 C58 C59 144.4 . .
C36 C35 C58 C59 3.0 . .
Lu10 C35 C58 C59 74.4(2) . .
Lu2 C35 C58 C59 96.15(9) . .
C34 C35 C58 Lu2 48.30(8) . .
C36 C35 C58 Lu2 -93.14(9) . .
Lu10 C35 C58 Lu2 -21.7(2) . .
C57 C58 C59 C78 -2.1 . .
C35 C58 C59 C78 -147.9 . .
Lu2 C58 C59 C78 -72.82(11) . .
C57 C58 C59 C60 142.8 . .
C35 C58 C59 C60 -3.0 . .
Lu2 C58 C59 C60 72.06(11) . .
C36 C37 C60 C61 139.3 . .
C38 C37 C60 C61 -3.0 . .
C17 C37 C60 C61 42.4 . .
C39 C37 C60 C61 -8.5 . .
Lu10 C37 C60 C61 84.10(18) . .
C36 C37 C60 C59 2.9 . .
C38 C37 C60 C59 -139.4 . .
C17 C37 C60 C59 -93.9 . .
C39 C37 C60 C59 -144.8 . .
Lu10 C37 C60 C59 -52.27(18) . .
C78 C59 C60 C37 139.0 . .
C58 C59 C60 C37 0.5 . .
C78 C59 C60 C61 -5.4 . .
C58 C59 C60 C61 -143.9 . .
C37 C60 C61 C80 -133.9 . .
C59 C60 C61 C80 13.1 . .
C37 C60 C61 C62 7.6 . .
C59 C60 C61 C62 154.6 . .
C37 C60 C61 Lu1 -53.98(7) . .
C59 C60 C61 Lu1 93.03(8) . .
C38 C39 C62 C63 109.8 . .
C40 C39 C62 C63 -6.7 . .
C37 C39 C62 C63 142.0 . .
Lu1 C39 C62 C63 58.75(8) . .
C38 C39 C62 C61 -37.3 . .
C40 C39 C62 C61 -153.8 . .
C37 C39 C62 C61 -5.1 . .
Lu1 C39 C62 C61 -88.37(8) . .
C38 C39 C62 Lu1 51.04(8) . .
C40 C39 C62 Lu1 -65.47(8) . .
C37 C39 C62 Lu1 83.25(8) . .
C80 C61 C62 C39 147.3 . .
C60 C61 C62 C39 -0.1 . .
Lu1 C61 C62 C39 97.49(7) . .
C80 C61 C62 C63 -1.9 . .
C60 C61 C62 C63 -149.4 . .
Lu1 C61 C62 C63 -51.75(7) . .
C80 C61 C62 Lu1 49.85(7) . .
C60 C61 C62 Lu1 -97.64(7) . .
C42 C41 C63 C62 -145.3 . .
C40 C41 C63 C62 2.2 . .
Lu8 C41 C63 C62 -75.6(2) . .
Lu1 C41 C63 C62 -87.08(9) . .
Lu7 C41 C63 C62 -94.12(12) . .
C42 C41 C63 C64 4.6 . .
C40 C41 C63 C64 152.1 . .
Lu8 C41 C63 C64 74.2(2) . .
Lu1 C41 C63 C64 62.74(9) . .
Lu7 C41 C63 C64 55.70(12) . .
C42 C41 C63 Lu1 -58.17(9) . .
C40 C41 C63 Lu1 89.32(9) . .
Lu8 C41 C63 Lu1 11.5(2) . .
Lu7 C41 C63 Lu1 -7.03(13) . .
C42 C41 C63 Lu8 -69.6(2) . .
C40 C41 C63 Lu8 77.9(2) . .
Lu1 C41 C63 Lu8 -11.5(2) . .
Lu7 C41 C63 Lu8 -18.49(18) . .
C42 C41 C63 Lu11 -41.5(2) . .
C40 C41 C63 Lu11 106.0(2) . .
Lu8 C41 C63 Lu11 28.1(3) . .
Lu1 C41 C63 Lu11 16.6(2) . .
Lu7 C41 C63 Lu11 9.6(2) . .
C39 C62 C63 C41 3.5 . .
C61 C62 C63 C41 150.5 . .
Lu1 C62 C63 C41 84.36(10) . .
C39 C62 C63 C64 -144.5 . .
C61 C62 C63 C64 2.5 . .
Lu1 C62 C63 C64 -63.60(10) . .
C39 C62 C63 Lu1 -80.88(10) . .
C61 C62 C63 Lu1 66.12(10) . .
C39 C62 C63 Lu8 -49.63(14) . .
C61 C62 C63 Lu8 97.37(14) . .
Lu1 C62 C63 Lu8 31.25(13) . .
C39 C62 C63 Lu11 -94.1(3) . .
C61 C62 C63 Lu11 52.9(3) . .
Lu1 C62 C63 Lu11 -13.2(3) . .
C41 C63 C64 C65 -2.5 . .
C62 C63 C64 C65 143.3 . .
Lu1 C63 C64 C65 69.34(11) . .
Lu8 C63 C64 C65 50.26(18) . .
Lu11 C63 C64 C65 66.0(5) . .
C41 C63 C64 C81 -148.8 . .
C62 C63 C64 C81 -3.0 . .
Lu1 C63 C64 C81 -76.94(11) . .
Lu8 C63 C64 C81 -96.02(18) . .
Lu11 C63 C64 C81 -80.3(5) . .
C41 C63 C64 Lu1 -71.85(11) . .
C62 C63 C64 Lu1 73.93(11) . .
Lu8 C63 C64 Lu1 -19.08(19) . .
Lu11 C63 C64 Lu1 -3.3(5) . .
C41 C63 C64 Lu11 -68.5(5) . .
C62 C63 C64 Lu11 77.3(5) . .
Lu1 C63 C64 Lu11 3.3(5) . .
Lu8 C63 C64 Lu11 -15.7(5) . .
C45 C43 C65 C66 0.7 . .
C42 C43 C65 C66 157.5 . .
Lu7 C43 C65 C66 86.48(15) . .
Lu5 C43 C65 C66 57.36(19) . .
Lu11 C43 C65 C66 73.5(3) . .
Lu1 C43 C65 C66 101.85(7) . .
Lu8 C43 C65 C66 102.77(14) . .
C45 C43 C65 C64 -150.7 . .
C42 C43 C65 C64 6.1 . .
Lu7 C43 C65 C64 -64.87(15) . .
Lu5 C43 C65 C64 -94.0(2) . .
Lu11 C43 C65 C64 -77.9(3) . .
Lu1 C43 C65 C64 -49.50(7) . .
Lu8 C43 C65 C64 -48.58(14) . .
C45 C43 C65 Lu11 -72.8(3) . .
C42 C43 C65 Lu11 84.0(3) . .
Lu7 C43 C65 Lu11 13.0(4) . .
Lu5 C43 C65 Lu11 -16.1(3) . .
Lu1 C43 C65 Lu11 28.4(3) . .
Lu8 C43 C65 Lu11 29.3(4) . .
C45 C43 C65 Lu1 -101.18(7) . .
C42 C43 C65 Lu1 55.61(7) . .
Lu7 C43 C65 Lu1 -15.37(14) . .
Lu5 C43 C65 Lu1 -44.5(2) . .
Lu11 C43 C65 Lu1 -28.4(3) . .
Lu8 C43 C65 Lu1 0.91(14) . .
C45 C43 C65 Lu5 -56.68(19) . .
C42 C43 C65 Lu5 100.1(2) . .
Lu7 C43 C65 Lu5 29.1(2) . .
Lu11 C43 C65 Lu5 16.1(3) . .
Lu1 C43 C65 Lu5 44.5(2) . .
Lu8 C43 C65 Lu5 45.4(2) . .
C45 C43 C65 Lu9 -44.46(12) . .
C42 C43 C65 Lu9 112.32(12) . .
Lu7 C43 C65 Lu9 41.34(17) . .
Lu5 C43 C65 Lu9 12.2(2) . .
Lu11 C43 C65 Lu9 28.3(3) . .
Lu1 C43 C65 Lu9 56.72(13) . .
Lu8 C43 C65 Lu9 57.63(18) . .
C81 C64 C65 C43 146.1 . .
C63 C64 C65 C43 -2.8 . .
Lu1 C64 C65 C43 59.76(10) . .
Lu11 C64 C65 C43 85.0(3) . .
C81 C64 C65 C66 -8.4 . .
C63 C64 C65 C66 -157.3 . .
Lu1 C64 C65 C66 -94.70(10) . .
Lu11 C64 C65 C66 -69.4(3) . .
C81 C64 C65 Lu11 61.1(3) . .
C63 C64 C65 Lu11 -87.8(3) . .
Lu1 C64 C65 Lu11 -25.3(3) . .
C81 C64 C65 Lu1 86.31(10) . .
C63 C64 C65 Lu1 -62.57(10) . .
Lu11 C64 C65 Lu1 25.3(3) . .
C81 C64 C65 Lu5 85.1(2) . .
C63 C64 C65 Lu5 -63.8(2) . .
Lu1 C64 C65 Lu5 -1.3(2) . .
Lu11 C64 C65 Lu5 24.0(3) . .
C81 C64 C65 Lu9 58.90(16) . .
C63 C64 C65 Lu9 -89.98(16) . .
Lu1 C64 C65 Lu9 -27.41(15) . .
Lu11 C64 C65 Lu9 -2.2(3) . .
C43 C65 C66 C82 -146.1 . .
C64 C65 C66 C82 8.3 . .
Lu11 C65 C66 C82 -63.6(5) . .
Lu1 C65 C66 C82 -55.31(8) . .
Lu5 C65 C66 C82 -102.35(13) . .
Lu9 C65 C66 C82 -95.14(15) . .
C43 C65 C66 C67 -5.2 . .
C64 C65 C66 C67 149.3 . .
Lu11 C65 C66 C67 77.4(5) . .
Lu1 C65 C66 C67 85.64(8) . .
Lu5 C65 C66 C67 38.60(13) . .
Lu9 C65 C66 C67 45.81(15) . .
C43 C65 C66 Lu11 -82.6(5) . .
C64 C65 C66 Lu11 71.9(5) . .
Lu1 C65 C66 Lu11 8.2(5) . .
Lu5 C65 C66 Lu11 -38.8(5) . .
Lu9 C65 C66 Lu11 -31.6(5) . .
C43 C65 C66 Lu9 -51.00(15) . .
C64 C65 C66 Lu9 103.49(15) . .
Lu11 C65 C66 Lu9 31.6(5) . .
Lu1 C65 C66 Lu9 39.83(14) . .
Lu5 C65 C66 Lu9 -7.21(18) . .
C82 C66 C67 C68 -5.7 . .
C65 C66 C67 C68 -144.5 . .
Lu11 C66 C67 C68 -80.6(4) . .
Lu9 C66 C67 C68 -81.1(2) . .
C82 C66 C67 C44 145.0 . .
C65 C66 C67 C44 6.2 . .
Lu11 C66 C67 C44 70.1(4) . .
Lu9 C66 C67 C44 69.6(2) . .
C82 C66 C67 Lu9 75.4(2) . .
C65 C66 C67 Lu9 -63.4(2) . .
Lu11 C66 C67 Lu9 0.5(4) . .
C82 C66 C67 Lu11 74.9(4) . .
C65 C66 C67 Lu11 -63.9(4) . .
Lu9 C66 C67 Lu11 -0.5(4) . .
C82 C66 C67 Lu5 98.81(17) . .
C65 C66 C67 Lu5 -40.03(17) . .
Lu11 C66 C67 Lu5 23.9(4) . .
Lu9 C66 C67 Lu5 23.39(17) . .
C45 C44 C67 C68 147.0 . .
C46 C44 C67 C68 -7.9 . .
Lu9 C44 C67 C68 65.86(16) . .
Lu5 C44 C67 C68 84.5(3) . .
C45 C44 C67 C66 -3.0 . .
C46 C44 C67 C66 -157.8 . .
Lu9 C44 C67 C66 -84.10(16) . .
Lu5 C44 C67 C66 -65.5(3) . .
C45 C44 C67 Lu9 81.10(16) . .
C46 C44 C67 Lu9 -73.75(16) . .
Lu5 C44 C67 Lu9 18.6(3) . .
C45 C44 C67 Lu11 49.35(17) . .
C46 C44 C67 Lu11 -105.50(17) . .
Lu9 C44 C67 Lu11 -31.8(2) . .
Lu5 C44 C67 Lu11 -13.1(3) . .
C45 C44 C67 Lu5 62.5(3) . .
C46 C44 C67 Lu5 -92.4(3) . .
Lu9 C44 C67 Lu5 -18.6(3) . .
C66 C67 C68 C69 146.2 . .
C44 C67 C68 C69 -4.6 . .
Lu9 C67 C68 C69 55.85(19) . .
Lu11 C67 C68 C69 89.5(3) . .
Lu5 C67 C68 C69 49.5(2) . .
C66 C67 C68 C84 14.2 . .
C44 C67 C68 C84 -136.6 . .
Lu9 C67 C68 C84 -76.14(19) . .
Lu11 C67 C68 C84 -42.5(3) . .
Lu5 C67 C68 C84 -82.5(2) . .
C66 C67 C68 C70 150.9 . .
C44 C67 C68 C70 0.1 . .
Lu9 C67 C68 C70 60.55(19) . .
Lu11 C67 C68 C70 94.2(3) . .
Lu5 C67 C68 C70 54.2(2) . .
C66 C67 C68 Lu9 90.34(19) . .
C44 C67 C68 Lu9 -60.49(19) . .
Lu11 C67 C68 Lu9 33.6(4) . .
Lu5 C67 C68 Lu9 -6.4(3) . .
C84 C68 C69 C70 150.0 . .
C67 C68 C69 C70 8.8 . .
Lu9 C68 C69 C70 56.63(17) . .
C84 C68 C69 C71 7.6 . .
C67 C68 C69 C71 -133.5 . .
C70 C68 C69 C71 -142.3 . .
Lu9 C68 C69 C71 -85.68(17) . .
C67 C68 C69 C84 -141.2 . .
C70 C68 C69 C84 -150.0 . .
Lu9 C68 C69 C84 -93.32(17) . .
C84 C68 C69 Lu9 93.32(17) . .
C67 C68 C69 Lu9 -47.86(17) . .
C70 C68 C69 Lu9 -56.63(17) . .
C68 C69 C70 C49 -145.3 . .
C71 C69 C70 C49 -4.0 . .
C84 C69 C70 C49 -99.4 . .
Lu9 C69 C70 C49 -95.03(13) . .
C68 C69 C70 C46 2.9 . .
C71 C69 C70 C46 144.2 . .
C84 C69 C70 C46 48.8 . .
Lu9 C69 C70 C46 53.17(13) . .
C71 C69 C70 C68 141.3 . .
C84 C69 C70 C68 45.9 . .
Lu9 C69 C70 C68 50.30(13) . .
C68 C69 C70 C47 -24.3 . .
C71 C69 C70 C47 117.0 . .
C84 C69 C70 C47 21.6 . .
Lu9 C69 C70 C47 26.01(13) . .
C68 C69 C70 Lu9 -50.30(13) . .
C71 C69 C70 Lu9 91.01(13) . .
C84 C69 C70 Lu9 -4.40(12) . .
C48 C49 C70 C69 161.7 . .
C50 C49 C70 C69 7.1 . .
C48 C49 C70 C46 13.4 . .
C50 C49 C70 C46 -141.1 . .
C48 C49 C70 C68 121.0 . .
C50 C49 C70 C68 -33.5 . .
C48 C49 C70 C47 4.8 . .
C50 C49 C70 C47 -149.8 . .
C48 C49 C70 Lu9 74.99(17) . .
C50 C49 C70 Lu9 -79.56(17) . .
C47 C46 C70 C69 -162.8 . .
C44 C46 C70 C69 -25.8 . .
Lu9 C46 C70 C69 -65.37(19) . .
Lu5 C46 C70 C69 -81.0(2) . .
C47 C46 C70 C49 -12.3 . .
C44 C46 C70 C49 124.7 . .
Lu9 C46 C70 C49 85.19(19) . .
Lu5 C46 C70 C49 69.6(2) . .
C47 C46 C70 C68 -161.1 . .
C44 C46 C70 C68 -24.0 . .
Lu9 C46 C70 C68 -63.58(19) . .
Lu5 C46 C70 C68 -79.2(2) . .
C44 C46 C70 C47 137.0 . .
Lu9 C46 C70 C47 97.48(19) . .
Lu5 C46 C70 C47 81.9(2) . .
C47 C46 C70 Lu9 -97.48(19) . .
C44 C46 C70 Lu9 39.54(19) . .
Lu5 C46 C70 Lu9 -15.6(3) . .
C70 C69 C71 C85 -147.5 . .
C68 C69 C71 C85 -8.1 . .
C84 C69 C71 C85 -1.9 . .
Lu9 C69 C71 C85 -71.29(16) . .
C70 C69 C71 C72 1.8 . .
C68 C69 C71 C72 141.2 . .
C84 C69 C71 C72 147.4 . .
Lu9 C69 C71 C72 77.98(16) . .
C70 C69 C71 C84 -145.6 . .
C68 C69 C71 C84 -6.2 . .
Lu9 C69 C71 C84 -69.38(15) . .
C51 C50 C72 C73 0.4 . .
C49 C50 C72 C73 154.1 . .
C48 C50 C72 C73 138.7 . .
Lu3 C50 C72 C73 62.77(10) . .
C51 C50 C72 C71 -151.3 . .
C49 C50 C72 C71 2.4 . .
C48 C50 C72 C71 -13.0 . .
Lu3 C50 C72 C71 -88.92(10) . .
C69 C71 C72 C73 -154.2 . .
C85 C71 C72 C73 -7.3 . .
C84 C71 C72 C73 -59.1 . .
C69 C71 C72 C50 -1.1 . .
C85 C71 C72 C50 145.8 . .
C84 C71 C72 C50 94.1 . .
C50 C72 C73 C53 -17.1 . .
C71 C72 C73 C53 137.9 . .
C50 C72 C73 C74 -146.6 . .
C71 C72 C73 C74 8.3 . .
C54 C53 C73 C72 -137.8 . .
C52 C53 C73 C72 18.1 . .
C55 C53 C73 C72 -141.9 . .
Lu3 C53 C73 C72 -35.37(8) . .
C54 C53 C73 C74 2.1 . .
C52 C53 C73 C74 158.0 . .
C55 C53 C73 C74 -1.9 . .
Lu3 C53 C73 C74 104.57(8) . .
C54 C55 C74 C75 141.2 . .
C56 C55 C74 C75 -7.9 . .
C53 C55 C74 C75 147.3 . .
C54 C55 C74 C73 -8.1 . .
C56 C55 C74 C73 -157.3 . .
C53 C55 C74 C73 -2.1 . .
C72 C73 C74 C75 -4.4 . .
C53 C73 C74 C75 -146.5 . .
C72 C73 C74 C55 144.6 . .
C53 C73 C74 C55 2.6 . .
C55 C74 C75 C85 -142.8 . .
C73 C74 C75 C85 -1.4 . .
C55 C74 C75 C76 -6.7 . .
C73 C74 C75 C76 134.7 . .
C74 C75 C76 C86 -117.4 . .
C85 C75 C76 C86 19.4 . .
C74 C75 C76 C77 16.0 . .
C85 C75 C76 C77 152.9 . .
C86 C76 C77 C78 -7.9 . .
C75 C76 C77 C78 -156.9 . .
C86 C76 C77 C56 140.4 . .
C75 C76 C77 C56 -8.6 . .
C57 C56 C77 C78 2.3 . .
C55 C56 C77 C78 140.1 . .
Lu2 C56 C77 C78 59.15(8) . .
C57 C56 C77 C76 -142.1 . .
C55 C56 C77 C76 -4.4 . .
Lu2 C56 C77 C76 -85.28(7) . .
C58 C59 C78 C77 4.2 . .
C60 C59 C78 C77 -133.7 . .
C58 C59 C78 C79 142.1 . .
C60 C59 C78 C79 4.2 . .
C76 C77 C78 C59 145.8 . .
C56 C77 C78 C59 -4.6 . .
C76 C77 C78 C79 6.4 . .
C56 C77 C78 C79 -143.9 . .
C59 C78 C79 C80 -12.8 . .
C77 C78 C79 C80 131.9 . .
C59 C78 C79 C86 -147.3 . .
C77 C78 C79 C86 -2.7 . .
C78 C79 C80 C81 -139.9 . .
C86 C79 C80 C81 -4.2 . .
C78 C79 C80 C61 19.4 . .
C86 C79 C80 C61 155.1 . .
C78 C79 C80 C86 -135.7 . .
C78 C79 C80 Lu1 -66.06(8) . .
C86 C79 C80 Lu1 69.61(7) . .
C60 C61 C80 C79 -20.3 . .
C62 C61 C80 C79 -156.3 . .
Lu1 C61 C80 C79 -112.84(6) . .
C60 C61 C80 C81 137.8 . .
C62 C61 C80 C81 1.8 . .
Lu1 C61 C80 C81 45.24(6) . .
C60 C61 C80 C86 15.5 . .
C62 C61 C80 C86 -120.5 . .
Lu1 C61 C80 C86 -77.05(6) . .
C60 C61 C80 Lu1 92.52(6) . .
C62 C61 C80 Lu1 -43.47(6) . .
C79 C80 C81 C64 155.1 . .
C61 C80 C81 C64 -2.1 . .
C86 C80 C81 C64 152.1 . .
Lu1 C80 C81 C64 47.59(7) . .
C79 C80 C81 C82 16.5 . .
C61 C80 C81 C82 -140.7 . .
C86 C80 C81 C82 13.6 . .
Lu1 C80 C81 C82 -90.96(7) . .
C79 C80 C81 Lu11 84.2(3) . .
C61 C80 C81 Lu11 -73.0(3) . .
C86 C80 C81 Lu11 81.2(3) . .
Lu1 C80 C81 Lu11 -23.3(3) . .
C79 C80 C81 Lu1 107.51(7) . .
C61 C80 C81 Lu1 -49.71(7) . .
C86 C80 C81 Lu1 104.52(7) . .
C65 C64 C81 C80 -145.2 . .
C63 C64 C81 C80 2.6 . .
Lu1 C64 C81 C80 -63.72(9) . .
Lu11 C64 C81 C80 -91.1(3) . .
C65 C64 C81 C82 4.8 . .
C63 C64 C81 C82 152.6 . .
Lu1 C64 C81 C82 86.31(9) . .
Lu11 C64 C81 C82 58.9(3) . .
C65 C64 C81 Lu11 -54.1(3) . .
C63 C64 C81 Lu11 93.7(3) . .
Lu1 C64 C81 Lu11 27.4(3) . .
C65 C64 C81 Lu1 -81.48(9) . .
C63 C64 C81 Lu1 66.31(9) . .
Lu11 C64 C81 Lu1 -27.4(3) . .
C67 C66 C82 C83 -6.9 . .
C65 C66 C82 C83 134.9 . .
Lu11 C66 C82 C83 76.8(3) . .
Lu9 C66 C82 C83 44.26(13) . .
C67 C66 C82 C81 -146.8 . .
C65 C66 C82 C81 -5.0 . .
Lu11 C66 C82 C81 -63.1(3) . .
Lu9 C66 C82 C81 -95.64(13) . .
C67 C66 C82 Lu11 -83.7(3) . .
C65 C66 C82 Lu11 58.1(3) . .
Lu9 C66 C82 Lu11 -32.6(3) . .
C80 C81 C82 C83 -2.7 . .
C64 C81 C82 C83 -146.7 . .
Lu11 C81 C82 C83 -86.2(4) . .
Lu1 C81 C82 C83 -91.41(7) . .
C80 C81 C82 C66 144.1 . .
C64 C81 C82 C66 0.1 . .
Lu11 C81 C82 C66 60.5(4) . .
Lu1 C81 C82 C66 55.37(7) . .
C80 C81 C82 Lu11 83.5(4) . .
C64 C81 C82 Lu11 -60.4(4) . .
Lu1 C81 C82 Lu11 -5.2(4) . .
C66 C82 C83 C84 10.1 . .
C81 C82 C83 C84 147.4 . .
Lu11 C82 C83 C84 75.2(4) . .
C66 C82 C83 C86 -150.6 . .
C81 C82 C83 C86 -13.4 . .
Lu11 C82 C83 C86 -85.6(4) . .
C66 C82 C83 Lu11 -65.1(4) . .
C81 C82 C83 Lu11 72.1(4) . .
C69 C68 C84 C85 -7.6 . .
C67 C68 C84 C85 142.6 . .
C70 C68 C84 C85 8.9 . .
Lu9 C68 C84 C85 81.95(14) . .
C69 C68 C84 C83 -161.2 . .
C67 C68 C84 C83 -11.1 . .
C70 C68 C84 C83 -144.8 . .
Lu9 C68 C84 C83 -71.73(14) . .
C69 C68 C84 C71 -5.0 . .
C67 C68 C84 C71 145.2 . .
C70 C68 C84 C71 11.5 . .
Lu9 C68 C84 C71 84.55(14) . .
C67 C68 C84 C69 150.1 . .
C70 C68 C84 C69 16.5 . .
Lu9 C68 C84 C69 89.51(14) . .
C69 C68 C84 Lu9 -89.51(14) . .
C67 C68 C84 Lu9 60.61(14) . .
C70 C68 C84 Lu9 -73.03(14) . .
C82 C83 C84 C85 -162.0 . .
C86 C83 C84 C85 -23.5 . .
Lu11 C83 C84 C85 -107.8(2) . .
C82 C83 C84 C68 -0.9 . .
C86 C83 C84 C68 137.6 . .
Lu11 C83 C84 C68 53.3(2) . .
C82 C83 C84 C71 -135.1 . .
C86 C83 C84 C71 3.5 . .
Lu11 C83 C84 C71 -80.9(2) . .
C82 C83 C84 C69 -36.5 . .
C86 C83 C84 C69 102.1 . .
Lu11 C83 C84 C69 17.8(2) . .
C82 C83 C84 Lu9 -53.48(12) . .
C86 C83 C84 Lu9 85.07(12) . .
Lu11 C83 C84 Lu9 0.7(2) . .
C69 C71 C84 C85 -177.5 . .
C72 C71 C84 C85 73.9 . .
C69 C71 C84 C68 4.9 . .
C85 C71 C84 C68 -177.6 . .
C72 C71 C84 C68 -103.6 . .
C69 C71 C84 C83 146.9 . .
C85 C71 C84 C83 -35.6 . .
C72 C71 C84 C83 38.4 . .
C85 C71 C84 C69 177.5 . .
C72 C71 C84 C69 -108.6 . .
C69 C71 C84 Lu9 61.88(13) . .
C85 C71 C84 Lu9 -120.63(13) . .
C72 C71 C84 Lu9 -46.68(12) . .
C70 C69 C84 C85 112.6 . .
C68 C69 C84 C85 174.6 . .
C71 C69 C84 C85 1.9 . .
Lu9 C69 C84 C85 108.18(13) . .
C70 C69 C84 C68 -62.0 . .
C71 C69 C84 C68 -172.7 . .
Lu9 C69 C84 C68 -66.39(13) . .
C70 C69 C84 C83 -14.3 . .
C68 C69 C84 C83 47.7 . .
C71 C69 C84 C83 -125.0 . .
Lu9 C69 C84 C83 -18.72(13) . .
C70 C69 C84 C71 110.7 . .
C68 C69 C84 C71 172.7 . .
Lu9 C69 C84 C71 106.27(13) . .
C70 C69 C84 Lu9 4.39(13) . .
C68 C69 C84 Lu9 66.39(13) . .
C71 C69 C84 Lu9 -106.27(13) . .
C68 C84 C85 C71 3.4 . .
C83 C84 C85 C71 160.7 . .
C69 C84 C85 C71 -1.7 . .
Lu9 C84 C85 C71 63.35(13) . .
C68 C84 C85 C75 -140.2 . .
C83 C84 C85 C75 17.1 . .
C71 C84 C85 C75 -143.6 . .
C69 C84 C85 C75 -145.3 . .
Lu9 C84 C85 C75 -80.24(13) . .
C69 C71 C85 C84 2.6 . .
C72 C71 C85 C84 -145.2 . .
C69 C71 C85 C75 149.9 . .
C72 C71 C85 C75 2.1 . .
C84 C71 C85 C75 147.3 . .
C74 C75 C85 C84 133.1 . .
C76 C75 C85 C84 -17.5 . .
C74 C75 C85 C71 2.3 . .
C76 C75 C85 C71 -148.3 . .
C77 C76 C86 C79 6.2 . .
C75 C76 C86 C79 136.8 . .
C77 C76 C86 C83 -147.9 . .
C75 C76 C86 C83 -17.4 . .
C77 C76 C86 C80 -14.4 . .
C75 C76 C86 C80 116.1 . .
C80 C79 C86 C76 -151.0 . .
C78 C79 C86 C76 -2.2 . .
C80 C79 C86 C83 -36.5 . .
C78 C79 C86 C83 112.4 . .
C78 C79 C86 C80 148.8 . .
C82 C83 C86 C76 165.1 . .
C84 C83 C86 C76 22.8 . .
Lu11 C83 C86 C76 108.19(15) . .
C82 C83 C86 C79 46.1 . .
C84 C83 C86 C79 -96.2 . .
Lu11 C83 C86 C79 -10.81(15) . .
C82 C83 C86 C80 24.1 . .
C84 C83 C86 C80 -118.2 . .
Lu11 C83 C86 C80 -32.85(15) . .
C1A C2A C3A C3A -100.3(4) . 6_565
C1A C2A C3A C4A 77.6(5) . .
C4A N1A C4A C5A -178.6(2) 6_565 .
Ni1A N1A C4A C5A 0.9(6) . .
C4A N1A C4A C3A 0.0(5) 6_565 .
Ni1A N1A C4A C3A 179.5(3) . .
C3A C3A C4A N1A 0.0(3) 6_565 .
C2A C3A C4A N1A -178.3(4) . .
C3A C3A C4A C5A 178.6(3) 6_565 .
C2A C3A C4A C5A 0.3(6) . .
N1A C4A C5A C6A 0.6(6) . .
C3A C4A C5A C6A -177.8(3) . .
C4A C5A C6A N2A -2.0(6) . .
C4A C5A C6A C7A 177.9(4) . .
C13A N2A C6A C5A -179.3(3) . .
Ni1A N2A C6A C5A 1.7(5) . .
C13A N2A C6A C7A 0.8(4) . .
Ni1A N2A C6A C7A -178.1(2) . .
C5A C6A C7A C10A 179.1(3) . .
N2A C6A C7A C10A -1.0(4) . .
C5A C6A C7A C8A -2.6(6) . .
N2A C6A C7A C8A 177.2(3) . .
C10A C7A C8A C9A 97.4(5) . .
C6A C7A C8A C9A -80.5(5) . .
C6A C7A C10A C13A 0.7(4) . .
C8A C7A C10A C13A -177.4(4) . .
C6A C7A C10A C11A 179.2(4) . .
C8A C7A C10A C11A 1.1(7) . .
C7A C10A C11A C12A -96.2(5) . .
C13A C10A C11A C12A 82.1(5) . .
C6A N2A C13A C14A -179.4(3) . .
Ni1A N2A C13A C14A -0.4(5) . .
C6A N2A C13A C10A -0.4(4) . .
Ni1A N2A C13A C10A 178.6(2) . .
C7A C10A C13A N2A -0.3(4) . .
C11A C10A C13A N2A -178.8(3) . .
C7A C10A C13A C14A 178.8(3) . .
C11A C10A C13A C14A 0.2(6) . .
N2A C13A C14A C15A 2.2(6) . .
C10A C13A C14A C15A -176.7(3) . .
C13A C14A C15A N3A -2.7(6) . .
C13A C14A C15A C16A 177.0(3) . .
C15A N3A C15A C14A 179.6(2) 6_565 .
Ni1A N3A C15A C14A 1.4(6) . .
C15A N3A C15A C16A -0.1(5) 6_565 .
Ni1A N3A C15A C16A -178.3(3) . .
C14A C15A C16A C16A -179.7(3) . 6_565
N3A C15A C16A C16A 0.0(3) . 6_565
C14A C15A C16A C17A -2.3(6) . .
N3A C15A C16A C17A 177.4(3) . .
C16A C16A C17A C18A 94.6(4) 6_565 .
C15A C16A C17A C18A -82.2(5) . .
C2B C1B C2B C3B -2(2) 6 .
C1B C2B C3B C4B -2(2) . .
C2B C3B C4B C3B 9(2) . 6
C1C C1C C2C C3C 3(2) 2_655 .
C1C C2C C3C C3C -3.7(16) . 2_655
